data_7120458
loop_
_publ_author_name
'Chen, Yao'
'Wojtas, Lukasz'
'Ma, Shengqian'
'Zaworotko, Michael'
'Zhang, Zhenjie'

_publ_section_title
;
 Post-Synthetic Transformation of a Novel Zn(II) Polyhedral Coordination
 Network into a New Supramolecular Isomer of HKUST-1
;
_journal_name_full 'Chem. Commun.'
_journal_paper_doi 10.1039/C7CC04958G
_journal_year 2017
_chemical_formula_sum 'C57.96 H27.95 Fe0.43 N3.58 O37.23 S1.73 Zn5.9'
_chemical_formula_weight 1835.59
_chemical_name_systematic porphMOM-1
_space_group_IT_number 62
_symmetry_cell_setting orthorhombic
_symmetry_space_group_name_Hall '-P 2ac 2n'
_symmetry_space_group_name_H-M 'P n m a'
_atom_sites_solution_hydrogens geom
_atom_sites_solution_primary direct
_atom_sites_solution_secondary difmap
_audit_creation_method SHELXL-97
_audit_update_record
;
2016-07-19 deposited with the CCDC.
2017-07-17 downloaded from the CCDC.
;
_cell_angle_alpha 90.00
_cell_angle_beta 90.00
_cell_angle_gamma 90.00
_cell_formula_units_Z 8
_cell_length_a 34.304(2)
_cell_length_b 29.2049(19)
_cell_length_c 18.7738(11)
_cell_measurement_temperature 100(2)
_cell_volume 18808(2)
_computing_structure_refinement 'SHELXL-97 (Sheldrick, 1997)'
_computing_structure_solution 'SHELXS-97 (Sheldrick, 1990)'
_diffrn_ambient_temperature 100(2)
_diffrn_measured_fraction_theta_full 0.987
_diffrn_measured_fraction_theta_max 0.987
_diffrn_radiation_monochromator graphite
_diffrn_radiation_source 'fine-focus sealed tube'
_diffrn_radiation_type MoK\a
_diffrn_radiation_wavelength 0.71073
_diffrn_reflns_av_R_equivalents 0.0984
_diffrn_reflns_av_sigmaI/netI 0.0560
_diffrn_reflns_limit_h_max 40
_diffrn_reflns_limit_h_min -40
_diffrn_reflns_limit_k_max 34
_diffrn_reflns_limit_k_min -34
_diffrn_reflns_limit_l_max 18
_diffrn_reflns_limit_l_min -22
_diffrn_reflns_number 178834
_diffrn_reflns_theta_full 25.03
_diffrn_reflns_theta_max 25.03
_diffrn_reflns_theta_min 1.61
_exptl_absorpt_coefficient_mu 1.658
_exptl_absorpt_correction_T_max 0.9836
_exptl_absorpt_correction_T_min 0.9217
_exptl_absorpt_process_details SADABS
_exptl_crystal_colour red
_exptl_crystal_density_diffrn 1.296
_exptl_crystal_density_method 'not measured'
_exptl_crystal_description prism
_exptl_crystal_F_000 7317
_exptl_crystal_size_max 0.05
_exptl_crystal_size_mid 0.01
_exptl_crystal_size_min 0.01
_refine_diff_density_max 0.919
_refine_diff_density_min -1.182
_refine_diff_density_rms 0.137
_refine_ls_extinction_method none
_refine_ls_goodness_of_fit_ref 0.991
_refine_ls_hydrogen_treatment mixed
_refine_ls_matrix_type full
_refine_ls_number_parameters 1406
_refine_ls_number_reflns 16772
_refine_ls_number_restraints 447
_refine_ls_restrained_S_all 0.997
_refine_ls_R_factor_all 0.1121
_refine_ls_R_factor_gt 0.0824
_refine_ls_shift/su_max 0.005
_refine_ls_shift/su_mean 0.000
_refine_ls_structure_factor_coef Fsqd
_refine_ls_weighting_details 'calc w=1/[\s^2^(Fo^2^)+(0.1540P)^2^+101.5761P] where P=(Fo^2^+2Fc^2^)/3'
_refine_ls_weighting_scheme calc
_refine_ls_wR_factor_gt 0.2413
_refine_ls_wR_factor_ref 0.2694
_reflns_number_gt 12049
_reflns_number_total 16772
_reflns_threshold_expression >2sigma(I)
_cod_data_source_file c7cc04958g2.cif
_cod_data_source_block porphMOM-1
_cod_depositor_comments
;
The following automatic conversions were performed:

'_symmetry_cell_setting' value 'Orthorhombic' changed to
'orthorhombic' according to
/home/data/users/saulius/crontab/automatic-downloads/rss-feeds/RSC/lib/dictionaries/cif_core.dic
dictionary named 'cif_core.dic' version 2.4.2 from 2011-04-26.

Automatic conversion script
Id: cif_fix_values 4973 2017-02-22 13:04:09Z antanas 
;
_cod_original_cell_volume 18809(2)
_cod_original_sg_symbol_H-M Pnma
_cod_original_formula_sum 'C57.96 H27.95 Fe0.43 N3.58 O37.23 S1.73 Zn5.90'
_cod_database_code 7120458

loop_
_symmetry_equiv_pos_as_xyz
'x, y, z'
'-x+1/2, -y, z+1/2'
'x+1/2, -y+1/2, -z+1/2'
'-x, y+1/2, -z'
'-x, -y, -z'
'x-1/2, y, -z-1/2'
'-x-1/2, y-1/2, z-1/2'
'x, -y-1/2, z'

loop_
_atom_site_label
_atom_site_type_symbol
_atom_site_fract_x
_atom_site_fract_y
_atom_site_fract_z
_atom_site_U_iso_or_equiv
_atom_site_adp_type
_atom_site_occupancy
_atom_site_symmetry_multiplicity
_atom_site_calc_flag
_atom_site_refinement_flags
_atom_site_disorder_assembly
_atom_site_disorder_group
Zn1 Zn 0.77454(2) 0.46443(3) 0.16745(4) 0.0383(2) Uani 1 1 d . . .
Zn2 Zn 0.74951(2) 0.54892(3) 0.24478(4) 0.0393(2) Uani 1 1 d . . .
Zn3 Zn 0.65434(4) 0.7500 -0.12893(6) 0.0537(4) Uani 1 2 d S . .
Zn4 Zn 0.66158(4) 0.7500 0.05250(6) 0.0536(4) Uani 1 2 d S . .
Zn5 Zn 0.54311(3) 0.53364(3) 0.46356(5) 0.0535(3) Uani 1 1 d . . .
Zn6 Zn 0.52321(5) 0.2500 -0.27167(8) 0.0482(4) Uani 0.80 2 d SPU . .
Zn7 Zn 0.56406(4) 0.2500 0.29512(7) 0.0500(3) Uani 1 2 d S . .
Zn8 Zn 0.88536(5) 0.7500 0.30410(9) 0.0515(4) Uani 0.80 2 d SP . .
Zn9 Zn 0.63336(5) 0.2500 0.17820(8) 0.0662(4) Uani 1 2 d SD . .
Fe10 Fe 0.5000 0.5000 0.0000 0.0957(9) Uani 0.87 2 d SP . .
O12 O 0.7323(2) 0.4925(2) -0.1743(3) 0.0648(16) Uani 1 1 d . . .
O13 O 0.73705(18) 0.5652(2) 0.1420(3) 0.0578(14) Uani 1 1 d . . .
O14 O 0.70693(17) 0.55137(19) -0.2317(3) 0.0568(14) Uani 1 1 d . . .
O15 O 0.82116(16) 0.50697(18) 0.1592(3) 0.0535(13) Uani 1 1 d . . .
O16 O 0.99438(16) 0.55616(19) 0.0725(3) 0.0579(14) Uani 1 1 d . . .
O17 O 0.80496(16) 0.5670(2) 0.2276(3) 0.0590(14) Uani 1 1 d . . .
O18 O 0.63662(18) 0.3096(2) 0.2219(4) 0.0724(17) Uani 1 1 d . . .
O19 O 0.57907(16) 0.3152(2) 0.2799(3) 0.0649(15) Uani 1 1 d . . .
O20 O 0.69978(18) 0.5115(2) 0.2435(4) 0.0706(17) Uani 1 1 d . . .
O22 O 0.58169(18) 0.5194(2) 0.3893(4) 0.0700(16) Uani 1 1 d . . .
O24 O 0.6749(2) 0.6901(2) 0.0178(3) 0.087(2) Uani 1 1 d . . .
O25 O 0.8966(2) 0.6919(2) 0.2625(4) 0.083(2) Uani 1 1 d . . .
O26 O 0.7953(2) 0.4111(2) 0.1146(4) 0.086(2) Uani 1 1 d . . .
O27 O 0.3998(3) 0.2500 0.0919(5) 0.082(3) Uani 1 2 d S . .
O28 O 0.95122(19) 0.6944(2) 0.2001(3) 0.0688(17) Uani 1 1 d . . .
O29 O 0.74830(16) 0.49857(19) 0.0862(3) 0.0536(13) Uani 1 1 d . . .
C30 C 0.7165(2) 0.5309(3) -0.1773(4) 0.0506(18) Uani 1 1 d . . .
O32 O 0.3955(3) 0.2500 -0.0257(5) 0.088(3) Uani 1 2 d S . .
O33 O 0.6720(3) 0.6903(2) -0.0994(3) 0.089(2) Uani 1 1 d U . .
O34 O 0.72053(17) 0.4448(2) 0.2008(3) 0.0637(15) Uani 1 1 d . . .
C36 C 0.6781(3) 0.6717(3) -0.0423(4) 0.060(2) Uani 1 1 d U . .
O37 O 0.5125(4) 0.2500 -0.1724(5) 0.106(4) Uani 1 2 d S . .
C38 C 0.9613(2) 0.5376(3) 0.0788(4) 0.0467(17) Uani 1 1 d . . .
O39 O 0.5710(4) 0.2500 -0.1223(6) 0.096(3) Uani 1 2 d S . .
C40 C 0.6926(2) 0.6236(3) -0.0428(4) 0.0503(18) Uani 1 1 d . . .
C43 C 0.5359(5) 0.2500 -0.1202(7) 0.070(4) Uani 1 2 d S . .
C44 C 0.5153(4) 0.2500 -0.0473(6) 0.064(3) Uani 1 2 d S . .
O46 O 0.54328(18) 0.4591(2) 0.3997(4) 0.080(2) Uani 1 1 d . . .
C48 C 0.8765(2) 0.6077(3) 0.2045(4) 0.0485(18) Uani 1 1 d . . .
H48 H 0.8577 0.6234 0.2326 0.058 Uiso 1 1 calc R . .
C50 C 0.7369(2) 0.5392(3) 0.0887(4) 0.0502(18) Uani 1 1 d . . .
C51 C 0.7211(2) 0.5597(3) 0.0203(4) 0.0457(17) Uani 1 1 d . . .
C53 C 0.4574(4) 0.2500 0.0254(6) 0.059(3) Uani 1 2 d S . .
C54 C 0.5210(4) 0.2500 0.0794(6) 0.056(3) Uani 1 2 d S . .
C55 C 0.6509(2) 0.4019(3) 0.2414(5) 0.057(2) Uani 1 1 d . . .
H55 H 0.6688 0.3846 0.2138 0.068 Uiso 1 1 calc R . .
C56 C 0.7233(2) 0.5352(3) -0.0435(4) 0.0468(17) Uani 1 1 d . . .
H56 H 0.7334 0.5049 -0.0435 0.056 Uiso 1 1 calc R . .
C57 C 0.7110(2) 0.5550(3) -0.1068(4) 0.0484(18) Uani 1 1 d . . .
C58 C 0.8283(2) 0.5446(3) 0.1888(4) 0.0477(17) Uani 1 1 d . . .
C59 C 0.4145(4) 0.2500 0.0313(8) 0.065(3) Uani 1 2 d S . .
C60 C 0.4797(4) 0.2500 0.0865(7) 0.059(3) Uani 1 2 d S . .
H60 H 0.4677 0.2500 0.1322 0.070 Uiso 1 2 calc SR . .
C61 C 0.6583(2) 0.4481(3) 0.2558(5) 0.057(2) Uani 1 1 d . . .
C62 C 0.8676(2) 0.5658(2) 0.1771(4) 0.0445(16) Uani 1 1 d . . .
C63 C 0.8956(2) 0.5426(3) 0.1360(4) 0.0487(18) Uani 1 1 d . . .
H63 H 0.8897 0.5136 0.1160 0.058 Uiso 1 1 calc R . .
C64 C 0.9319(2) 0.5624(2) 0.1246(4) 0.0436(16) Uani 1 1 d . . .
C67 C 0.9402(2) 0.6046(3) 0.1526(4) 0.0470(17) Uani 1 1 d . . .
H67 H 0.9650 0.6180 0.1449 0.056 Uiso 1 1 calc R . .
C69 C 0.9124(2) 0.6279(3) 0.1922(4) 0.0468(17) Uani 1 1 d . . .
C70 C 0.5377(4) 0.2500 0.0122(7) 0.066(3) Uani 1 2 d S . .
H70 H 0.5653 0.2500 0.0077 0.079 Uiso 1 2 calc SR . .
C71 C 0.4751(5) 0.2500 -0.0404(7) 0.067(4) Uani 1 2 d S . .
H71 H 0.4594 0.2500 -0.0821 0.081 Uiso 1 2 calc SR . .
C72 C 0.7055(2) 0.6031(3) 0.0202(4) 0.0488(18) Uani 1 1 d . . .
H72 H 0.7035 0.6195 0.0637 0.059 Uiso 1 1 calc R . .
C73 C 0.6963(3) 0.4698(3) 0.2305(5) 0.059(2) Uani 1 1 d . . .
C74 C 0.6103(2) 0.3313(3) 0.2556(5) 0.062(2) Uani 1 1 d . . .
C75 C 0.6952(2) 0.5995(3) -0.1059(4) 0.0517(18) Uani 1 1 d . . .
H75 H 0.6864 0.6130 -0.1490 0.062 Uiso 1 1 calc R . .
C79 C 0.5722(2) 0.4786(4) 0.3727(6) 0.069(2) Uani 1 1 d . . .
C80 C 0.6175(2) 0.3816(3) 0.2674(5) 0.058(2) Uani 1 1 d . . .
C81 C 0.5912(2) 0.4068(3) 0.3077(5) 0.062(2) Uani 1 1 d . . .
H81 H 0.5681 0.3927 0.3251 0.074 Uiso 1 1 calc R . .
C87 C 0.9214(3) 0.6751(3) 0.2196(4) 0.0540(19) Uani 1 1 d . . .
C98 C 0.5987(2) 0.4526(3) 0.3226(5) 0.059(2) Uani 1 1 d . . .
C99 C 0.6318(2) 0.4732(3) 0.2964(5) 0.062(2) Uani 1 1 d . . .
H99 H 0.6366 0.5047 0.3059 0.074 Uiso 1 1 calc R . .
S1 S 0.40352(10) 0.39820(12) 0.44541(16) 0.0835(9) Uani 0.87 1 d PD . .
O2 O 0.7304(2) 0.6020(2) 0.2971(3) 0.0760(19) Uani 1 1 d D . .
O4 O 0.95100(17) 0.5013(2) 0.0510(3) 0.0648(16) Uani 1 1 d . . .
O5 O 0.43604(19) 0.4074(2) 0.4964(3) 0.0577(16) Uani 0.87 1 d P . .
O8 O 0.8425(5) 0.7500 0.3660(12) 0.159(8) Uani 0.84 2 d SP . .
O10 O 0.3958(3) 0.3497(3) 0.4423(5) 0.108(3) Uani 0.87 1 d P B .
O1 O 0.3693(3) 0.4271(4) 0.4579(5) 0.102(3) Uani 0.87 1 d P B .
C18 C 0.5465(4) 0.2500 0.1446(7) 0.060(3) Uani 1 2 d S . .
O6 O 0.5309(2) 0.2500 0.2055(4) 0.0578(19) Uani 1 2 d S . .
O7 O 0.5212(4) 0.2500 0.3643(6) 0.099(4) Uani 1 2 d S . .
O9 O 0.5825(3) 0.2500 0.1319(5) 0.081(3) Uani 1 2 d S . .
C5 C 0.4224(4) 0.4135(4) 0.3597(6) 0.081(3) Uani 0.87 1 d PD B .
C6 C 0.4486(5) 0.4397(6) 0.2287(8) 0.106(5) Uani 0.87 1 d P . .
N11 N 0.5376(6) 0.5480(8) -0.0303(9) 0.121(7) Uani 0.55 1 d PDU . .
C15 C 0.3966(5) 0.4212(6) 0.3046(8) 0.114(5) Uani 0.87 1 d P . .
H15 H 0.3695 0.4161 0.3109 0.137 Uiso 0.87 1 calc PR B .
C16 C 0.4599(5) 0.4162(9) 0.3484(8) 0.145(8) Uani 0.87 1 d P . .
H16 H 0.4777 0.4065 0.3841 0.174 Uiso 0.87 1 calc PR B .
C19 C 0.4105(5) 0.4361(7) 0.2416(10) 0.134(7) Uani 0.87 1 d P B .
H19 H 0.3926 0.4443 0.2052 0.161 Uiso 0.87 1 calc PR . .
C1 C 0.4628(5) 0.4566(6) 0.1574(7) 0.122(6) Uani 0.87 1 d PD . .
C13 C 0.4736(5) 0.4334(9) 0.2830(8) 0.158(10) Uani 0.87 1 d P B .
H13 H 0.5005 0.4405 0.2772 0.190 Uiso 0.87 1 calc PR . .
C2 C 0.5337(5) 0.5455(7) 0.1354(9) 0.106(8) Uani 0.55 1 d PD . .
N19 N 0.5097(5) 0.5132(7) 0.1035(9) 0.114(6) Uani 0.55 1 d PDU . .
C20 C 0.5455(7) 0.5666(9) -0.0956(10) 0.111(8) Uani 0.55 1 d PD . .
C22 C 0.5572(5) 0.5768(5) 0.0905(8) 0.118(9) Uani 0.55 1 d PD . .
C23 C 0.5800(7) 0.6150(9) -0.0218(11) 0.118(9) Uani 0.55 1 d PD . .
H23 H 0.5943 0.6395 -0.0012 0.142 Uiso 0.55 1 calc PR . .
C24 C 0.5790(9) 0.6117(9) 0.133(2) 0.133(10) Uiso 0.27 1 d PGD . 1
C31 C 0.6193(9) 0.6113(9) 0.142(2) 0.120(18) Uiso 0.27 1 d PG . 1
H31 H 0.6340 0.5856 0.1262 0.144 Uiso 0.27 1 calc PR . 1
C10 C 0.6380(6) 0.6486(9) 0.1723(17) 0.099(13) Uiso 0.27 1 d PGD . 1
H10 H 0.6655 0.6484 0.1780 0.119 Uiso 0.27 1 calc PR . 1
C14 C 0.6165(7) 0.6862(6) 0.1948(12) 0.115(14) Uiso 0.27 1 d PGDU . 1
C11 C 0.5762(7) 0.6866(8) 0.1866(17) 0.099(12) Uiso 0.27 1 d PGDU . 1
H11 H 0.5615 0.7123 0.2019 0.118 Uiso 0.27 1 calc PR . 1
C28 C 0.5575(7) 0.6493(11) 0.156(2) 0.139(14) Uiso 0.27 1 d PG . 1
H28 H 0.5300 0.6495 0.1502 0.167 Uiso 0.27 1 calc PR . 1
C32 C 0.5057(6) 0.5134(8) 0.2280(11) 0.127(8) Uani 0.55 1 d PDU . .
H32 H 0.4976 0.5050 0.2746 0.152 Uiso 0.55 1 calc PR . .
C33 C 0.5589(8) 0.5783(9) 0.0111(9) 0.139(11) Uani 0.55 1 d PD . .
C34 C 0.4925(6) 0.4937(8) 0.1636(10) 0.152(15) Uani 0.55 1 d PD . .
C3 C 0.5735(7) 0.6044(10) -0.0898(11) 0.141(12) Uani 0.55 1 d PD . .
H3 H 0.5853 0.6193 -0.1292 0.169 Uiso 0.55 1 calc PR . .
O1A O 0.6053(4) 0.2500 0.3766(7) 0.118(5) Uani 1 2 d S . .
O1B O 0.8494(3) 0.6787(4) -0.0889(5) 0.115(3) Uani 1 1 d D . .
N4 N 0.8369(4) 0.6063(5) -0.0593(6) 0.134(5) Uani 1 1 d D . .
C4 C 0.8402(6) 0.5626(5) -0.0271(8) 0.148(7) Uani 1 1 d D . .
C9 C 0.8944(5) 0.6296(7) -0.0190(9) 0.152(7) Uani 1 1 d D . .
H9A H 0.9173 0.6409 -0.0449 0.229 Uiso 1 1 calc R . .
H9B H 0.8964 0.5963 -0.0131 0.229 Uiso 1 1 calc R . .
H9C H 0.8932 0.6442 0.0279 0.229 Uiso 1 1 calc R . .
C12 C 0.7977(4) 0.6103(9) -0.0992(9) 0.200(12) Uani 1 1 d D . .
H12A H 0.7923 0.5816 -0.1242 0.301 Uiso 1 1 calc R . .
H12B H 0.7991 0.6354 -0.1337 0.301 Uiso 1 1 calc R . .
H12C H 0.7768 0.6165 -0.0650 0.301 Uiso 1 1 calc R . .
C7 C 0.8573(5) 0.6411(5) -0.0613(8) 0.173(10) Uani 1 1 d D . .
C8 C 0.5318(6) 0.5464(8) 0.2116(10) 0.124(7) Uani 0.55 1 d PDU . .
H8 H 0.5457 0.5657 0.2433 0.149 Uiso 0.55 1 calc PR . .
O1C O 0.6579(4) 0.7500 0.1523(6) 0.129(5) Uani 1 2 d SDU . .
O1D O 0.7234(7) 0.7500 0.0856(13) 0.200(8) Uani 1 2 d SDU . .
S6 S 0.6419(4) 0.7375(4) 0.2211(6) 0.113(4) Uiso 0.27 1 d PDU . 1
O11 O 0.5469(7) 0.4520(10) -0.0059(14) 0.172(9) Uani 0.55 1 d PU . 7
O1E O 0.5311(8) 0.5441(9) 0.0658(13) 0.096(7) Uani 0.32 1 d PU . 7
C1A C 0.5435(7) 0.4166(10) 0.0631(11) 0.101(14) Uani 0.32 1 d PD . .
C25 C 0.5756(6) 0.4533(8) -0.0530(10) 0.113(17) Uani 0.32 1 d PD . .
N1B N 0.5468(8) 0.4857(9) -0.0626(12) 0.100(9) Uani 0.32 1 d PDU . .
C17 C 0.5444(10) 0.3819(11) 0.1160(14) 0.109(15) Uani 0.32 1 d PD . .
H17 H 0.5627 0.3578 0.1212 0.131 Uiso 0.32 1 calc PR . .
N21 N 0.5135(7) 0.4482(9) 0.0659(12) 0.088(8) Uani 0.32 1 d PDU . .
C29 C 0.5128(10) 0.3914(10) 0.1578(16) 0.092(11) Uani 0.32 1 d PD . .
H29 H 0.5044 0.3757 0.1994 0.111 Uiso 0.32 1 calc PR . .
C37 C 0.4951(7) 0.4302(10) 0.1244(13) 0.084(11) Uani 0.32 1 d PD . .
C1B C 0.5744(5) 0.4204(7) 0.0078(9) 0.080(9) Uani 0.32 1 d PDU . .
O1F O 0.6839(5) 0.2500 0.1260(14) 0.14(2) Uani 0.32 2 d SPDU . 1
C1C C 0.6045(9) 0.4515(12) -0.1091(15) 0.115(13) Uani 0.32 1 d PDU . .
H1C H 0.6263 0.4317 -0.1129 0.138 Uiso 0.32 1 calc PR . .
C49 C 0.5579(10) 0.5049(12) -0.1270(15) 0.102(11) Uani 0.32 1 d PDU . .
C1D C 0.5930(10) 0.4845(12) -0.155(2) 0.127(15) Uani 0.32 1 d PDU . .
H1D H 0.6058 0.4929 -0.1976 0.152 Uiso 0.32 1 calc PR . .
S4 S 0.6867(4) 0.2647(5) 0.0517(10) 0.096(7) Uani 0.16 1 d PDU . 1
C1F C 0.6053(9) 0.3843(10) 0.0108(18) 0.105(9) Uani 0.16 1 d PGDU . 1
C1E C 0.5994(9) 0.3429(12) -0.0241(19) 0.073(12) Uani 0.16 1 d PGDU . 1
H1E H 0.5782 0.3396 -0.0563 0.087 Uiso 0.16 1 calc PR . 1
C46 C 0.6244(11) 0.3064(9) -0.0117(19) 0.091(12) Uani 0.16 1 d PGDU . 1
H46 H 0.6204 0.2780 -0.0355 0.109 Uiso 0.16 1 calc PR . 1
C26 C 0.6554(9) 0.3112(10) 0.0355(16) 0.087(12) Uani 0.16 1 d PGDU . 1
C1G C 0.6613(9) 0.3526(13) 0.0703(17) 0.079(10) Uani 0.16 1 d PGDU . 1
H1G H 0.6824 0.3560 0.1026 0.095 Uiso 0.16 1 calc PR . 1
C1H C 0.6362(12) 0.3892(10) 0.0580(19) 0.093(9) Uani 0.16 1 d PGDU . 1
H1H H 0.6402 0.4175 0.0818 0.111 Uiso 0.16 1 calc PR . 1
S2 S 0.7267(4) 0.3229(6) 0.0691(8) 0.083(5) Uani 0.16 1 d PD . 2
O1G O 0.7251(6) 0.2778(8) 0.0410(14) 0.135(11) Uani 0.32 1 d PDU . 2
O1H O 0.7588(9) 0.3491(11) 0.0385(16) 0.073(11) Uani 0.16 1 d PDU . 2
O1I O 0.7258(11) 0.3228(13) 0.1461(11) 0.075(11) Uani 0.16 1 d PDU . 2
C1L C 0.6123(8) 0.3948(15) 0.0179(17) 0.105(9) Uani 0.16 1 d PGDU . 2
C1I C 0.6157(9) 0.3476(14) 0.012(2) 0.096(10) Uani 0.16 1 d PGDU . 2
H1I H 0.5940 0.3298 -0.0033 0.115 Uiso 0.16 1 calc PR . 2
C86 C 0.6509(12) 0.3263(11) 0.0274(19) 0.087(11) Uani 0.16 1 d PGDU . 2
H86 H 0.6533 0.2940 0.0232 0.105 Uiso 0.16 1 calc PR . 2
C65 C 0.6827(8) 0.3523(16) 0.0493(11) 0.074(11) Uani 0.16 1 d PGDU . 2
C1J C 0.6792(9) 0.3995(15) 0.0555(17) 0.096(12) Uani 0.16 1 d PGDU . 2
H1J H 0.7009 0.4173 0.0705 0.115 Uiso 0.16 1 calc PR . 2
C1K C 0.6440(12) 0.4208(11) 0.0398(19) 0.093(9) Uani 0.16 1 d PGDU . 2
H1K H 0.6417 0.4531 0.0441 0.111 Uiso 0.16 1 calc PR . 2
O1J O 0.667(2) 0.2500 -0.247(4) 0.13(3) Uani 0.25 2 d SPU . .
C1M C 0.6881(17) 0.5762(15) 0.4105(18) 0.15(2) Uiso 0.35 1 d PD A 3
C1N C 0.7025(6) 0.5977(7) 0.3411(11) 0.075(7) Uiso 0.35 1 d PD A 3
N20 N 0.6697(7) 0.6186(8) 0.3284(14) 0.151(14) Uiso 0.35 1 d PD A 3
C1O C 0.6350(7) 0.6177(10) 0.3718(15) 0.089(9) Uiso 0.35 1 d PD A 3
H1OA H 0.6386 0.5957 0.4108 0.134 Uiso 0.35 1 calc PR A 3
H1OB H 0.6127 0.6084 0.3427 0.134 Uiso 0.35 1 calc PR A 3
H1OC H 0.6303 0.6482 0.3916 0.134 Uiso 0.35 1 calc PR A 3
C1P C 0.6689(14) 0.6459(14) 0.2620(19) 0.17(2) Uiso 0.35 1 d PD A 3
O1M O 0.8389(10) 0.7500 0.2166(13) 0.116(12) Uani 0.50 2 d SPD . .
C1Q C 0.8001(7) 0.6668(8) 0.0885(11) 0.097(7) Uani 0.50 1 d PD . .
N7 N 0.8054(8) 0.6957(8) 0.1523(13) 0.097(11) Uiso 0.25 1 d PD . .
C21 C 0.7750(13) 0.6872(14) 0.2044(19) 0.13(2) Uani 0.25 1 d PD . .
C1R C 0.8331(9) 0.7251(9) 0.1641(15) 0.101(15) Uiso 0.25 1 d PD . .
C1S C 0.8615(13) 0.7298(15) 0.102(2) 0.100(15) Uani 0.25 1 d PD . .
O1P O 0.6998(12) 0.2500 0.213(2) 0.078(10) Uiso 0.25 2 d SP . .
O1R O 0.8576(12) 0.2500 0.2701(17) 0.112(9) Uiso 0.50 2 d SP . .
O21 O 0.834(4) 0.296(4) 0.160(6) 0.08(3) Uiso 0.06 1 d P . .
O1T O 0.6721(15) 0.2261(13) 0.011(3) 0.17(2) Uani 0.16 1 d PDU . .
S1K S 0.6692(5) 0.7141(5) 0.2082(8) 0.139(5) Uiso 0.27 1 d PD . 2
C1V C 0.5838(8) 0.6060(10) 0.1322(19) 0.133(10) Uiso 0.27 1 d PGD . 2
C104 C 0.5727(7) 0.6516(12) 0.138(2) 0.139(14) Uiso 0.27 1 d PG . 2
H104 H 0.5470 0.6606 0.1259 0.167 Uiso 0.27 1 calc PR . 2
C68 C 0.5992(9) 0.6840(8) 0.163(2) 0.153(19) Uiso 0.27 1 d PGDU . 2
H68 H 0.5916 0.7151 0.1671 0.183 Uiso 0.27 1 calc PR . 2
C90 C 0.6368(8) 0.6707(8) 0.1812(15) 0.14(2) Uiso 0.27 1 d PGD . 2
C1U C 0.6479(7) 0.6251(9) 0.1750(17) 0.101(14) Uiso 0.27 1 d PGD . 2
H1U H 0.6736 0.6161 0.1875 0.121 Uiso 0.27 1 calc PR . 2
C1T C 0.6214(9) 0.5928(8) 0.1505(19) 0.096(13) Uiso 0.27 1 d PG . 2
H1T H 0.6290 0.5616 0.1462 0.115 Uiso 0.27 1 calc PR . 2
O67 O 0.6626(13) 0.7142(17) 0.2777(18) 0.177(18) Uiso 0.27 1 d PDU . 1
O1K O 0.6746(16) 0.7500 0.2664(15) 0.28(2) Uiso 0.55 2 d SPDU . .
O97 O 0.7080(10) 0.6955(18) 0.189(3) 0.24(3) Uiso 0.27 1 d PD . .
O98 O 0.6139(13) 0.7691(16) 0.252(2) 0.23(2) Uiso 0.27 1 d PDU . 1
O99 O 0.6665(7) 0.2645(8) 0.0989(13) 0.069(8) Uani 0.25 1 d PU . 3
O108 O 0.7086(14) 0.2500 0.362(3) 0.097(13) Uiso 0.25 2 d SP . .
O107 O 0.7189(16) 0.2500 0.294(3) 0.114(16) Uiso 0.25 2 d SP . .
N1L N 0.7663(7) 0.6973(9) 0.1010(17) 0.113(15) Uani 0.25 1 d PD . 3
O1O O 0.5195(10) 0.2120(13) 0.4668(18) 0.106(10) Uiso 0.25 1 d P . .
O1U O 0.5759(13) 0.7761(14) 0.396(2) 0.134(14) Uiso 0.25 1 d P . .
O102 O 0.4357(10) 0.3663(13) 0.4466(18) 0.104(10) Uiso 0.25 1 d P B 3
C103 C 0.7648(15) 0.7318(15) -0.023(2) 0.100(15) Uani 0.25 1 d PD . .
C105 C 0.7532(13) 0.7251(12) 0.054(2) 0.198(10) Uiso 0.25 1 d PDU . .
C1W C 0.7441(11) 0.694(2) 0.170(2) 0.13(2) Uiso 0.25 1 d PD . .
O1X O 0.755(2) 0.297(3) 0.265(4) 0.12(2) Uiso 0.13 1 d P . .
O106 O 0.522(2) 0.2500 0.425(4) 0.14(2) Uiso 0.25 2 d SP . .
O111 O 0.8135(17) 0.323(2) 0.229(3) 0.18(2) Uiso 0.25 1 d P . .
O112 O 0.7889(11) 0.2678(13) 0.327(2) 0.115(13) Uiso 0.25 1 d P . .
O113 O 0.8753(12) 0.2637(12) 0.275(2) 0.037(9) Uiso 0.13 1 d P . .
O1L O 0.536(4) 0.2500 0.526(7) 0.13(4) Uiso 0.13 2 d SP . .
O114 O 0.697(2) 0.336(3) -0.151(4) 0.12(2) Uani 0.13 1 d PU . .
O115 O 0.760(2) 0.295(3) -0.118(4) 0.11(2) Uiso 0.13 1 d P . .
O116 O 0.885(3) 0.2500 0.239(6) 0.10(3) Uiso 0.13 2 d SP . .
O117 O 0.607(3) 0.7500 0.442(5) 0.18(3) Uiso 0.25 2 d SP . .
O1Q O 0.471(5) 0.2500 0.328(8) 0.16(5) Uiso 0.13 2 d SP . .
O1S O 0.776(2) 0.344(2) 0.245(4) 0.096(19) Uiso 0.13 1 d P . 5
O1W O 0.479(3) 0.383(4) -0.232(4) 0.16(4) Uani 0.13 1 d P . .
Zn1N Zn 0.5638(2) 0.2500 -0.2323(4) 0.0648(18) Uani 0.20 2 d SPU . .
O1V O 0.5478(14) 0.7649(13) 0.350(2) 0.059(12) Uiso 0.13 1 d P . .
O1Y O 0.4746(4) 0.2500 -0.3183(10) 0.139(7) Uani 0.84 2 d SP . .
O3 O 0.754(3) 0.343(4) 0.214(6) 0.16(4) Uiso 0.13 1 d P . .
O1Z O 0.554(3) 0.388(4) -0.116(5) 0.07(3) Uiso 0.06 1 d P . .
O1N O 0.435(2) 0.2500 -0.287(4) 0.067(18) Uiso 0.13 2 d SP . .
O23 O 0.8306(17) 0.2500 0.270(3) 0.096(14) Uiso 0.25 2 d SP . .
O2A O 0.925(6) 0.2500 0.185(10) 0.20(7) Uiso 0.13 2 d SP . .
O2B O 0.8004(17) 0.2500 0.303(3) 0.038(12) Uiso 0.13 2 d SP . .
O2C O 0.6969(12) 0.5647(15) 0.404(2) 0.037(9) Uiso 0.13 1 d P C 6
O2D O 0.804(6) 0.277(6) 0.147(10) 0.15(6) Uiso 0.06 1 d P . .
O2E O 0.648(3) 0.455(3) -0.040(5) 0.06(2) Uiso 0.06 1 d P D 7
O2F O 0.6951(16) 0.2500 -0.020(3) 0.046(13) Uiso 0.13 2 d SP . 8
O2G O 0.947(3) 0.295(4) 0.199(6) 0.08(3) Uiso 0.06 1 d P . .
O2H O 0.800(2) 0.326(3) 0.109(4) 0.11(2) Uiso 0.13 1 d P . .

loop_
_atom_site_aniso_label
_atom_site_aniso_U_11
_atom_site_aniso_U_22
_atom_site_aniso_U_33
_atom_site_aniso_U_23
_atom_site_aniso_U_13
_atom_site_aniso_U_12
Zn1 0.0488(5) 0.0333(4) 0.0327(4) -0.0027(3) 0.0042(3) 0.0028(3)
Zn2 0.0506(5) 0.0341(4) 0.0330(4) -0.0033(3) 0.0058(3) 0.0031(3)
Zn3 0.0780(9) 0.0473(7) 0.0359(6) 0.000 0.0030(6) 0.000
Zn4 0.0835(10) 0.0431(7) 0.0342(6) 0.000 0.0042(6) 0.000
Zn5 0.0439(5) 0.0474(5) 0.0692(6) 0.0146(4) -0.0034(4) -0.0030(4)
Zn6 0.0496(9) 0.0426(8) 0.0523(9) 0.000 -0.0113(7) 0.000
Zn7 0.0450(7) 0.0559(8) 0.0490(7) 0.000 0.0043(5) 0.000
Zn8 0.0549(9) 0.0421(8) 0.0574(9) 0.000 0.0114(7) 0.000
Zn9 0.0645(9) 0.0658(9) 0.0682(9) 0.000 0.0183(7) 0.000
Fe10 0.0910(18) 0.134(3) 0.0620(14) 0.0259(15) 0.0091(13) -0.0002(17)
O12 0.099(5) 0.056(4) 0.039(3) -0.007(2) 0.000(3) 0.017(3)
O13 0.078(4) 0.061(3) 0.034(3) 0.001(2) -0.005(3) 0.006(3)
O14 0.076(4) 0.060(3) 0.035(3) -0.003(2) -0.002(3) 0.007(3)
O15 0.055(3) 0.049(3) 0.057(3) 0.001(3) 0.007(3) -0.006(3)
O16 0.049(3) 0.052(3) 0.072(4) -0.016(3) 0.004(3) 0.005(3)
O17 0.052(3) 0.067(4) 0.058(3) -0.007(3) 0.007(3) -0.003(3)
O18 0.055(3) 0.060(4) 0.102(5) -0.008(3) 0.010(3) -0.007(3)
O19 0.050(3) 0.057(4) 0.088(4) 0.003(3) 0.007(3) -0.008(3)
O20 0.058(4) 0.064(4) 0.090(5) 0.004(3) 0.007(3) -0.015(3)
O22 0.061(4) 0.060(4) 0.089(4) -0.008(3) 0.003(3) -0.002(3)
O24 0.151(7) 0.055(4) 0.054(4) -0.008(3) -0.013(4) 0.032(4)
O25 0.081(4) 0.058(4) 0.110(5) -0.039(4) 0.023(4) -0.011(3)
O26 0.116(6) 0.054(4) 0.089(5) -0.035(3) -0.024(4) 0.032(4)
O27 0.063(6) 0.115(8) 0.068(6) 0.000 -0.006(5) 0.000
O28 0.070(4) 0.051(3) 0.085(4) -0.015(3) 0.022(3) -0.011(3)
O29 0.069(4) 0.051(3) 0.041(3) 0.002(2) -0.001(2) 0.004(3)
C30 0.058(5) 0.051(5) 0.043(4) -0.009(3) 0.000(3) 0.001(4)
O32 0.083(7) 0.110(8) 0.070(6) 0.000 -0.017(5) 0.000
O33 0.149(5) 0.058(4) 0.060(3) 0.006(3) -0.008(4) 0.025(4)
O34 0.053(3) 0.065(4) 0.073(4) 0.014(3) 0.014(3) -0.003(3)
C36 0.092(6) 0.045(4) 0.044(4) -0.004(3) -0.005(4) 0.011(4)
O37 0.115(9) 0.152(12) 0.053(6) 0.000 0.013(6) 0.000
C38 0.053(5) 0.042(4) 0.045(4) -0.003(3) 0.001(3) 0.009(4)
O39 0.088(8) 0.125(10) 0.076(7) 0.000 0.023(6) 0.000
C40 0.061(5) 0.046(4) 0.044(4) -0.002(3) 0.001(3) 0.005(4)
C43 0.108(12) 0.050(7) 0.052(7) 0.000 -0.002(8) 0.000
C44 0.083(9) 0.067(8) 0.042(6) 0.000 0.009(6) 0.000
O46 0.050(4) 0.084(5) 0.107(5) -0.018(4) 0.018(3) -0.007(3)
C48 0.053(4) 0.042(4) 0.051(4) -0.004(3) 0.001(3) 0.004(3)
C50 0.059(5) 0.050(5) 0.041(4) 0.001(3) 0.000(3) -0.003(4)
C51 0.058(4) 0.042(4) 0.037(4) 0.004(3) 0.002(3) 0.004(3)
C53 0.068(8) 0.056(7) 0.053(7) 0.000 -0.011(6) 0.000
C54 0.075(8) 0.045(6) 0.049(6) 0.000 -0.006(6) 0.000
C55 0.050(4) 0.057(5) 0.063(5) -0.002(4) 0.001(4) -0.003(4)
C56 0.056(4) 0.046(4) 0.039(4) 0.000(3) 0.001(3) 0.002(3)
C57 0.062(5) 0.048(4) 0.035(4) 0.002(3) 0.002(3) 0.002(4)
C58 0.049(4) 0.052(5) 0.042(4) -0.001(3) 0.002(3) 0.003(4)
C59 0.078(9) 0.040(6) 0.076(9) 0.000 -0.017(7) 0.000
C60 0.063(7) 0.053(7) 0.060(7) 0.000 0.001(6) 0.000
C61 0.048(4) 0.058(5) 0.066(5) 0.012(4) -0.002(4) -0.001(4)
C62 0.045(4) 0.040(4) 0.048(4) 0.000(3) 0.002(3) 0.001(3)
C63 0.055(4) 0.039(4) 0.052(4) -0.002(3) -0.001(4) 0.000(3)
C64 0.042(4) 0.040(4) 0.049(4) -0.003(3) 0.000(3) 0.006(3)
C67 0.039(4) 0.045(4) 0.056(4) -0.002(3) -0.006(3) 0.000(3)
C69 0.049(4) 0.044(4) 0.048(4) -0.007(3) -0.002(3) 0.005(3)
C70 0.074(8) 0.052(7) 0.071(8) 0.000 0.010(7) 0.000
C71 0.102(11) 0.044(7) 0.056(7) 0.000 -0.016(7) 0.000
C72 0.062(5) 0.053(5) 0.032(3) -0.005(3) 0.005(3) -0.002(4)
C73 0.055(5) 0.060(6) 0.063(5) 0.018(4) -0.008(4) -0.017(4)
C74 0.048(5) 0.068(6) 0.069(5) 0.003(4) -0.005(4) -0.009(4)
C75 0.067(5) 0.048(4) 0.040(4) 0.001(3) -0.005(4) 0.003(4)
C79 0.041(5) 0.080(7) 0.087(7) 0.001(5) -0.006(4) 0.001(5)
C80 0.051(5) 0.054(5) 0.071(5) 0.000(4) 0.000(4) -0.003(4)
C81 0.046(4) 0.068(6) 0.072(5) 0.002(5) -0.004(4) -0.008(4)
C87 0.062(5) 0.045(4) 0.055(4) -0.011(4) -0.004(4) 0.009(4)
C98 0.044(4) 0.062(5) 0.071(5) -0.008(4) 0.000(4) -0.004(4)
C99 0.054(5) 0.056(5) 0.075(6) 0.005(4) -0.005(4) -0.006(4)
S1 0.092(2) 0.091(2) 0.0681(17) 0.0053(16) 0.0052(16) -0.0152(18)
O2 0.103(5) 0.064(4) 0.061(4) -0.019(3) 0.012(3) 0.032(4)
O4 0.062(3) 0.052(3) 0.080(4) -0.025(3) 0.019(3) -0.007(3)
O5 0.068(4) 0.047(4) 0.058(4) 0.002(3) -0.003(3) -0.014(3)
O8 0.086(11) 0.22(2) 0.173(18) 0.000 0.048(11) 0.000
O10 0.149(9) 0.084(6) 0.092(6) 0.001(5) 0.010(6) -0.053(6)
O1 0.071(5) 0.136(8) 0.100(7) 0.007(6) 0.018(5) 0.017(5)
C18 0.057(8) 0.059(7) 0.065(8) 0.000 -0.008(6) 0.000
O6 0.057(5) 0.064(5) 0.053(5) 0.000 0.000(4) 0.000
O7 0.110(9) 0.104(8) 0.083(7) 0.000 0.044(7) 0.000
O9 0.054(5) 0.103(8) 0.086(7) 0.000 0.004(5) 0.000
C5 0.086(8) 0.084(8) 0.072(7) -0.003(6) -0.010(6) -0.007(7)
C6 0.099(10) 0.131(13) 0.090(10) 0.035(9) 0.010(8) -0.014(9)
N11 0.120(13) 0.153(15) 0.092(11) 0.028(11) 0.024(10) -0.036(12)
C15 0.091(10) 0.169(16) 0.083(9) 0.021(10) 0.016(8) -0.012(10)
C16 0.085(10) 0.28(3) 0.072(9) 0.021(13) 0.002(8) -0.045(13)
C19 0.112(13) 0.170(18) 0.122(13) 0.059(12) 0.048(11) 0.026(12)
C1 0.126(13) 0.172(17) 0.067(9) 0.052(10) -0.004(8) -0.035(12)
C13 0.097(11) 0.31(3) 0.067(9) 0.024(13) -0.002(8) -0.048(15)
C2 0.084(14) 0.16(2) 0.072(12) 0.012(13) 0.014(11) -0.071(15)
N19 0.110(12) 0.134(14) 0.099(11) 0.036(11) 0.022(10) -0.013(11)
C20 0.107(17) 0.15(2) 0.074(14) 0.017(15) 0.013(12) -0.046(17)
C22 0.14(2) 0.13(2) 0.086(15) 0.017(15) -0.005(15) -0.041(18)
C23 0.099(16) 0.17(3) 0.083(15) 0.030(16) 0.014(13) -0.051(17)
C32 0.121(15) 0.18(2) 0.084(12) 0.026(13) 0.017(11) -0.044(14)
C33 0.12(2) 0.15(3) 0.14(3) 0.01(2) 0.002(19) -0.05(2)
C34 0.13(2) 0.26(4) 0.071(14) 0.017(19) 0.003(14) -0.10(3)
C3 0.097(17) 0.23(4) 0.093(17) 0.07(2) 0.008(14) -0.05(2)
O1A 0.135(10) 0.077(7) 0.141(11) 0.000 -0.079(9) 0.000
O1B 0.118(7) 0.117(7) 0.110(7) 0.038(6) 0.027(5) 0.010(6)
N4 0.157(12) 0.147(12) 0.097(8) 0.019(8) 0.050(8) -0.020(10)
C4 0.23(2) 0.118(12) 0.097(10) 0.049(9) 0.037(11) -0.034(12)
C9 0.137(13) 0.203(19) 0.118(12) 0.000(12) -0.046(10) 0.062(13)
C12 0.081(9) 0.41(4) 0.110(12) -0.028(17) 0.011(9) -0.080(16)
C7 0.29(3) 0.125(15) 0.105(12) 0.008(11) 0.098(16) -0.014(18)
C8 0.115(15) 0.17(2) 0.084(12) 0.025(13) 0.015(11) -0.053(14)
O1C 0.155(9) 0.162(9) 0.070(6) 0.000 0.000(6) 0.000
O1D 0.194(10) 0.204(10) 0.201(10) 0.000 -0.007(7) 0.000
O11 0.142(14) 0.209(17) 0.166(15) 0.026(14) 0.019(13) -0.049(13)
O1E 0.117(15) 0.096(14) 0.075(12) 0.039(11) -0.007(12) 0.010(12)
C1A 0.11(3) 0.16(4) 0.032(13) 0.009(18) 0.000(15) 0.07(3)
C25 0.09(2) 0.17(4) 0.08(2) 0.06(2) 0.050(19) 0.10(3)
N1B 0.120(16) 0.125(16) 0.056(12) 0.032(12) 0.009(12) 0.042(14)
C17 0.15(4) 0.12(3) 0.060(19) -0.01(2) -0.02(2) 0.07(3)
N21 0.103(15) 0.112(16) 0.050(11) 0.027(12) 0.004(11) 0.025(14)
C29 0.12(3) 0.09(3) 0.066(19) 0.028(18) 0.016(19) 0.04(2)
C37 0.057(17) 0.14(3) 0.058(17) 0.027(19) 0.011(14) 0.013(19)
C1B 0.087(15) 0.087(16) 0.066(14) 0.017(12) 0.006(12) 0.066(13)
O1F 0.13(3) 0.14(3) 0.14(3) 0.000 0.038(18) 0.000
C1C 0.12(2) 0.12(2) 0.101(19) 0.048(16) 0.004(16) 0.024(16)
C49 0.11(2) 0.11(2) 0.08(2) 0.061(19) 0.025(18) 0.04(2)
C1D 0.13(2) 0.13(2) 0.11(2) 0.010(17) 0.031(17) 0.026(18)
S4 0.073(9) 0.102(16) 0.112(12) 0.053(10) 0.057(9) 0.043(9)
C1F 0.131(18) 0.121(18) 0.064(14) 0.045(14) 0.031(14) 0.044(16)
C1E 0.09(2) 0.07(2) 0.06(2) 0.04(2) 0.03(2) -0.01(2)
C46 0.10(2) 0.10(2) 0.08(2) 0.03(2) 0.04(2) 0.01(2)
C26 0.10(2) 0.10(2) 0.06(2) 0.01(2) 0.019(19) 0.04(2)
C1G 0.11(2) 0.10(2) 0.035(18) 0.006(18) 0.014(18) 0.04(2)
C1H 0.127(18) 0.115(18) 0.036(14) 0.021(14) 0.005(14) 0.047(17)
S2 0.077(11) 0.100(13) 0.072(10) -0.010(9) 0.011(8) 0.015(10)
O1G 0.112(16) 0.130(18) 0.164(19) 0.028(15) 0.021(15) 0.012(14)
O1H 0.07(2) 0.06(2) 0.09(2) -0.034(18) -0.030(19) -0.017(17)
O1I 0.067(17) 0.090(19) 0.069(17) -0.006(15) 0.014(14) 0.023(15)
C1L 0.131(18) 0.121(18) 0.064(14) 0.045(14) 0.031(14) 0.044(16)
C1I 0.12(2) 0.10(2) 0.070(19) 0.052(18) 0.036(18) 0.022(19)
C86 0.10(2) 0.11(2) 0.052(18) 0.035(18) 0.026(18) 0.03(2)
C65 0.10(2) 0.09(2) 0.032(18) 0.015(19) 0.012(19) 0.02(2)
C1J 0.12(2) 0.12(2) 0.048(19) -0.01(2) -0.01(2) 0.03(2)
C1K 0.127(18) 0.115(18) 0.036(14) 0.021(14) 0.005(14) 0.047(17)
O1J 0.07(3) 0.24(7) 0.09(4) 0.000 0.00(4) 0.000
O1M 0.09(2) 0.20(3) 0.053(15) 0.000 -0.031(17) 0.000
C1Q 0.100(17) 0.097(18) 0.095(16) 0.012(14) -0.001(14) -0.029(14)
C21 0.23(7) 0.08(3) 0.07(3) 0.04(3) 0.06(4) 0.02(4)
C1S 0.11(4) 0.10(3) 0.09(3) 0.00(2) 0.00(3) 0.00(3)
O1T 0.17(3) 0.17(3) 0.18(3) 0.017(18) 0.000(18) 0.016(18)
O99 0.066(12) 0.081(17) 0.062(11) -0.007(10) 0.050(11) -0.028(10)
N1L 0.09(3) 0.11(3) 0.13(3) -0.03(3) 0.00(3) -0.08(3)
C103 0.11(3) 0.09(3) 0.10(3) -0.01(2) 0.00(3) 0.01(3)
O114 0.12(5) 0.13(5) 0.11(4) 0.07(4) 0.03(4) 0.07(4)
O1W 0.15(7) 0.24(11) 0.10(5) -0.03(6) 0.08(5) -0.09(7)
Zn1N 0.072(4) 0.062(4) 0.061(4) 0.000 -0.007(3) 0.000
O1Y 0.060(8) 0.207(19) 0.150(14) 0.000 -0.059(9) 0.000

loop_
_atom_type_symbol
_atom_type_description
_atom_type_scat_dispersion_real
_atom_type_scat_dispersion_imag
_atom_type_scat_source
C C 0.0033 0.0016 'International Tables Vol C Tables 4.2.6.8 and 6.1.1.4'
H H 0.0000 0.0000 'International Tables Vol C Tables 4.2.6.8 and 6.1.1.4'
Fe Fe 0.3463 0.8444 'International Tables Vol C Tables 4.2.6.8 and 6.1.1.4'
N N 0.0061 0.0033 'International Tables Vol C Tables 4.2.6.8 and 6.1.1.4'
O O 0.0106 0.0060 'International Tables Vol C Tables 4.2.6.8 and 6.1.1.4'
S S 0.1246 0.1234 'International Tables Vol C Tables 4.2.6.8 and 6.1.1.4'
Zn Zn 0.2839 1.4301 'International Tables Vol C Tables 4.2.6.8 and 6.1.1.4'

loop_
_geom_angle_atom_site_label_1
_geom_angle_atom_site_label_2
_geom_angle_atom_site_label_3
_geom_angle
_geom_angle_site_symmetry_1
_geom_angle_site_symmetry_3
O26 Zn1 O15 99.2(3) . .
O26 Zn1 O29 99.7(3) . .
O15 Zn1 O29 89.5(2) . .
O26 Zn1 O34 105.0(3) . .
O15 Zn1 O34 155.7(2) . .
O29 Zn1 O34 88.1(2) . .
O26 Zn1 O14 100.0(3) . 2_665
O15 Zn1 O14 88.0(2) . 2_665
O29 Zn1 O14 160.2(2) . 2_665
O34 Zn1 O14 86.3(2) . 2_665
O26 Zn1 Zn2 175.2(3) . .
O15 Zn1 Zn2 76.02(16) . .
O29 Zn1 Zn2 80.35(15) . .
O34 Zn1 Zn2 79.75(19) . .
O14 Zn1 Zn2 80.00(16) 2_665 .
O2 Zn2 O17 101.1(3) . .
O2 Zn2 O20 98.7(3) . .
O17 Zn2 O20 160.2(3) . .
O2 Zn2 O13 102.8(3) . .
O17 Zn2 O13 89.1(2) . .
O20 Zn2 O13 86.4(3) . .
O2 Zn2 O12 101.5(3) . 2_665
O17 Zn2 O12 89.2(3) . 2_665
O20 Zn2 O12 86.9(3) . 2_665
O13 Zn2 O12 155.5(2) . 2_665
O2 Zn2 Zn1 176.5(2) . .
O17 Zn2 Zn1 82.29(17) . .
O20 Zn2 Zn1 77.93(19) . .
O13 Zn2 Zn1 77.99(16) . .
O12 Zn2 Zn1 77.52(16) 2_665 .
O33 Zn3 O33 129.6(5) . 8_575
O33 Zn3 O1R 110.3(4) . 2_664
O33 Zn3 O1R 110.3(4) 8_575 2_664
O33 Zn3 O23 101.3(7) . 2_664
O33 Zn3 O23 101.3(7) 8_575 2_664
O1R Zn3 O23 27.3(15) 2_664 2_664
O33 Zn3 O27 101.1(3) . 5_665
O33 Zn3 O27 101.1(3) 8_575 5_665
O1R Zn3 O27 98.3(13) 2_664 5_665
O23 Zn3 O27 125.6(17) 2_664 5_665
O33 Zn3 O2B 86.6(8) . 2_664
O33 Zn3 O2B 86.6(8) 8_575 2_664
O1R Zn3 O2B 62.6(19) 2_664 2_664
O23 Zn3 O2B 35(2) 2_664 2_664
O27 Zn3 O2B 160.9(17) 5_665 2_664
O33 Zn3 O113 124.7(10) . 7_765
O33 Zn3 O113 103.0(9) 8_575 7_765
O1R Zn3 O113 20.3(12) 2_664 7_765
O23 Zn3 O113 45.6(18) 2_664 7_765
O27 Zn3 O113 81.3(11) 5_665 7_765
O2B Zn3 O113 80.0(19) 2_664 7_765
O33 Zn3 O113 103.0(9) . 2_664
O33 Zn3 O113 124.7(10) 8_575 2_664
O1R Zn3 O113 20.3(12) 2_664 2_664
O23 Zn3 O113 45.6(18) 2_664 2_664
O27 Zn3 O113 81.3(11) 5_665 2_664
O2B Zn3 O113 80.0(19) 2_664 2_664
O113 Zn3 O113 21.9(19) 7_765 2_664
O33 Zn3 O112 92.6(10) . 7_765
O33 Zn3 O112 67.3(10) 8_575 7_765
O1R Zn3 O112 79.4(15) 2_664 7_765
O23 Zn3 O112 53.0(18) 2_664 7_765
O27 Zn3 O112 166.0(9) 5_665 7_765
O2B Zn3 O112 21.4(13) 2_664 7_765
O113 Zn3 O112 93.4(14) 7_765 7_765
O113 Zn3 O112 98.6(14) 2_664 7_765
O33 Zn3 O112 67.3(10) . 2_664
O33 Zn3 O112 92.6(10) 8_575 2_664
O1R Zn3 O112 79.4(15) 2_664 2_664
O23 Zn3 O112 53.0(18) 2_664 2_664
O27 Zn3 O112 166.0(9) 5_665 2_664
O2B Zn3 O112 21.4(13) 2_664 2_664
O113 Zn3 O112 98.6(14) 7_765 2_664
O113 Zn3 O112 93.4(14) 2_664 2_664
O112 Zn3 O112 27.6(19) 7_765 2_664
O1C Zn4 O24 110.7(2) . 8_575
O1C Zn4 O24 110.7(2) . .
O24 Zn4 O24 131.1(5) 8_575 .
O1C Zn4 O32 100.6(5) . 5_665
O24 Zn4 O32 98.4(3) 8_575 5_665
O24 Zn4 O32 98.4(3) . 5_665
O1C Zn4 O1D 77.5(8) . .
O24 Zn4 O1D 82.4(4) 8_575 .
O24 Zn4 O1D 82.4(4) . .
O32 Zn4 O1D 178.1(7) 5_665 .
O16 Zn5 O4 124.7(3) 6_556 2_665
O16 Zn5 O22 114.1(3) 6_556 .
O4 Zn5 O22 114.7(3) 2_665 .
O16 Zn5 O5 98.5(3) 6_556 5_666
O4 Zn5 O5 95.5(3) 2_665 5_666
O22 Zn5 O5 101.9(3) . 5_666
O16 Zn5 O46 97.6(2) 6_556 .
O4 Zn5 O46 87.0(3) 2_665 .
O22 Zn5 O46 58.1(2) . .
O5 Zn5 O46 158.4(2) 5_666 .
O16 Zn5 C79 108.7(3) 6_556 .
O4 Zn5 C79 101.2(3) 2_665 .
O22 Zn5 C79 29.4(3) . .
O5 Zn5 C79 130.7(3) 5_666 .
O46 Zn5 C79 28.8(3) . .
Zn1N Zn6 O1Y 179.7(7) . .
Zn1N Zn6 O37 73.2(5) . .
O1Y Zn6 O37 106.5(7) . .
Zn1N Zn6 O28 74.1(2) . 2_664
O1Y Zn6 O28 106.0(3) . 2_664
O37 Zn6 O28 111.1(3) . 2_664
Zn1N Zn6 O28 74.1(2) . 7_755
O1Y Zn6 O28 106.0(3) . 7_755
O37 Zn6 O28 111.1(3) . 7_755
O28 Zn6 O28 115.5(4) 2_664 7_755
O7 Zn7 O19 106.78(18) . .
O7 Zn7 O19 106.78(18) . 8_565
O19 Zn7 O19 145.6(3) . 8_565
O7 Zn7 O6 97.4(5) . .
O19 Zn7 O6 91.5(2) . .
O19 Zn7 O6 91.5(2) 8_565 .
O7 Zn7 O1A 91.3(6) . .
O19 Zn7 O1A 86.0(2) . .
O19 Zn7 O1A 86.0(2) 8_565 .
O6 Zn7 O1A 171.4(5) . .
O8 Zn8 Zn1N 163.1(7) . 2_665
O8 Zn8 O25 114.3(3) . 8_575
Zn1N Zn8 O25 70.3(2) 2_665 8_575
O8 Zn8 O25 114.3(3) . .
Zn1N Zn8 O25 70.3(2) 2_665 .
O25 Zn8 O25 125.7(5) 8_575 .
O8 Zn8 O1J 66.8(19) . 2_665
Zn1N Zn8 O1J 130.1(18) 2_665 2_665
O25 Zn8 O1J 88.9(9) 8_575 2_665
O25 Zn8 O1J 88.9(9) . 2_665
O8 Zn8 O39 99.0(8) . 2_665
Zn1N Zn8 O39 64.0(4) 2_665 2_665
O25 Zn8 O39 97.4(3) 8_575 2_665
O25 Zn8 O39 97.4(3) . 2_665
O1J Zn8 O39 165.9(19) 2_665 2_665
O8 Zn8 O1M 84.1(11) . .
Zn1N Zn8 O1M 112.8(9) 2_665 .
O25 Zn8 O1M 81.2(4) 8_575 .
O25 Zn8 O1M 81.2(4) . .
O1J Zn8 O1M 17.3(18) 2_665 .
O39 Zn8 O1M 176.8(9) 2_665 .
O99 Zn9 O99 25.4(14) 8_565 .
O99 Zn9 O18 95.5(7) 8_565 8_565
O99 Zn9 O18 119.6(8) . 8_565
O99 Zn9 O18 119.6(8) 8_565 .
O99 Zn9 O18 95.5(7) . .
O18 Zn9 O18 129.2(4) 8_565 .
O99 Zn9 O9 100.6(10) 8_565 .
O99 Zn9 O9 100.6(10) . .
O18 Zn9 O9 104.0(2) 8_565 .
O18 Zn9 O9 104.0(2) . .
O99 Zn9 O1F 26.3(11) 8_565 .
O99 Zn9 O1F 26.3(11) . .
O18 Zn9 O1F 99.1(4) 8_565 .
O18 Zn9 O1F 99.1(4) . .
O9 Zn9 O1F 124.1(9) . .
O99 Zn9 O1P 69.0(13) 8_565 .
O99 Zn9 O1P 69.0(13) . .
O18 Zn9 O1P 80.1(4) 8_565 .
O18 Zn9 O1P 80.1(4) . .
O9 Zn9 O1P 169.3(10) . .
O1F Zn9 O1P 45.2(13) . .
N11 Fe10 N11 180.0(9) 5_665 .
N11 Fe10 N21 56.1(10) 5_665 .
N11 Fe10 N21 123.9(10) . .
N11 Fe10 N21 123.9(10) 5_665 5_665
N11 Fe10 N21 56.1(10) . 5_665
N21 Fe10 N21 180.0(14) . 5_665
N11 Fe10 N19 88.0(7) 5_665 .
N11 Fe10 N19 92.0(7) . .
N21 Fe10 N19 60.6(9) . .
N21 Fe10 N19 119.4(9) 5_665 .
N11 Fe10 N19 92.0(7) 5_665 5_665
N11 Fe10 N19 88.0(7) . 5_665
N21 Fe10 N19 119.4(9) . 5_665
N21 Fe10 N19 60.6(9) 5_665 5_665
N19 Fe10 N19 179.998(2) . 5_665
N11 Fe10 N1B 57.8(10) 5_665 5_665
N11 Fe10 N1B 122.2(10) . 5_665
N21 Fe10 N1B 88.9(9) . 5_665
N21 Fe10 N1B 91.1(9) 5_665 5_665
N19 Fe10 N1B 62.1(9) . 5_665
N19 Fe10 N1B 117.9(9) 5_665 5_665
N11 Fe10 N1B 122.2(10) 5_665 .
N11 Fe10 N1B 57.8(10) . .
N21 Fe10 N1B 91.1(9) . .
N21 Fe10 N1B 88.9(9) 5_665 .
N19 Fe10 N1B 117.9(9) . .
N19 Fe10 N1B 62.1(9) 5_665 .
N1B Fe10 N1B 179.999(3) 5_665 .
N11 Fe10 O1E 126.8(9) 5_665 .
N11 Fe10 O1E 53.2(9) . .
N21 Fe10 O1E 88.9(10) . .
N21 Fe10 O1E 91.1(10) 5_665 .
N19 Fe10 O1E 38.9(8) . .
N19 Fe10 O1E 141.1(8) 5_665 .
N1B Fe10 O1E 86.3(11) 5_665 .
N1B Fe10 O1E 93.7(11) . .
N11 Fe10 O1E 53.2(9) 5_665 5_665
N11 Fe10 O1E 126.8(9) . 5_665
N21 Fe10 O1E 91.1(10) . 5_665
N21 Fe10 O1E 88.9(10) 5_665 5_665
N19 Fe10 O1E 141.1(8) . 5_665
N19 Fe10 O1E 38.9(8) 5_665 5_665
N1B Fe10 O1E 93.7(11) 5_665 5_665
N1B Fe10 O1E 86.3(11) . 5_665
O1E Fe10 O1E 179.997(4) . 5_665
N11 Fe10 O11 92.3(10) 5_665 .
N11 Fe10 O11 87.7(10) . .
N21 Fe10 O11 50.5(9) . .
N21 Fe10 O11 129.5(9) 5_665 .
N19 Fe10 O11 92.9(9) . .
N19 Fe10 O11 87.1(9) 5_665 .
N1B Fe10 O11 139.4(8) 5_665 .
N1B Fe10 O11 40.6(8) . .
O1E Fe10 O11 92.9(10) . .
O1E Fe10 O11 87.1(10) 5_665 .
N11 Fe10 O11 87.7(10) 5_665 5_665
N11 Fe10 O11 92.3(10) . 5_665
N21 Fe10 O11 129.5(9) . 5_665
N21 Fe10 O11 50.5(9) 5_665 5_665
N19 Fe10 O11 87.1(9) . 5_665
N19 Fe10 O11 92.9(9) 5_665 5_665
N1B Fe10 O11 40.6(8) 5_665 5_665
N1B Fe10 O11 139.4(8) . 5_665
O1E Fe10 O11 87.1(10) . 5_665
O1E Fe10 O11 92.9(10) 5_665 5_665
O11 Fe10 O11 179.997(4) . 5_665
C30 O12 Zn2 129.3(5) . 2_664
C50 O13 Zn2 128.1(5) . .
C30 O14 Zn1 125.2(5) . 2_664
C58 O15 Zn1 130.9(5) . .
C38 O16 Zn5 131.9(5) . 6_656
C58 O17 Zn2 124.0(5) . .
C74 O18 Zn9 128.3(6) . .
C74 O19 Zn7 129.1(6) . .
C73 O20 Zn2 127.6(6) . .
C79 O22 Zn5 101.5(6) . .
C36 O24 Zn4 135.7(6) . .
C87 O25 Zn8 137.6(6) . .
C87 O25 Zn1N 84.9(5) . 2_665
Zn8 O25 Zn1N 54.1(2) . 2_665
C59 O27 Zn3 134.4(9) . 5_665
C87 O28 Zn6 133.6(5) . 2_665
C87 O28 Zn1N 88.4(5) . 2_665
Zn6 O28 Zn1N 45.5(2) 2_665 2_665
C50 O29 Zn1 125.2(5) . .
O14 C30 O12 126.2(7) . .
O14 C30 C57 118.0(7) . .
O12 C30 C57 115.7(7) . .
C59 O32 Zn4 135.8(10) . 5_665
C36 O33 Zn3 135.2(6) . .
C73 O34 Zn1 125.6(6) . .
O33 C36 O24 125.8(8) . .
O33 C36 C40 118.2(7) . .
O24 C36 C40 116.0(7) . .
C43 O37 Zn6 129.5(11) . .
C43 O37 Zn1N 83.2(10) . .
Zn6 O37 Zn1N 46.2(3) . .
O4 C38 O16 125.9(7) . .
O4 C38 C64 117.4(7) . .
O16 C38 C64 116.7(7) . .
C43 O39 Zn8 139.2(11) . 2_664
C43 O39 Zn1N 85.1(10) . .
Zn8 O39 Zn1N 54.2(3) 2_664 .
C75 C40 C72 119.2(7) . .
C75 C40 C36 120.5(7) . .
C72 C40 C36 120.2(7) . .
O39 C43 O37 127.5(14) . .
O39 C43 C44 119.2(13) . .
O37 C43 C44 113.3(15) . .
O39 C43 Zn1N 63.7(9) . .
O37 C43 Zn1N 63.8(8) . .
C44 C43 Zn1N 177.1(12) . .
C70 C44 C71 119.2(11) . .
C70 C44 C43 118.1(13) . .
C71 C44 C43 122.7(12) . .
C79 O46 Zn5 78.3(6) . .
C62 C48 C69 121.3(7) . .
C62 C48 H48 119.3 . .
C69 C48 H48 119.3 . .
O29 C50 O13 127.0(7) . .
O29 C50 C51 117.1(7) . .
O13 C50 C51 115.9(7) . .
C72 C51 C56 119.4(7) . .
C72 C51 C50 120.3(7) . .
C56 C51 C50 120.3(7) . .
C71 C53 C60 120.2(12) . .
C71 C53 C59 120.5(12) . .
C60 C53 C59 119.3(12) . .
C70 C54 C60 119.8(11) . .
C70 C54 C18 120.0(12) . .
C60 C54 C18 120.2(11) . .
C80 C55 C61 119.8(8) . .
C80 C55 H55 120.1 . .
C61 C55 H55 120.1 . .
C57 C56 C51 120.4(7) . .
C57 C56 H56 119.8 . .
C51 C56 H56 119.8 . .
C56 C57 C75 119.4(7) . .
C56 C57 C30 121.2(7) . .
C75 C57 C30 119.2(7) . .
O15 C58 O17 125.8(7) . .
O15 C58 C62 118.1(7) . .
O17 C58 C62 116.1(7) . .
O27 C59 O32 124.7(13) . .
O27 C59 C53 118.2(12) . .
O32 C59 C53 117.0(13) . .
C53 C60 C54 118.3(11) . .
C53 C60 H60 120.9 . .
C54 C60 H60 120.9 . .
C99 C61 C55 119.7(8) . .
C99 C61 C73 120.5(8) . .
C55 C61 C73 119.7(8) . .
C48 C62 C63 119.0(7) . .
C48 C62 C58 121.2(7) . .
C63 C62 C58 119.8(7) . .
C64 C63 C62 119.9(7) . .
C64 C63 H63 120.1 . .
C62 C63 H63 120.1 . .
C67 C64 C63 119.9(7) . .
C67 C64 C38 120.8(7) . .
C63 C64 C38 119.2(7) . .
C64 C67 C69 120.4(7) . .
C64 C67 H67 119.8 . .
C69 C67 H67 119.8 . .
C48 C69 C67 119.4(7) . .
C48 C69 C87 121.1(7) . .
C67 C69 C87 119.5(7) . .
C44 C70 C54 120.9(13) . .
C44 C70 H70 119.5 . .
C54 C70 H70 119.5 . .
C53 C71 C44 121.6(12) . .
C53 C71 H71 119.2 . .
C44 C71 H71 119.2 . .
C51 C72 C40 121.3(7) . .
C51 C72 H72 119.4 . .
C40 C72 H72 119.4 . .
O34 C73 O20 126.7(8) . .
O34 C73 C61 118.0(8) . .
O20 C73 C61 115.3(9) . .
O19 C74 O18 126.9(9) . .
O19 C74 C80 116.8(8) . .
O18 C74 C80 116.3(8) . .
C40 C75 C57 120.4(7) . .
C40 C75 H75 119.8 . .
C57 C75 H75 119.8 . .
O46 C79 O22 121.9(9) . .
O46 C79 C98 120.0(9) . .
O22 C79 C98 117.9(8) . .
O46 C79 Zn5 72.9(6) . .
O22 C79 Zn5 49.1(5) . .
C98 C79 Zn5 165.6(7) . .
C55 C80 C81 120.4(8) . .
C55 C80 C74 120.1(8) . .
C81 C80 C74 119.4(8) . .
C80 C81 C98 119.8(8) . .
C80 C81 H81 120.1 . .
C98 C81 H81 120.1 . .
O28 C87 O25 124.9(8) . .
O28 C87 C69 119.5(7) . .
O25 C87 C69 115.6(8) . .
O28 C87 Zn1N 61.3(5) . 2_665
O25 C87 Zn1N 63.6(5) . 2_665
C69 C87 Zn1N 178.0(6) . 2_665
C99 C98 C81 120.2(8) . .
C99 C98 C79 119.9(8) . .
C81 C98 C79 119.7(8) . .
C98 C99 C61 120.1(8) . .
C98 C99 H99 119.9 . .
C61 C99 H99 119.9 . .
O10 S1 O102 60.5(15) . .
O10 S1 O1 115.2(7) . .
O102 S1 O1 169.0(15) . .
O10 S1 O5 109.8(6) . .
O102 S1 O5 62.3(14) . .
O1 S1 O5 113.0(5) . .
O10 S1 C5 106.0(6) . .
O102 S1 C5 84.1(15) . .
O1 S1 C5 106.9(6) . .
O5 S1 C5 105.1(5) . .
C1N O2 Zn2 120.1(9) . .
C38 O4 Zn5 141.2(6) . 2_664
S1 O5 O102 57.3(14) . .
S1 O5 Zn5 131.3(4) . 5_666
O102 O5 Zn5 155.2(14) . 5_666
S1 O10 O102 59.9(15) . .
O9 C18 O6 126.0(12) . .
O9 C18 C54 114.6(12) . .
O6 C18 C54 119.4(11) . .
C18 O6 Zn7 120.8(8) . .
O106 O7 Zn7 130(4) . .
C18 O9 Zn9 142.6(9) . .
C16 C5 C15 120.0(13) . .
C16 C5 S1 121.2(11) . .
C15 C5 S1 118.8(10) . .
C19 C6 C13 118.5(15) . .
C19 C6 C1 120.3(15) . .
C13 C6 C1 120.7(14) . .
C20 N11 C33 98.4(17) . .
C20 N11 O1E 160(2) . .
C33 N11 O1E 63.1(14) . .
C20 N11 N21 81.0(16) . 5_665
C33 N11 N21 131(2) . 5_665
O1E N11 N21 104.0(15) . 5_665
C20 N11 Fe10 131.7(16) . .
C33 N11 Fe10 129.1(13) . .
O1E N11 Fe10 66.0(11) . .
N21 N11 Fe10 62.4(9) 5_665 .
C19 C15 C5 118.9(15) . .
C19 C15 H15 120.6 . .
C5 C15 H15 120.6 . .
C5 C16 C13 119.6(16) . .
C5 C16 H16 120.2 . .
C13 C16 H16 120.2 . .
C6 C19 C15 122.1(18) . .
C6 C19 H19 118.9 . .
C15 C19 H19 118.9 . .
C20 C1 C49 87(2) 5_665 5_665
C20 C1 C37 63.1(18) 5_665 .
C49 C1 C37 127.2(16) 5_665 .
C20 C1 C34 124.5(14) 5_665 .
C49 C1 C34 79(2) 5_665 .
C37 C1 C34 84.2(18) . .
C20 C1 C6 121.3(15) 5_665 .
C49 C1 C6 116.4(17) 5_665 .
C37 C1 C6 116.2(15) . .
C34 C1 C6 112.9(14) . .
C6 C13 C16 119.6(15) . .
C6 C13 H13 120.2 . .
C16 C13 H13 120.2 . .
O1E C2 N19 60.6(16) . .
O1E C2 C8 173.5(19) . .
N19 C2 C8 114.6(15) . .
O1E C2 C22 59.2(14) . .
N19 C2 C22 119.8(15) . .
C8 C2 C22 125.5(16) . .
O1E N19 C2 56.9(15) . .
O1E N19 C34 157(2) . .
C2 N19 C34 100.4(15) . .
O1E N19 Fe10 73.4(14) . .
C2 N19 Fe10 130.2(12) . .
C34 N19 Fe10 129.3(14) . .
N11 C20 C1 121(2) . 5_665
N11 C20 C3 111.2(19) . .
C1 C20 C3 124.8(17) 5_665 .
N11 C20 C37 99.4(18) . 5_665
C1 C20 C37 62.1(12) 5_665 5_665
C3 C20 C37 126(2) . 5_665
N11 C20 C49 86.9(18) . .
C1 C20 C49 48.1(15) 5_665 .
C3 C20 C49 125(2) . .
C37 C20 C49 98.7(19) 5_665 .
O1E C22 C1V 167(2) . .
O1E C22 C2 54.1(13) . .
C1V C22 C2 113(2) . .
O1E C22 C33 73.2(14) . .
C1V C22 C33 119(2) . .
C2 C22 C33 127.3(15) . .
O1E C22 C24 166(2) . .
C1V C22 C24 9(2) . .
C2 C22 C24 113(2) . .
C33 C22 C24 120(2) . .
C3 C23 C33 98.8(18) . .
C3 C23 H23 130.6 . .
C33 C23 H23 130.6 . .
C31 C24 C28 120.0 . .
C31 C24 C22 123(2) . .
C28 C24 C22 116(2) . .
C24 C31 C10 120.0 . .
C24 C31 H31 120.0 . .
C10 C31 H31 120.0 . .
C14 C10 C31 120.0 . .
C14 C10 H10 120.0 . .
C31 C10 H10 120.0 . .
C10 C14 C11 120.0 . .
C10 C14 O98 146(2) . 8_575
C11 C14 O98 91(2) . 8_575
C10 C14 S6 118.9(15) . .
C11 C14 S6 120.4(15) . .
O98 C14 S6 37.8(9) 8_575 .
C14 C11 C28 120.0 . .
C14 C11 H11 120.0 . .
C28 C11 H11 120.0 . .
C11 C28 C24 120.0 . .
C11 C28 H28 120.0 . .
C24 C28 H28 120.0 . .
C8 C32 C34 107.9(18) . .
C8 C32 H32 126.1 . .
C34 C32 H32 126.1 . .
N11 C33 C23 120.1(17) . .
N11 C33 C22 121.6(16) . .
C23 C33 C22 118.0(17) . .
N11 C33 O1E 71.0(15) . .
C23 C33 O1E 166(2) . .
C22 C33 O1E 50.6(12) . .
N19 C34 C32 112.9(16) . .
N19 C34 C1 121.5(16) . .
C32 C34 C1 125.6(16) . .
N19 C34 C49 94.9(14) . 5_665
C32 C34 C49 127.1(17) . 5_665
C1 C34 C49 49.7(13) . 5_665
N19 C34 C37 93.5(14) . .
C32 C34 C37 132.8(16) . .
C1 C34 C37 47.8(10) . .
C49 C34 C37 85.8(16) 5_665 .
C23 C3 C20 110.9(19) . .
C23 C3 H3 124.6 . .
C20 C3 H3 124.6 . .
C7 N4 C4 135.1(16) . .
C7 N4 C12 114.7(15) . .
C4 N4 C12 110.1(16) . .
C7 C9 H9A 109.5 . .
C7 C9 H9B 109.5 . .
H9A C9 H9B 109.5 . .
C7 C9 H9C 109.5 . .
H9A C9 H9C 109.5 . .
H9B C9 H9C 109.5 . .
N4 C12 H12A 109.5 . .
N4 C12 H12B 109.5 . .
H12A C12 H12B 109.5 . .
N4 C12 H12C 109.5 . .
H12A C12 H12C 109.5 . .
H12B C12 H12C 109.5 . .
N4 C7 O1B 127.8(17) . .
N4 C7 C9 105.9(14) . .
O1B C7 C9 126.2(16) . .
C32 C8 C2 104.2(18) . .
C32 C8 H8 127.9 . .
C2 C8 H8 127.9 . .
S6 O1C S6 29.1(10) . 8_575
S6 O1C S1K 46.7(8) . .
S6 O1C S1K 70.0(9) 8_575 .
S6 O1C S1K 70.0(9) . 8_575
S6 O1C S1K 46.7(8) 8_575 8_575
S1K O1C S1K 86.3(12) . 8_575
S6 O1C Zn4 156.1(9) . .
S6 O1C Zn4 156.1(9) 8_575 .
S1K O1C Zn4 131.8(7) . .
S1K O1C Zn4 131.8(7) 8_575 .
C105 O1D C105 63(3) . 8_575
C105 O1D Zn4 125.8(18) . .
C105 O1D Zn4 125.8(18) 8_575 .
S6 S6 O98 100(3) 8_575 8_575
S6 S6 O67 118(2) 8_575 .
O98 S6 O67 88(3) 8_575 .
S6 S6 O1C 75.5(5) 8_575 .
O98 S6 O1C 144(3) 8_575 .
O67 S6 O1C 126(2) . .
S6 S6 O98 51(2) 8_575 .
O98 S6 O98 49(5) 8_575 .
O67 S6 O98 109(2) . .
O1C S6 O98 116.5(19) . .
S6 S6 O1K 75.5(7) 8_575 .
O98 S6 O1K 113(3) 8_575 .
O67 S6 O1K 46(2) . .
O1C S6 O1K 99.6(18) . .
O98 S6 O1K 97(3) . .
S6 S6 C14 146.2(9) 8_575 .
O98 S6 C14 66(2) 8_575 .
O67 S6 C14 93(2) . .
O1C S6 C14 98.5(9) . .
O98 S6 C14 108(3) . .
O1K S6 C14 137.9(12) . .
S6 S6 O67 42.2(16) 8_575 8_575
O98 S6 O67 99(2) 8_575 8_575
O67 S6 O67 76(4) . 8_575
O1C S6 O67 99.8(15) . 8_575
O98 S6 O67 64(3) . 8_575
O1K S6 O67 36.9(18) . 8_575
C14 S6 O67 161.6(16) . 8_575
C25 O11 C1B 68.0(14) . .
C25 O11 N1B 59.4(13) . .
C1B O11 N1B 127(2) . .
C25 O11 C1A 126(2) . .
C1B O11 C1A 58.2(12) . .
N1B O11 C1A 174(2) . .
C25 O11 N21 172(2) . .
C1B O11 N21 105.4(18) . .
N1B O11 N21 127(2) . .
C1A O11 N21 47.4(9) . .
C25 O11 Fe10 125.1(18) . .
C1B O11 Fe10 165.6(19) . .
N1B O11 Fe10 65.9(14) . .
C1A O11 Fe10 108.4(14) . .
N21 O11 Fe10 61.0(11) . .
C2 O1E N19 62.5(13) . .
C2 O1E C22 66.6(15) . .
N19 O1E C22 129(2) . .
C2 O1E C33 123(2) . .
N19 O1E C33 173(3) . .
C22 O1E C33 56.2(11) . .
C2 O1E N11 168(2) . .
N19 O1E N11 128(2) . .
C22 O1E N11 102.0(16) . .
C33 O1E N11 45.9(8) . .
C2 O1E Fe10 130.2(18) . .
N19 O1E Fe10 67.8(15) . .
C22 O1E Fe10 162.8(18) . .
C33 O1E Fe10 106.7(14) . .
N11 O1E Fe10 60.9(11) . .
N21 C1A C17 118(2) . .
N21 C1A C1B 120.5(19) . .
C17 C1A C1B 122(2) . .
N21 C1A O11 70.5(16) . .
C17 C1A O11 171(2) . .
C1B C1A O11 50.2(12) . .
O11 C25 N1B 64.9(17) . .
O11 C25 C1C 174(2) . .
N1B C25 C1C 115(2) . .
O11 C25 C1B 56.6(15) . .
N1B C25 C1B 121.5(18) . .
C1C C25 C1B 123(2) . .
C25 N1B C49 101(2) . .
C25 N1B O11 55.7(15) . .
C49 N1B O11 156(3) . .
C25 N1B Fe10 129.0(16) . .
C49 N1B Fe10 129.7(19) . .
O11 N1B Fe10 73.5(14) . .
C29 C17 C1A 104(2) . .
C29 C17 H17 128.0 . .
C1A C17 H17 128.0 . .
C37 N21 C1A 96.8(17) . .
C37 N21 O11 158(2) . .
C1A N21 O11 62.0(16) . .
C37 N21 N11 82.9(17) . 5_665
C1A N21 N11 136(2) . 5_665
O11 N21 N11 109.2(15) . 5_665
C37 N21 Fe10 132.5(17) . .
C1A N21 Fe10 130.6(16) . .
O11 N21 Fe10 68.5(12) . .
N11 N21 Fe10 61.4(9) 5_665 .
C17 C29 C37 104(2) . .
C17 C29 H29 127.9 . .
C37 C29 H29 127.9 . .
N21 C37 C29 117(2) . .
N21 C37 C1 118.6(19) . .
C29 C37 C1 123(2) . .
N21 C37 C20 96.7(19) . 5_665
C29 C37 C20 127(3) . 5_665
C1 C37 C20 54.8(13) . 5_665
N21 C37 C34 87.8(18) . .
C29 C37 C34 126(2) . .
C1 C37 C34 48.0(10) . .
C20 C37 C34 92.0(16) 5_665 .
O11 C1B C1A 71.6(15) . .
O11 C1B C25 55.3(14) . .
C1A C1B C25 126.9(16) . .
O11 C1B C1F 171(2) . .
C1A C1B C1F 115(2) . .
C25 C1B C1F 117.5(19) . .
O11 C1B C1L 165(2) . .
C1A C1B C1L 119(2) . .
C25 C1B C1L 113(2) . .
C1F C1B C1L 16(2) . .
S4 O1F S4 34.2(14) . 8_565
S4 O1F O1P 151.9(16) . .
S4 O1F O1P 151.9(16) 8_565 .
S4 O1F Zn9 121.8(15) . .
S4 O1F Zn9 121.8(15) 8_565 .
O1P O1F Zn9 79.1(15) . .
C1D C1C C25 104(3) . .
C1D C1C H1C 128.2 . .
C25 C1C H1C 128.2 . .
N1B C49 C1D 112(3) . .
N1B C49 C1 122(2) . 5_665
C1D C49 C1 126(2) . 5_665
N1B C49 C34 94(2) . 5_665
C1D C49 C34 131(3) . 5_665
C1 C49 C34 51.7(12) 5_665 5_665
N1B C49 C20 93(2) . .
C1D C49 C20 132(3) . .
C1 C49 C20 44.9(13) 5_665 .
C34 C49 C20 83.5(16) 5_665 .
C1C C1D C49 108(3) . .
C1C C1D H1D 125.9 . .
C49 C1D H1D 125.9 . .
S4 S4 O1T 106(3) 8_565 8_565
S4 S4 O1T 39(2) 8_565 .
O1T S4 O1T 67(5) 8_565 .
S4 S4 O1F 72.9(7) 8_565 .
O1T S4 O1F 144(4) 8_565 .
O1T S4 O1F 105(2) . .
S4 S4 C26 140.5(15) 8_565 .
O1T S4 C26 47(4) 8_565 .
O1T S4 C26 107(2) . .
O1F S4 C26 110.5(11) . .
C1E C1F C1H 120.0 . .
C1E C1F C1B 120(2) . .
C1H C1F C1B 120(2) . .
C1F C1E C46 120.0 . .
C1F C1E H1E 120.0 . .
C46 C1E H1E 120.0 . .
C1E C46 C26 120.0 . .
C1E C46 H46 120.0 . .
C26 C46 H46 120.0 . .
O1T C26 C1G 145(4) 8_565 .
O1T C26 C46 91(4) 8_565 .
C1G C26 C46 120.0 . .
O1T C26 S4 32.3(17) 8_565 .
C1G C26 S4 120(3) . .
C46 C26 S4 120(3) . .
C26 C1G C1H 120.0 . .
C26 C1G H1G 120.0 . .
C1H C1G H1G 120.0 . .
C1G C1H C1F 120.0 . .
C1G C1H H1H 120.0 . .
C1F C1H H1H 120.0 . .
O1G S2 O1I 112(2) . .
O1G S2 O1H 111.6(17) . .
O1I S2 O1H 114(2) . .
O1G S2 C65 110(2) . .
O1I S2 C65 101.0(17) . .
O1H S2 C65 108(2) . .
S2 O1G O1G 158.0(13) . 8_565
S2 O1I O3 137(4) . .
C1I C1L C1K 120.0 . .
C1I C1L C1B 124(3) . .
C1K C1L C1B 116(3) . .
C86 C1I C1L 120.0 . .
C86 C1I H1I 120.0 . .
C1L C1I H1I 120.0 . .
C65 C86 C1I 120.0 . .
C65 C86 O1T 102(3) . 8_565
C1I C86 O1T 136(3) . 8_565
C65 C86 H86 120.0 . .
C1I C86 H86 120.0 . .
O1T C86 H86 21.1 8_565 .
C86 C65 C1J 120.0 . .
C86 C65 S2 118(3) . .
C1J C65 S2 122(3) . .
C1K C1J C65 120.0 . .
C1K C1J H1J 120.0 . .
C65 C1J H1J 120.0 . .
C1J C1K C1L 120.0 . .
C1J C1K H1K 120.0 . .
C1L C1K H1K 120.0 . .
O1M O1J C1R 28(4) 2_664 2_664
O1M O1J C1R 28(4) 2_664 7_755
C1R O1J C1R 47(3) 2_664 7_755
O1M O1J Zn8 103(9) 2_664 2_664
C1R O1J Zn8 116(3) 2_664 2_664
C1R O1J Zn8 116(3) 7_755 2_664
O2 C1N N20 119(2) . .
O2 C1N C1M 147(3) . .
N20 C1N C1M 94(3) . .
C1N N20 C1O 127(2) . .
C1N N20 C1P 115(2) . .
C1O N20 C1P 118(2) . .
O1J O1M C1R 136(5) 2_665 8_575
O1J O1M C1R 136(5) 2_665 .
C1R O1M C1R 72(3) 8_575 .
O1J O1M Zn8 60(8) 2_665 .
C1R O1M Zn8 133(2) 8_575 .
C1R O1M Zn8 133(2) . .
N7 C1Q N1L 67.9(16) . .
C1R N7 C21 122(2) . .
C1R N7 C1Q 127(2) . .
C21 N7 C1Q 111(2) . .
C1R N7 N1L 132.5(18) . .
C21 N7 N1L 79(2) . .
C1Q N7 N1L 56.1(10) . .
C1W C21 N7 104(2) . .
O1M C1R N7 130(3) . .
O1M C1R C1R 54.1(14) . 8_575
N7 C1R C1R 131.2(13) . 8_575
O1M C1R C1S 117(3) . .
N7 C1R C1S 113(3) . .
C1R C1R C1S 84.8(18) 8_575 .
O1M C1R O1J 15(2) . 2_665
N7 C1R O1J 115(3) . 2_665
C1R C1R O1J 66.3(13) 8_575 2_665
C1S C1R O1J 131(3) . 2_665
O1M C1R C1S 90(2) . 8_575
N7 C1R C1S 133(2) . 8_575
C1R C1R C1S 49.0(12) 8_575 8_575
C1S C1R C1S 36(3) . 8_575
O1J C1R C1S 105(2) 2_665 8_575
C1S C1S C1R 95.2(18) 8_575 .
C1S C1S C1R 49.0(12) 8_575 8_575
C1R C1S C1R 46.2(17) . 8_575
O107 O1P O1F 175(3) . .
O107 O1P Zn9 129(3) . .
O1F O1P Zn9 55.6(12) . .
O113 O1R O113 66(6) . 8_565
O113 O1R O23 146(4) . .
O113 O1R O23 146(4) 8_565 .
O113 O1R O116 50(5) . .
O113 O1R O116 50(5) 8_565 .
O23 O1R O116 147(8) . .
O113 O1R Zn3 93(5) . 2_665
O113 O1R Zn3 93(5) 8_565 2_665
O23 O1R Zn3 78(4) . 2_665
O116 O1R Zn3 134(7) . 2_665
O2D O21 O111 91(10) . .
O2D O21 O2H 62(10) . .
O111 O21 O2H 84(6) . .
S4 O1T O2F 83(4) 8_565 .
S4 O1T C26 100(7) 8_565 8_565
O2F O1T C26 159(6) . 8_565
S4 O1T O1T 74(3) 8_565 8_565
O2F O1T O1T 55(3) . 8_565
C26 O1T O1T 146(3) 8_565 8_565
S4 O1T S4 34.7(19) 8_565 .
O2F O1T S4 65(3) . .
C26 O1T S4 127(5) 8_565 .
O1T O1T S4 39(2) 8_565 .
S4 O1T O99 39(2) 8_565 8_565
O2F O1T O99 117(3) . 8_565
C26 O1T O99 75(4) 8_565 8_565
O1T O1T O99 80.7(16) 8_565 8_565
S4 O1T O99 52.8(15) . 8_565
S4 O1T C86 109(6) 8_565 8_565
O2F O1T C86 151(5) . 8_565
C26 O1T C86 10(5) 8_565 8_565
O1T O1T C86 153(5) 8_565 8_565
S4 O1T C86 138(5) . 8_565
O99 O1T C86 85(5) 8_565 8_565
O97 S1K O1K 109(2) . .
O97 S1K O1C 108(2) . .
O1K S1K O1C 92.9(13) . .
O97 S1K C90 103(3) . .
O1K S1K C90 141(2) . .
O1C S1K C90 97.8(12) . .
O97 S1K S1K 111(2) . 8_575
O1K S1K S1K 46.6(9) . 8_575
O1C S1K S1K 46.8(6) . 8_575
C90 S1K S1K 136.0(11) . 8_575
C104 C1V C1T 120.0 . .
C104 C1V C22 115(2) . .
C1T C1V C22 123(2) . .
C1V C104 C68 120.0 . .
C1V C104 H104 120.0 . .
C68 C104 H104 120.0 . .
C90 C68 C104 120.0 . .
C90 C68 H68 120.0 . .
C104 C68 H68 120.0 . .
C1U C90 C68 120.0 . .
C1U C90 S1K 122.7(17) . .
C68 C90 S1K 117.3(17) . .
C90 C1U C1T 120.0 . .
C90 C1U H1U 120.0 . .
C1T C1U H1U 120.0 . .
C1U C1T C1V 120.0 . .
C1U C1T H1T 120.0 . .
C1V C1T H1T 120.0 . .
O1K O67 S6 67(2) . .
O1K O67 O98 92(4) . 8_575
S6 O67 O98 39.0(12) . 8_575
O1K O67 S6 50(3) . 8_575
S6 O67 S6 19.7(9) . 8_575
O98 O67 S6 46.0(10) 8_575 8_575
O67 O1K O67 132(7) 8_575 .
O67 O1K S6 66(2) 8_575 8_575
O67 O1K S6 93(4) . 8_575
O67 O1K S6 93(4) 8_575 .
O67 O1K S6 66(2) . .
S6 O1K S6 29.0(14) 8_575 .
O67 O1K S1K 136(3) 8_575 .
O67 O1K S1K 57(2) . .
S6 O1K S1K 70.1(16) 8_575 .
S6 O1K S1K 46.8(11) . .
O67 O1K S1K 57(2) 8_575 8_575
O67 O1K S1K 136(3) . 8_575
S6 O1K S1K 46.8(11) 8_575 8_575
S6 O1K S1K 70.1(16) . 8_575
S1K O1K S1K 86.9(18) . 8_575
C1W O97 S1K 161(5) . .
O98 O98 S6 80(3) 8_575 8_575
O98 O98 S6 51(2) 8_575 .
S6 O98 S6 29.6(13) 8_575 .
O98 O98 C14 141(3) 8_575 8_575
S6 O98 C14 76(3) 8_575 8_575
S6 O98 C14 102(3) . 8_575
O98 O98 O67 106(2) 8_575 8_575
S6 O98 O67 53(2) 8_575 8_575
S6 O98 O67 70(2) . 8_575
C14 O98 O67 85(4) 8_575 8_575
O99 O99 O1T 99.3(16) 8_565 8_565
O99 O99 Zn9 77.3(7) 8_565 .
O1T O99 Zn9 150(2) 8_565 .
O108 O107 O1P 141(5) . .
C105 N1L C1Q 123(3) . .
C105 N1L C1W 118(3) . .
C1Q N1L C1W 119(2) . .
C105 N1L N7 134.7(19) . .
C1Q N1L N7 55.9(11) . .
C1W N1L N7 84(2) . .
O106 O1O O1L 80(5) . .
O1V O1U O1U 76(3) . 8_575
O1V O1U O117 136(4) . .
O1U O1U O117 61(2) 8_575 .
O1V O1U O1V 29(3) . 8_575
O1U O1U O1V 47.2(19) 8_575 8_575
O117 O1U O1V 108(3) . 8_575
S1 O102 O10 59.6(15) . .
S1 O102 O5 60.4(14) . .
O10 O102 O5 108(2) . .
C103 C103 C105 97(2) 8_575 .
C103 C103 C105 49.9(14) 8_575 8_575
C105 C103 C105 48(2) . 8_575
N1L C105 O1D 107(3) . .
N1L C105 C105 129.2(15) . 8_575
O1D C105 C105 58.5(15) . 8_575
N1L C105 C103 131(4) . .
O1D C105 C103 123(3) . .
C105 C105 C103 83(2) 8_575 .
N1L C105 C103 148(3) . 8_575
O1D C105 C103 98(3) . 8_575
C105 C105 C103 49.9(14) 8_575 8_575
C103 C105 C103 33(3) . 8_575
C21 C1W O97 133(4) . .
C21 C1W N1L 91(2) . .
O97 C1W N1L 136(4) . .
O1S O1X O3 33(4) . .
O7 O106 O1O 125(3) . 8_565
O7 O106 O1O 125(3) . .
O1O O106 O1O 109(6) 8_565 .
O1S O111 O21 137(6) . .
O2B O112 O112 49(4) . 8_565
O2B O112 Zn3 67(5) . 2_665
O112 O112 Zn3 76.2(10) 8_565 2_665
O1R O113 O113 57(3) . 8_565
O1R O113 O116 88(8) . .
O113 O113 O116 62(4) 8_565 .
O1R O113 O23 19(2) . .
O113 O113 O23 75.4(13) 8_565 .
O116 O113 O23 102(8) . .
O1R O113 Zn3 67(4) . 2_665
O113 O113 Zn3 79.0(9) 8_565 2_665
O116 O113 Zn3 141(5) . 2_665
O23 O113 Zn3 63(2) . 2_665
O1O O1L O1O 83(6) . 8_565
O113 O116 O113 56(9) 8_565 .
O113 O116 O1R 42(6) 8_565 .
O113 O116 O1R 42(6) . .
O113 O116 O2A 141(10) 8_565 .
O113 O116 O2A 141(10) . .
O1R O116 O2A 176(10) . .
O1U O117 O1U 59(4) 8_575 .
O2A O1Q O2G 57(7) 6_556 6_556
O2A O1Q O2G 57(7) 6_556 3_455
O2G O1Q O2G 107(10) 6_556 3_455
O3 O1S O111 123(10) . .
O3 O1S O1X 77(9) . .
O111 O1S O1X 94(5) . .
Zn6 Zn1N Zn8 173.4(5) . 2_664
Zn6 Zn1N O39 124.8(6) . .
Zn8 Zn1N O39 61.8(4) 2_664 .
Zn6 Zn1N O37 60.6(4) . .
Zn8 Zn1N O37 126.0(5) 2_664 .
O39 Zn1N O37 64.2(5) . .
Zn6 Zn1N O28 60.4(3) . 2_664
Zn8 Zn1N O28 116.3(3) 2_664 2_664
O39 Zn1N O28 128.5(3) . 2_664
O37 Zn1N O28 96.8(4) . 2_664
Zn6 Zn1N O28 60.4(3) . 7_755
Zn8 Zn1N O28 116.3(3) 2_664 7_755
O39 Zn1N O28 128.5(3) . 7_755
O37 Zn1N O28 96.8(4) . 7_755
O28 Zn1N O28 99.7(5) 2_664 7_755
Zn6 Zn1N O25 122.0(3) . 2_664
Zn8 Zn1N O25 55.6(2) 2_664 2_664
O39 Zn1N O25 88.3(4) . 2_664
O37 Zn1N O25 123.4(3) . 2_664
O28 Zn1N O25 61.9(2) 2_664 2_664
O28 Zn1N O25 136.1(5) 7_755 2_664
Zn6 Zn1N O25 122.0(3) . 7_755
Zn8 Zn1N O25 55.6(2) 2_664 7_755
O39 Zn1N O25 88.3(4) . 7_755
O37 Zn1N O25 123.4(3) . 7_755
O28 Zn1N O25 136.1(5) 2_664 7_755
O28 Zn1N O25 61.9(2) 7_755 7_755
O25 Zn1N O25 102.4(5) 2_664 7_755
Zn6 Zn1N C43 93.6(6) . .
Zn8 Zn1N C43 93.0(5) 2_664 .
O39 Zn1N C43 31.2(5) . .
O37 Zn1N C43 33.0(5) . .
O28 Zn1N C43 116.4(4) 2_664 .
O28 Zn1N C43 116.4(4) 7_755 .
O25 Zn1N C43 107.4(4) 2_664 .
O25 Zn1N C43 107.4(4) 7_755 .
Zn6 Zn1N C87 90.6(3) . 7_755
Zn8 Zn1N C87 86.6(3) 2_664 7_755
O39 Zn1N C87 110.2(3) . 7_755
O37 Zn1N C87 112.2(3) . 7_755
O28 Zn1N C87 121.2(4) 2_664 7_755
O28 Zn1N C87 30.4(2) 7_755 7_755
O25 Zn1N C87 123.8(5) 2_664 7_755
O25 Zn1N C87 31.5(3) 7_755 7_755
C43 Zn1N C87 115.3(3) . 7_755
Zn6 Zn1N C87 90.6(3) . 2_664
Zn8 Zn1N C87 86.6(3) 2_664 2_664
O39 Zn1N C87 110.2(3) . 2_664
O37 Zn1N C87 112.2(3) . 2_664
O28 Zn1N C87 30.4(2) 2_664 2_664
O28 Zn1N C87 121.2(4) 7_755 2_664
O25 Zn1N C87 31.5(3) 2_664 2_664
O25 Zn1N C87 123.8(5) 7_755 2_664
C43 Zn1N C87 115.3(3) . 2_664
C87 Zn1N C87 129.3(5) 7_755 2_664
O1V O1V O1Y 66(2) 8_575 5_665
O1V O1V O1U 104(3) 8_575 .
O1Y O1V O1U 170(4) 5_665 .
O1V O1V O1N 71.9(19) 8_575 5_665
O1Y O1V O1N 73(4) 5_665 5_665
O1U O1V O1N 108(5) . 5_665
O1V O1V O1U 47.2(19) 8_575 8_575
O1Y O1V O1U 113(3) 5_665 8_575
O1U O1V O1U 57(3) . 8_575
O1N O1V O1U 88(3) 5_665 8_575
O1V O1Y O1V 48(4) 4_645 5_665
O1V O1Y O1N 64(3) 4_645 .
O1V O1Y O1N 64(3) 5_665 .
O1V O1Y Zn6 154(2) 4_645 .
O1V O1Y Zn6 154(2) 5_665 .
O1N O1Y Zn6 129(3) . .
O1S O3 O1X 70(9) . .
O1S O3 O1I 157(10) . .
O1X O3 O1I 99(7) . .
O1V O1N O1V 36(4) 4_645 5_665
O1V O1N O1Y 43(3) 4_645 .
O1V O1N O1Y 43(3) 5_665 .
O1R O23 O2B 149(6) . .
O1R O23 O113 15.0(15) . .
O2B O23 O113 143(4) . .
O1R O23 O113 15.0(15) . 8_565
O2B O23 O113 143(4) . 8_565
O113 O23 O113 29(3) . 8_565
O1R O23 Zn3 74(4) . 2_665
O2B O23 Zn3 74(3) . 2_665
O113 O23 Zn3 72(2) . 2_665
O113 O23 Zn3 72(2) 8_565 2_665
O2G O2A O2G 117(10) . 8_565
O2G O2A O1Q 62(8) . 6_656
O2G O2A O1Q 62(8) 8_565 6_656
O2G O2A O116 107(9) . .
O2G O2A O116 107(9) 8_565 .
O1Q O2A O116 153(10) 6_656 .
O112 O2B O112 82(8) . 8_565
O112 O2B O23 136(5) . .
O112 O2B O23 136(5) 8_565 .
O112 O2B Zn3 91(5) . 2_665
O112 O2B Zn3 91(5) 8_565 2_665
O23 O2B Zn3 70(3) . 2_665
O21 O2D O2D 118(10) . 8_565
O21 O2D O2H 75(10) . .
O2D O2D O2H 154(7) 8_565 .
O1T O2F O1T 71(5) . 8_565
O2A O2G O1Q 61(9) . 6_656
O2D O2H O21 42(7) . .

loop_
_geom_bond_atom_site_label_1
_geom_bond_atom_site_label_2
_geom_bond_distance
_geom_bond_site_symmetry_2
Zn1 O26 1.979(6) .
Zn1 O15 2.031(5) .
Zn1 O29 2.033(5) .
Zn1 O34 2.038(6) .
Zn1 O14 2.049(5) 2_665
Zn1 Zn2 2.9889(11) .
Zn2 O2 1.950(5) .
Zn2 O17 2.000(5) .
Zn2 O20 2.026(6) .
Zn2 O13 2.032(5) .
Zn2 O12 2.040(5) 2_665
Zn3 O33 1.928(6) .
Zn3 O33 1.928(6) 8_575
Zn3 O1R 1.94(3) 2_664
Zn3 O23 1.97(5) 2_664
Zn3 O27 1.984(10) 5_665
Zn3 O2B 2.01(5) 2_664
Zn3 O113 2.11(4) 7_765
Zn3 O113 2.11(4) 2_664
Zn3 O112 2.18(4) 7_765
Zn3 O112 2.18(4) 2_664
Zn4 O1C 1.878(11) .
Zn4 O24 1.923(6) 8_575
Zn4 O24 1.923(6) .
Zn4 O32 2.022(10) 5_665
Zn4 O1D 2.21(2) .
Zn5 O16 1.920(5) 6_556
Zn5 O4 1.943(6) 2_665
Zn5 O22 1.966(6) .
Zn5 O5 2.010(6) 5_666
Zn5 O46 2.487(7) .
Zn5 C79 2.548(10) .
Zn6 Zn1N 1.575(8) .
Zn6 O1Y 1.882(12) .
Zn6 O37 1.900(10) .
Zn6 O28 1.919(6) 2_664
Zn6 O28 1.919(6) 7_755
Zn7 O7 1.962(10) .
Zn7 O19 1.992(6) .
Zn7 O19 1.992(6) 8_565
Zn7 O6 2.032(8) .
Zn7 O1A 2.083(11) .
Zn8 O8 1.874(16) .
Zn8 Zn1N 1.875(8) 2_665
Zn8 O25 1.908(6) 8_575
Zn8 O25 1.908(6) .
Zn8 O1J 2.03(8) 2_665
Zn8 O39 2.038(11) 2_665
Zn8 O1M 2.29(3) .
Zn9 O99 1.920(17) 8_565
Zn9 O99 1.920(17) .
Zn9 O18 1.929(6) 8_565
Zn9 O18 1.929(6) .
Zn9 O9 1.949(10) .
Zn9 O1F 1.991(10) .
Zn9 O1P 2.37(4) .
Fe10 N11 1.989(18) 5_665
Fe10 N11 1.989(18) .
Fe10 N21 2.01(2) .
Fe10 N21 2.01(2) 5_665
Fe10 N19 2.009(18) .
Fe10 N19 2.009(18) 5_665
Fe10 N1B 2.03(2) 5_665
Fe10 N1B 2.03(2) .
Fe10 O1E 2.08(3) .
Fe10 O1E 2.08(3) 5_665
Fe10 O11 2.14(3) .
Fe10 O11 2.14(3) 5_665
O12 C30 1.246(10) .
O12 Zn2 2.040(5) 2_664
O13 C50 1.256(9) .
O14 C30 1.229(9) .
O14 Zn1 2.049(5) 2_664
O15 C58 1.256(9) .
O16 C38 1.262(9) .
O16 Zn5 1.920(5) 6_656
O17 C58 1.263(9) .
O18 C74 1.270(11) .
O19 C74 1.257(10) .
O20 C73 1.248(11) .
O22 C79 1.276(12) .
O24 C36 1.254(9) .
O25 C87 1.271(10) .
O25 Zn1N 2.178(8) 2_665
O27 C59 1.245(16) .
O27 Zn3 1.984(10) 5_665
O28 C87 1.224(10) .
O28 Zn6 1.919(6) 2_665
O28 Zn1N 2.124(7) 2_665
O29 C50 1.250(9) .
C30 C57 1.511(10) .
O32 C59 1.253(15) .
O32 Zn4 2.023(10) 5_665
O33 C36 1.220(10) .
O34 C73 1.241(11) .
C36 C40 1.490(11) .
O37 C43 1.267(18) .
O37 Zn1N 2.087(14) .
C38 O4 1.235(9) .
C38 C64 1.509(10) .
O39 C43 1.203(18) .
O39 Zn8 2.038(11) 2_664
O39 Zn1N 2.079(13) .
C40 C75 1.381(10) .
C40 C72 1.397(10) .
C43 C44 1.540(18) .
C43 Zn1N 2.311(16) .
C44 C70 1.357(18) .
C44 C71 1.38(2) .
O46 C79 1.252(11) .
C48 C62 1.364(10) .
C48 C69 1.384(11) .
C48 H48 0.9500 .
C50 C51 1.516(10) .
C51 C72 1.377(11) .
C51 C56 1.397(10) .
C53 C71 1.376(18) .
C53 C60 1.379(16) .
C53 C59 1.474(19) .
C54 C70 1.387(17) .
C54 C60 1.424(18) .
C54 C18 1.504(16) .
C55 C80 1.381(11) .
C55 C61 1.399(12) .
C55 H55 0.9500 .
C56 C57 1.386(10) .
C56 H56 0.9500 .
C57 C75 1.407(11) .
C58 C62 1.499(11) .
C60 H60 0.9500 .
C61 C99 1.394(13) .
C61 C73 1.524(11) .
C62 C63 1.406(10) .
C63 C64 1.391(11) .
C63 H63 0.9500 .
C64 C67 1.370(10) .
C67 C69 1.387(10) .
C67 H67 0.9500 .
C69 C87 1.503(11) .
C70 H70 0.9500 .
C71 H71 0.9500 .
C72 H72 0.9500 .
C74 C80 1.507(12) .
C75 H75 0.9500 .
C79 C98 1.512(13) .
C80 C81 1.387(12) .
C81 C98 1.392(12) .
C81 H81 0.9500 .
C87 Zn1N 2.421(9) 2_665
C98 C99 1.377(12) .
C99 H99 0.9500 .
S1 O10 1.441(9) .
S1 O102 1.45(4) .
S1 O1 1.465(9) .
S1 O5 1.494(7) .
S1 C5 1.791(11) .
O2 C1N 1.271(17) .
O4 Zn5 1.943(6) 2_664
O5 O102 1.52(4) .
O5 Zn5 2.011(6) 5_666
O10 O102 1.45(4) .
C18 O9 1.259(15) .
C18 O6 1.262(15) .
O7 O106 1.14(7) .
C5 C16 1.303(18) .
C5 C15 1.382(19) .
C6 C19 1.33(2) .
C6 C13 1.35(2) .
C6 C1 1.507(18) .
N11 C20 1.368(17) .
N11 C33 1.384(17) .
N11 O1E 1.82(3) .
N11 N21 1.88(3) 5_665
C15 C19 1.347(19) .
C15 H15 0.9500 .
C16 C13 1.41(2) .
C16 H16 0.9500 .
C19 H19 0.9500 .
C1 C20 1.37(3) 5_665
C1 C49 1.45(3) 5_665
C1 C37 1.485(10) .
C1 C34 1.491(10) .
C13 H13 0.9500 .
C2 O1E 1.31(3) .
C2 N19 1.387(17) .
C2 C8 1.433(17) .
C2 C22 1.483(10) .
N19 O1E 1.36(3) .
N19 C34 1.396(16) .
C20 C1 1.37(3) 5_665
C20 C3 1.464(18) .
C20 C37 1.50(4) 5_665
C20 C49 1.94(5) .
C22 O1E 1.39(3) .
C22 C1V 1.474(17) .
C22 C33 1.493(10) .
C22 C24 1.498(17) .
C23 C3 1.334(18) .
C23 C33 1.434(18) .
C23 H23 0.9500 .
C24 C31 1.3900 .
C24 C28 1.3900 .
C31 C10 1.3900 .
C31 H31 0.9500 .
C10 C14 1.3900 .
C10 H10 0.9500 .
C14 C11 1.3900 .
C14 O98 1.69(5) 8_575
C14 S6 1.803(14) .
C11 C28 1.3900 .
C11 H11 0.9500 .
C28 H28 0.9500 .
C32 C8 1.350(18) .
C32 C34 1.414(17) .
C32 H32 0.9500 .
C33 O1E 1.72(3) .
C34 C49 1.86(4) 5_665
C34 C37 1.99(4) .
C3 H3 0.9500 .
O1B C7 1.244(14) .
N4 C7 1.235(15) .
N4 C4 1.416(14) .
N4 C12 1.543(15) .
C9 C7 1.537(13) .
C9 H9A 0.9800 .
C9 H9B 0.9800 .
C9 H9C 0.9800 .
C12 H12A 0.9800 .
C12 H12B 0.9800 .
C12 H12C 0.9800 .
C8 H8 0.9500 .
O1C S6 1.449(13) .
O1C S6 1.449(13) 8_575
O1C S1K 1.534(14) .
O1C S1K 1.534(14) 8_575
O1D C105 1.39(5) .
O1D C105 1.39(5) 8_575
S6 S6 0.73(3) 8_575
S6 O98 1.14(3) 8_575
S6 O67 1.446(18) .
S6 O98 1.451(18) .
S6 O1K 1.45(4) .
S6 O67 1.90(3) 8_575
O11 C25 1.32(3) .
O11 C1B 1.34(3) .
O11 N1B 1.45(3) .
O11 C1A 1.66(3) .
O11 N21 1.77(3) .
C1A N21 1.383(18) .
C1A C17 1.420(19) .
C1A C1B 1.486(10) .
C25 N1B 1.380(18) .
C25 C1C 1.447(19) .
C25 C1B 1.492(10) .
N1B C49 1.385(19) .
C17 C29 1.366(19) .
C17 H17 0.9500 .
N21 C37 1.372(18) .
N21 N11 1.88(3) 5_665
C29 C37 1.431(19) .
C29 H29 0.9500 .
C37 C20 1.50(4) 5_665
C1B C1F 1.495(17) .
C1B C1L 1.510(17) .
O1F S4 1.464(19) .
O1F S4 1.464(19) 8_565
O1F O1P 1.71(5) .
C1C C1D 1.35(2) .
C1C H1C 0.9500 .
C49 C1D 1.44(2) .
C49 C1 1.45(3) 5_665
C49 C34 1.86(4) 5_665
C1D H1D 0.9500 .
S4 S4 0.86(3) 8_565
S4 O1T 0.95(3) 8_565
S4 O1T 1.453(18) .
S4 C26 1.758(16) .
C1F C1E 1.3900 .
C1F C1H 1.3900 .
C1E C46 1.3900 .
C1E H1E 0.9500 .
C46 C26 1.3900 .
C46 H46 0.9500 .
C26 O1T 1.32(6) 8_565
C26 C1G 1.3900 .
C1G C1H 1.3900 .
C1G H1G 0.9500 .
C1H H1H 0.9500 .
S2 O1G 1.418(17) .
S2 O1I 1.445(18) .
S2 O1H 1.460(18) .
S2 C65 1.777(17) .
O1G O1G 1.63(4) 8_565
O1I O3 1.71(12) .
C1L C1I 1.3900 .
C1L C1K 1.3900 .
C1I C86 1.3900 .
C1I H1I 0.9500 .
C86 C65 1.3900 .
C86 O1T 1.72(5) 8_565
C86 H86 0.9500 .
C65 C1J 1.3900 .
C1J C1K 1.3900 .
C1J H1J 0.9500 .
C1K H1K 0.9500 .
O1J O1M 0.70(6) 2_664
O1J C1R 1.81(6) 2_664
O1J C1R 1.81(6) 7_755
O1J Zn8 2.03(8) 2_664
C1M C1N 1.53(2) .
C1N N20 1.301(18) .
N20 C1O 1.441(18) .
N20 C1P 1.481(19) .
C1O H1OA 0.9800 .
C1O H1OB 0.9800 .
C1O H1OC 0.9800 .
O1M O1J 0.70(6) 2_665
O1M C1R 1.242(18) 8_575
O1M C1R 1.242(18) .
C1Q N7 1.477(17) .
C1Q N1L 1.480(18) .
N7 C1R 1.301(18) .
N7 C21 1.449(19) .
N7 N1L 1.65(3) .
C21 C1W 1.25(6) .
C1R C1R 1.46(5) 8_575
C1R C1S 1.53(2) .
C1R O1J 1.81(6) 2_665
C1R C1S 2.01(4) 8_575
C1S C1S 1.18(9) 8_575
C1S C1R 2.01(4) 8_575
O1P O107 1.67(6) .
O1R O113 0.73(4) .
O1R O113 0.73(4) 8_565
O1R O23 0.92(5) .
O1R O116 1.10(11) .
O1R Zn3 1.94(3) 2_665
O21 O2D 1.22(19) .
O21 O111 1.67(13) .
O21 O2H 1.76(14) .
O1T S4 0.96(3) 8_565
O1T O2F 1.20(6) .
O1T C26 1.32(6) 8_565
O1T O1T 1.39(8) 8_565
O1T O99 1.69(5) 8_565
O1T C86 1.72(8) 8_565
S1K O97 1.482(18) .
S1K O1K 1.526(17) .
S1K C90 1.759(15) .
S1K S1K 2.10(3) 8_575
C1V C104 1.3900 .
C1V C1T 1.3900 .
C104 C68 1.3900 .
C104 H104 0.9500 .
C68 C90 1.3900 .
C68 H68 0.9500 .
C90 C1U 1.3900 .
C1U C1T 1.3900 .
C1U H1U 0.9500 .
C1T H1T 0.9500 .
O67 O1K 1.14(5) .
O67 O98 1.81(6) 8_575
O67 S6 1.90(3) 8_575
O1K O67 1.14(5) 8_575
O1K S6 1.45(4) 8_575
O1K S1K 1.526(17) 8_575
O97 C1W 1.29(2) .
O98 O98 1.11(9) 8_575
O98 S6 1.14(3) 8_575
O98 C14 1.69(7) 8_575
O98 O67 1.81(6) 8_575
O99 O99 0.85(5) 8_565
O99 O1T 1.69(5) 8_565
O108 O107 1.33(6) .
N1L C105 1.286(19) .
N1L C1W 1.510(19) .
O1O O106 1.36(5) .
O1O O1L 1.67(9) .
O1U O1V 1.33(6) .
O1U O1U 1.52(8) 8_575
O1U O117 1.56(8) .
O1U O1V 1.76(5) 8_575
C103 C103 1.06(9) 8_575
C103 C105 1.51(2) .
C103 C105 1.95(4) 8_575
C105 C105 1.45(7) 8_575
C105 C103 1.95(4) 8_575
O1X O1S 1.59(10) .
O1X O3 1.66(13) .
O106 O1O 1.36(5) 8_565
O111 O1S 1.47(8) .
O112 O2B 0.79(5) .
O112 O112 1.04(7) 8_565
O112 Zn3 2.18(4) 2_665
O113 O113 0.80(7) 8_565
O113 O116 0.85(10) .
O113 O23 1.59(6) .
O113 Zn3 2.11(4) 2_665
O1L O1O 1.67(9) 8_565
O116 O113 0.85(10) 8_565
O116 O2A 1.7(2) .
O117 O1U 1.56(8) 8_575
O1Q O2A 1.6(2) 6_556
O1Q O2G 1.63(14) 6_556
O1Q O2G 1.63(14) 3_455
O1S O3 0.94(11) .
Zn1N Zn8 1.875(8) 2_664
Zn1N O28 2.124(7) 2_664
Zn1N O28 2.124(7) 7_755
Zn1N O25 2.178(8) 2_664
Zn1N O25 2.178(8) 7_755
Zn1N C87 2.421(9) 7_755
Zn1N C87 2.421(9) 2_664
O1V O1V 0.87(8) 8_575
O1V O1Y 1.07(5) 5_665
O1V O1N 1.39(8) 5_665
O1V O1U 1.76(5) 8_575
O1Y O1V 1.07(5) 4_645
O1Y O1V 1.07(5) 5_665
O1Y O1N 1.48(7) .
O1N O1V 1.39(8) 4_645
O1N O1V 1.39(8) 5_665
O23 O2B 1.21(7) .
O23 O113 1.59(6) 8_565
O23 Zn3 1.97(5) 2_665
O2A O2G 1.54(15) .
O2A O2G 1.54(15) 8_565
O2A O1Q 1.6(2) 6_656
O2B O112 0.79(5) 8_565
O2B Zn3 2.01(5) 2_665
O2D O2D 1.6(4) 8_565
O2D O2H 1.61(19) .
O2F O1T 1.20(6) 8_565
O2G O1Q 1.63(14) 6_656

loop_
_geom_torsion_atom_site_label_1
_geom_torsion_atom_site_label_2
_geom_torsion_atom_site_label_3
_geom_torsion_atom_site_label_4
_geom_torsion
_geom_torsion_site_symmetry_1
_geom_torsion_site_symmetry_4
O26 Zn1 Zn2 O2 -173(4) . .
O15 Zn1 Zn2 O2 -172(3) . .
O29 Zn1 Zn2 O2 96(3) . .
O34 Zn1 Zn2 O2 6(3) . .
O14 Zn1 Zn2 O2 -82(3) 2_665 .
O26 Zn1 Zn2 O17 -7(3) . .
O15 Zn1 Zn2 O17 -6.8(2) . .
O29 Zn1 Zn2 O17 -98.7(2) . .
O34 Zn1 Zn2 O17 171.5(2) . .
O14 Zn1 Zn2 O17 83.5(2) 2_665 .
O26 Zn1 Zn2 O20 172(3) . .
O15 Zn1 Zn2 O20 172.8(3) . .
O29 Zn1 Zn2 O20 80.9(3) . .
O34 Zn1 Zn2 O20 -8.9(3) . .
O14 Zn1 Zn2 O20 -96.8(3) 2_665 .
O26 Zn1 Zn2 O13 83(3) . .
O15 Zn1 Zn2 O13 83.9(2) . .
O29 Zn1 Zn2 O13 -7.9(2) . .
O34 Zn1 Zn2 O13 -97.7(3) . .
O14 Zn1 Zn2 O13 174.3(2) 2_665 .
O26 Zn1 Zn2 O12 -98(3) . 2_665
O15 Zn1 Zn2 O12 -97.7(3) . 2_665
O29 Zn1 Zn2 O12 170.4(3) . 2_665
O34 Zn1 Zn2 O12 80.6(3) . 2_665
O14 Zn1 Zn2 O12 -7.4(3) 2_665 2_665
O2 Zn2 O13 C50 -165.7(7) . .
O17 Zn2 O13 C50 93.1(7) . .
O20 Zn2 O13 C50 -67.6(7) . .
O12 Zn2 O13 C50 6.9(11) 2_665 .
Zn1 Zn2 O13 C50 10.8(7) . .
O26 Zn1 O15 C58 -170.6(7) . .
O29 Zn1 O15 C58 89.6(7) . .
O34 Zn1 O15 C58 5.4(10) . .
O14 Zn1 O15 C58 -70.8(7) 2_665 .
Zn2 Zn1 O15 C58 9.4(6) . .
O2 Zn2 O17 C58 -172.8(6) . .
O20 Zn2 O17 C58 7.0(12) . .
O13 Zn2 O17 C58 -69.9(6) . .
O12 Zn2 O17 C58 85.6(6) 2_665 .
Zn1 Zn2 O17 C58 8.1(6) . .
O99 Zn9 O18 C74 153.3(12) 8_565 .
O99 Zn9 O18 C74 144.7(12) . .
O18 Zn9 O18 C74 -79.3(9) 8_565 .
O9 Zn9 O18 C74 42.3(9) . .
O1F Zn9 O18 C74 170.9(11) . .
O1P Zn9 O18 C74 -147.8(12) . .
O7 Zn7 O19 C74 159.9(8) . .
O19 Zn7 O19 C74 -7.2(13) 8_565 .
O6 Zn7 O19 C74 -102.0(8) . .
O1A Zn7 O19 C74 69.7(9) . .
O2 Zn2 O20 C73 -163.1(8) . .
O17 Zn2 O20 C73 17.1(13) . .
O13 Zn2 O20 C73 94.4(8) . .
O12 Zn2 O20 C73 -61.9(8) 2_665 .
Zn1 Zn2 O20 C73 15.9(7) . .
O16 Zn5 O22 C79 -85.5(6) 6_556 .
O4 Zn5 O22 C79 67.5(6) 2_665 .
O5 Zn5 O22 C79 169.4(6) 5_666 .
O46 Zn5 O22 C79 -1.8(5) . .
O1C Zn4 O24 C36 174.3(11) . .
O24 Zn4 O24 C36 -39.3(15) 8_575 .
O32 Zn4 O24 C36 69.6(11) 5_665 .
O1D Zn4 O24 C36 -112.2(13) . .
O8 Zn8 O25 C87 -179.8(12) . .
Zn1N Zn8 O25 C87 -17.3(10) 2_665 .
O25 Zn8 O25 C87 28.4(14) 8_575 .
O1J Zn8 O25 C87 116.3(19) 2_665 .
O39 Zn8 O25 C87 -76.3(11) 2_665 .
O1M Zn8 O25 C87 100.8(13) . .
O8 Zn8 O25 Zn1N -162.4(8) . 2_665
O25 Zn8 O25 Zn1N 45.7(6) 8_575 2_665
O1J Zn8 O25 Zn1N 133.7(16) 2_665 2_665
O39 Zn8 O25 Zn1N -59.0(4) 2_665 2_665
O1M Zn8 O25 Zn1N 118.1(8) . 2_665
O26 Zn1 O29 C50 -165.7(7) . .
O15 Zn1 O29 C50 -66.5(6) . .
O34 Zn1 O29 C50 89.4(7) . .
O14 Zn1 O29 C50 16.0(11) 2_665 .
Zn2 Zn1 O29 C50 9.4(6) . .
Zn1 O14 C30 O12 -15.2(13) 2_664 .
Zn1 O14 C30 C57 161.1(5) 2_664 .
Zn2 O12 C30 O14 3.2(14) 2_664 .
Zn2 O12 C30 C57 -173.1(5) 2_664 .
O33 Zn3 O33 C36 48.8(15) 8_575 .
O1R Zn3 O33 C36 -169.2(17) 2_664 .
O23 Zn3 O33 C36 164(2) 2_664 .
O27 Zn3 O33 C36 -65.9(12) 5_665 .
O2B Zn3 O33 C36 131.7(19) 2_664 .
O113 Zn3 O33 C36 -152.9(16) 7_765 .
O113 Zn3 O33 C36 -149.4(15) 2_664 .
O112 Zn3 O33 C36 111.2(15) 7_765 .
O112 Zn3 O33 C36 122.4(15) 2_664 .
O26 Zn1 O34 C73 -173.2(7) . .
O15 Zn1 O34 C73 10.9(11) . .
O29 Zn1 O34 C73 -73.6(7) . .
O14 Zn1 O34 C73 87.4(7) 2_665 .
Zn2 Zn1 O34 C73 6.9(7) . .
Zn3 O33 C36 O24 -2.2(19) . .
Zn3 O33 C36 C40 -179.1(7) . .
Zn4 O24 C36 O33 -1.8(19) . .
Zn4 O24 C36 C40 175.3(7) . .
Zn1N Zn6 O37 C43 0.0 . .
O1Y Zn6 O37 C43 180.0 . .
O28 Zn6 O37 C43 -65.0(2) 2_664 .
O28 Zn6 O37 C43 65.0(3) 7_755 .
O1Y Zn6 O37 Zn1N 180.0 . .
O28 Zn6 O37 Zn1N -65.0(3) 2_664 .
O28 Zn6 O37 Zn1N 65.0(2) 7_755 .
Zn5 O16 C38 O4 -13.3(13) 6_656 .
Zn5 O16 C38 C64 166.7(5) 6_656 .
O33 C36 C40 C75 -6.3(14) . .
O24 C36 C40 C75 176.5(9) . .
O33 C36 C40 C72 170.6(9) . .
O24 C36 C40 C72 -6.7(13) . .
Zn8 O39 C43 O37 0.0 2_664 .
Zn1N O39 C43 O37 0.0 . .
Zn8 O39 C43 C44 180.0 2_664 .
Zn1N O39 C43 C44 180.0 . .
Zn8 O39 C43 Zn1N 0.0 2_664 .
Zn6 O37 C43 O39 0.0 . .
Zn1N O37 C43 O39 0.0 . .
Zn6 O37 C43 C44 180.0 . .
Zn1N O37 C43 C44 180.0 . .
Zn6 O37 C43 Zn1N 0.0 . .
O39 C43 C44 C70 0.0 . .
O37 C43 C44 C70 180.0 . .
Zn1N C43 C44 C70 180.000(7) . .
O39 C43 C44 C71 180.0 . .
O37 C43 C44 C71 0.0 . .
Zn1N C43 C44 C71 0.000(8) . .
O16 Zn5 O46 C79 115.5(6) 6_556 .
O4 Zn5 O46 C79 -119.9(6) 2_665 .
O22 Zn5 O46 C79 1.8(6) . .
O5 Zn5 O46 C79 -22.5(10) 5_666 .
Zn1 O29 C50 O13 -5.1(12) . .
Zn1 O29 C50 C51 175.0(5) . .
Zn2 O13 C50 O29 -7.9(13) . .
Zn2 O13 C50 C51 172.0(5) . .
O29 C50 C51 C72 175.5(7) . .
O13 C50 C51 C72 -4.4(11) . .
O29 C50 C51 C56 -6.6(11) . .
O13 C50 C51 C56 173.5(7) . .
C72 C51 C56 C57 1.8(12) . .
C50 C51 C56 C57 -176.2(7) . .
C51 C56 C57 C75 -1.6(12) . .
C51 C56 C57 C30 174.3(7) . .
O14 C30 C57 C56 -175.9(8) . .
O12 C30 C57 C56 0.7(12) . .
O14 C30 C57 C75 0.0(12) . .
O12 C30 C57 C75 176.6(8) . .
Zn1 O15 C58 O17 -6.8(12) . .
Zn1 O15 C58 C62 173.9(5) . .
Zn2 O17 C58 O15 -4.5(11) . .
Zn2 O17 C58 C62 174.7(5) . .
Zn3 O27 C59 O32 0.0 5_665 .
Zn3 O27 C59 C53 180.0 5_665 .
Zn4 O32 C59 O27 0.0 5_665 .
Zn4 O32 C59 C53 180.0 5_665 .
C71 C53 C59 O27 180.0 . .
C60 C53 C59 O27 0.0 . .
C71 C53 C59 O32 0.0 . .
C60 C53 C59 O32 180.0 . .
C71 C53 C60 C54 0.0 . .
C59 C53 C60 C54 180.0 . .
C70 C54 C60 C53 0.0 . .
C18 C54 C60 C53 180.0 . .
C80 C55 C61 C99 0.1(13) . .
C80 C55 C61 C73 176.6(8) . .
C69 C48 C62 C63 0.4(11) . .
C69 C48 C62 C58 -178.2(7) . .
O15 C58 C62 C48 176.5(7) . .
O17 C58 C62 C48 -2.9(11) . .
O15 C58 C62 C63 -2.1(11) . .
O17 C58 C62 C63 178.5(7) . .
C48 C62 C63 C64 0.8(11) . .
C58 C62 C63 C64 179.5(7) . .
C62 C63 C64 C67 -0.9(11) . .
C62 C63 C64 C38 -178.5(7) . .
O4 C38 C64 C67 -174.8(7) . .
O16 C38 C64 C67 5.2(11) . .
O4 C38 C64 C63 2.8(11) . .
O16 C38 C64 C63 -177.3(7) . .
C63 C64 C67 C69 -0.2(11) . .
C38 C64 C67 C69 177.4(7) . .
C62 C48 C69 C67 -1.5(11) . .
C62 C48 C69 C87 177.1(7) . .
C64 C67 C69 C48 1.4(11) . .
C64 C67 C69 C87 -177.2(7) . .
C71 C44 C70 C54 0.0 . .
C43 C44 C70 C54 180.0 . .
C60 C54 C70 C44 0.0 . .
C18 C54 C70 C44 180.0 . .
C60 C53 C71 C44 0.0 . .
C59 C53 C71 C44 180.0 . .
C70 C44 C71 C53 0.0 . .
C43 C44 C71 C53 180.0 . .
C56 C51 C72 C40 -1.3(12) . .
C50 C51 C72 C40 176.6(7) . .
C75 C40 C72 C51 0.7(12) . .
C36 C40 C72 C51 -176.2(8) . .
Zn1 O34 C73 O20 2.4(13) . .
Zn1 O34 C73 C61 -176.3(5) . .
Zn2 O20 C73 O34 -17.2(14) . .
Zn2 O20 C73 C61 161.5(6) . .
C99 C61 C73 O34 172.9(8) . .
C55 C61 C73 O34 -3.6(12) . .
C99 C61 C73 O20 -6.0(12) . .
C55 C61 C73 O20 177.6(8) . .
Zn7 O19 C74 O18 15.3(14) . .
Zn7 O19 C74 C80 -164.8(6) . .
Zn9 O18 C74 O19 15.1(14) . .
Zn9 O18 C74 C80 -164.7(6) . .
C72 C40 C75 C57 -0.5(12) . .
C36 C40 C75 C57 176.4(8) . .
C56 C57 C75 C40 0.9(12) . .
C30 C57 C75 C40 -175.0(8) . .
Zn5 O46 C79 O22 -2.8(9) . .
Zn5 O46 C79 C98 172.9(9) . .
Zn5 O22 C79 O46 3.5(11) . .
Zn5 O22 C79 C98 -172.3(7) . .
O16 Zn5 C79 O46 -70.8(6) 6_556 .
O4 Zn5 C79 O46 61.9(6) 2_665 .
O22 Zn5 C79 O46 -176.9(10) . .
O5 Zn5 C79 O46 169.3(5) 5_666 .
O16 Zn5 C79 O22 106.1(6) 6_556 .
O4 Zn5 C79 O22 -121.2(6) 2_665 .
O5 Zn5 C79 O22 -13.8(7) 5_666 .
O46 Zn5 C79 O22 176.9(10) . .
O16 Zn5 C79 C98 134(3) 6_556 .
O4 Zn5 C79 C98 -93(3) 2_665 .
O22 Zn5 C79 C98 28(3) . .
O5 Zn5 C79 C98 15(3) 5_666 .
O46 Zn5 C79 C98 -155(3) . .
C61 C55 C80 C81 0.0(13) . .
C61 C55 C80 C74 -176.7(8) . .
O19 C74 C80 C55 -179.0(8) . .
O18 C74 C80 C55 0.8(13) . .
O19 C74 C80 C81 4.2(13) . .
O18 C74 C80 C81 -176.0(8) . .
C55 C80 C81 C98 -0.7(13) . .
C74 C80 C81 C98 176.1(8) . .
Zn6 O28 C87 O25 7.9(15) 2_665 .
Zn1N O28 C87 O25 1.9(10) 2_665 .
Zn6 O28 C87 C69 -171.9(6) 2_665 .
Zn1N O28 C87 C69 -177.9(7) 2_665 .
Zn6 O28 C87 Zn1N 6.0(6) 2_665 2_665
Zn8 O25 C87 O28 12.2(16) . .
Zn1N O25 C87 O28 -1.9(10) 2_665 .
Zn8 O25 C87 C69 -168.0(7) . .
Zn1N O25 C87 C69 178.0(7) 2_665 .
Zn8 O25 C87 Zn1N 14.0(8) . 2_665
C48 C69 C87 O28 -170.4(8) . .
C67 C69 C87 O28 8.2(12) . .
C48 C69 C87 O25 9.7(11) . .
C67 C69 C87 O25 -171.7(8) . .
C48 C69 C87 Zn1N 77(19) . 2_665
C67 C69 C87 Zn1N -105(19) . 2_665
C80 C81 C98 C99 1.2(14) . .
C80 C81 C98 C79 -173.7(8) . .
O46 C79 C98 C99 -176.1(9) . .
O22 C79 C98 C99 -0.2(13) . .
Zn5 C79 C98 C99 -24(3) . .
O46 C79 C98 C81 -1.2(14) . .
O22 C79 C98 C81 174.7(8) . .
Zn5 C79 C98 C81 151(2) . .
C81 C98 C99 C61 -1.1(14) . .
C79 C98 C99 C61 173.8(8) . .
C55 C61 C99 C98 0.5(13) . .
C73 C61 C99 C98 -176.0(8) . .
O17 Zn2 O2 C1N -152.3(13) . .
O20 Zn2 O2 C1N 27.7(14) . .
O13 Zn2 O2 C1N 116.0(13) . .
O12 Zn2 O2 C1N -60.9(14) 2_665 .
Zn1 Zn2 O2 C1N 13(4) . .
O16 C38 O4 Zn5 -37.2(14) . 2_664
C64 C38 O4 Zn5 142.7(7) . 2_664
O10 S1 O5 O102 38.7(16) . .
O1 S1 O5 O102 168.9(17) . .
C5 S1 O5 O102 -74.9(17) . .
O10 S1 O5 Zn5 -170.6(6) . 5_666
O102 S1 O5 Zn5 150.7(17) . 5_666
O1 S1 O5 Zn5 -40.4(7) . 5_666
C5 S1 O5 Zn5 75.9(7) . 5_666
O1 S1 O10 O102 -168.6(17) . .
O5 S1 O10 O102 -39.5(16) . .
C5 S1 O10 O102 73.5(17) . .
C70 C54 C18 O9 0.0 . .
C60 C54 C18 O9 180.0 . .
C70 C54 C18 O6 180.0 . .
C60 C54 C18 O6 0.0 . .
O9 C18 O6 Zn7 0.0 . .
C54 C18 O6 Zn7 180.0 . .
O7 Zn7 O6 C18 180.0 . .
O19 Zn7 O6 C18 72.87(17) . .
O19 Zn7 O6 C18 -72.87(17) 8_565 .
O1A Zn7 O6 C18 0.000(1) . .
O19 Zn7 O7 O106 -86.2(2) . .
O19 Zn7 O7 O106 86.2(2) 8_565 .
O6 Zn7 O7 O106 180.000(8) . .
O1A Zn7 O7 O106 0.000(8) . .
O6 C18 O9 Zn9 0.0 . .
C54 C18 O9 Zn9 180.0 . .
O99 Zn9 O9 C18 167.1(7) 8_565 .
O99 Zn9 O9 C18 -167.1(7) . .
O18 Zn9 O9 C18 68.6(2) 8_565 .
O18 Zn9 O9 C18 -68.6(2) . .
O1F Zn9 O9 C18 180.0 . .
O1P Zn9 O9 C18 180.0 . .
O10 S1 C5 C16 -96.3(17) . .
O102 S1 C5 C16 -39(2) . .
O1 S1 C5 C16 140.3(16) . .
O5 S1 C5 C16 19.9(17) . .
O10 S1 C5 C15 81.8(14) . .
O102 S1 C5 C15 138.8(19) . .
O1 S1 C5 C15 -41.6(14) . .
O5 S1 C5 C15 -161.9(12) . .
N11 Fe10 N11 C20 97(4) 5_665 .
N21 Fe10 N11 C20 134(3) . .
N21 Fe10 N11 C20 -46(3) 5_665 .
N19 Fe10 N11 C20 -170(3) . .
N19 Fe10 N11 C20 10(3) 5_665 .
N1B Fe10 N11 C20 -112(3) 5_665 .
N1B Fe10 N11 C20 68(3) . .
O1E Fe10 N11 C20 -168(3) . .
O1E Fe10 N11 C20 12(3) 5_665 .
O11 Fe10 N11 C20 97(3) . .
O11 Fe10 N11 C20 -83(3) 5_665 .
N11 Fe10 N11 C33 -96(3) 5_665 .
N21 Fe10 N11 C33 -58(3) . .
N21 Fe10 N11 C33 122(3) 5_665 .
N19 Fe10 N11 C33 -3(3) . .
N19 Fe10 N11 C33 177(3) 5_665 .
N1B Fe10 N11 C33 55(3) 5_665 .
N1B Fe10 N11 C33 -125(3) . .
O1E Fe10 N11 C33 0(3) . .
O1E Fe10 N11 C33 180(3) 5_665 .
O11 Fe10 N11 C33 -96(3) . .
O11 Fe10 N11 C33 84(3) 5_665 .
N11 Fe10 N11 O1E -95.5(18) 5_665 .
N21 Fe10 N11 O1E -57.9(15) . .
N21 Fe10 N11 O1E 122.1(15) 5_665 .
N19 Fe10 N11 O1E -2.5(12) . .
N19 Fe10 N11 O1E 177.5(12) 5_665 .
N1B Fe10 N11 O1E 55.4(14) 5_665 .
N1B Fe10 N11 O1E -124.6(14) . .
O1E Fe10 N11 O1E 180.003(3) 5_665 .
O11 Fe10 N11 O1E -95.4(12) . .
O11 Fe10 N11 O1E 84.6(12) 5_665 .
N11 Fe10 N11 N21 142(2) 5_665 5_665
N21 Fe10 N11 N21 180.0 . 5_665
N19 Fe10 N11 N21 -124.6(11) . 5_665
N19 Fe10 N11 N21 55.4(11) 5_665 5_665
N1B Fe10 N11 N21 -66.7(12) 5_665 5_665
N1B Fe10 N11 N21 113.3(12) . 5_665
O1E Fe10 N11 N21 -122.1(15) . 5_665
O1E Fe10 N11 N21 57.9(15) 5_665 5_665
O11 Fe10 N11 N21 142.6(12) . 5_665
O11 Fe10 N11 N21 -37.4(12) 5_665 5_665
C16 C5 C15 C19 -7(3) . .
S1 C5 C15 C19 175.0(15) . .
C15 C5 C16 C13 9(3) . .
S1 C5 C16 C13 -172.6(17) . .
C13 C6 C19 C15 -8(3) . .
C1 C6 C19 C15 -179.9(18) . .
C5 C15 C19 C6 6(3) . .
C19 C6 C1 C20 -61(3) . 5_665
C13 C6 C1 C20 127(3) . 5_665
C19 C6 C1 C49 42(3) . 5_665
C13 C6 C1 C49 -130(3) . 5_665
C19 C6 C1 C37 -135(2) . .
C13 C6 C1 C37 54(3) . .
C19 C6 C1 C34 130(2) . .
C13 C6 C1 C34 -41(3) . .
C19 C6 C13 C16 10(4) . .
C1 C6 C13 C16 -178(2) . .
C5 C16 C13 C6 -11(4) . .
C8 C2 N19 O1E 175(2) . .
C22 C2 N19 O1E -2.4(18) . .
O1E C2 N19 C34 -175(2) . .
C8 C2 N19 C34 0.1(5) . .
C22 C2 N19 C34 -177.4(19) . .
O1E C2 N19 Fe10 2.0(19) . .
C8 C2 N19 Fe10 177.1(17) . .
C22 C2 N19 Fe10 0(2) . .
N11 Fe10 N19 O1E -176.8(16) 5_665 .
N11 Fe10 N19 O1E 3.2(16) . .
N21 Fe10 N19 O1E 131.6(17) . .
N21 Fe10 N19 O1E -48.4(17) 5_665 .
N19 Fe10 N19 O1E 87(17) 5_665 .
N1B Fe10 N19 O1E -122.6(17) 5_665 .
N1B Fe10 N19 O1E 57.4(17) . .
O1E Fe10 N19 O1E 179.996(4) 5_665 .
O11 Fe10 N19 O1E 91.0(15) . .
O11 Fe10 N19 O1E -89.0(15) 5_665 .
N11 Fe10 N19 C2 -178.5(17) 5_665 .
N11 Fe10 N19 C2 1.5(17) . .
N21 Fe10 N19 C2 129.9(19) . .
N21 Fe10 N19 C2 -50.1(19) 5_665 .
N19 Fe10 N19 C2 85(15) 5_665 .
N1B Fe10 N19 C2 -124.3(19) 5_665 .
N1B Fe10 N19 C2 55.7(19) . .
O1E Fe10 N19 C2 -1.7(17) . .
O1E Fe10 N19 C2 178.3(17) 5_665 .
O11 Fe10 N19 C2 89.3(17) . .
O11 Fe10 N19 C2 -90.7(17) 5_665 .
N11 Fe10 N19 C34 -2.3(17) 5_665 .
N11 Fe10 N19 C34 177.7(17) . .
N21 Fe10 N19 C34 -54.0(17) . .
N21 Fe10 N19 C34 126.0(17) 5_665 .
N19 Fe10 N19 C34 -99(15) 5_665 .
N1B Fe10 N19 C34 51.9(17) 5_665 .
N1B Fe10 N19 C34 -128.1(17) . .
O1E Fe10 N19 C34 174(2) . .
O1E Fe10 N19 C34 -6(2) 5_665 .
O11 Fe10 N19 C34 -94.5(17) . .
O11 Fe10 N19 C34 85.5(17) 5_665 .
C33 N11 C20 C1 167(3) . 5_665
O1E N11 C20 C1 -169(5) . 5_665
N21 N11 C20 C1 -63(3) 5_665 5_665
Fe10 N11 C20 C1 -23(4) . 5_665
C33 N11 C20 C3 5(3) . .
O1E N11 C20 C3 29(8) . .
N21 N11 C20 C3 135(2) 5_665 .
Fe10 N11 C20 C3 175(2) . .
C33 N11 C20 C37 -130(2) . 5_665
O1E N11 C20 C37 -106(6) . 5_665
N21 N11 C20 C37 0.0(19) 5_665 5_665
Fe10 N11 C20 C37 40(3) . 5_665
C33 N11 C20 C49 132(2) . .
O1E N11 C20 C49 156(6) . .
N21 N11 C20 C49 -98.3(16) 5_665 .
Fe10 N11 C20 C49 -58(3) . .
N19 C2 C22 O1E 2.4(18) . .
C8 C2 C22 O1E -175(2) . .
O1E C2 C22 C1V -177(2) . .
N19 C2 C22 C1V -175(2) . .
C8 C2 C22 C1V 8(2) . .
O1E C2 C22 C33 -3(2) . .
N19 C2 C22 C33 0(2) . .
C8 C2 C22 C33 -177.4(18) . .
O1E C2 C22 C24 173(2) . .
N19 C2 C22 C24 176(2) . .
C8 C2 C22 C24 -2(2) . .
O1E C22 C24 C31 132(7) . .
C1V C22 C24 C31 15(16) . .
C2 C22 C24 C31 110(2) . .
C33 C22 C24 C31 -74(3) . .
O1E C22 C24 C28 -58(9) . .
C1V C22 C24 C28 -174(18) . .
C2 C22 C24 C28 -80(2) . .
C33 C22 C24 C28 96(2) . .
C28 C24 C31 C10 0.0 . .
C22 C24 C31 C10 170(3) . .
C24 C31 C10 C14 0.0 . .
C31 C10 C14 C11 0.0 . .
C31 C10 C14 O98 153(3) . 8_575
C31 C10 C14 S6 -170.1(16) . .
C10 C14 C11 C28 0.0 . .
O98 C14 C11 C28 -165(2) 8_575 .
S6 C14 C11 C28 170.0(16) . .
C14 C11 C28 C24 0.0 . .
C31 C24 C28 C11 0.0 . .
C22 C24 C28 C11 -170(3) . .
C20 N11 C33 C23 0(4) . .
O1E N11 C33 C23 -171(3) . .
N21 N11 C33 C23 -85(3) 5_665 .
Fe10 N11 C33 C23 -170(2) . .
C20 N11 C33 C22 174(2) . .
O1E N11 C33 C22 3(2) . .
N21 N11 C33 C22 88(3) 5_665 .
Fe10 N11 C33 C22 3(4) . .
C20 N11 C33 O1E 171(2) . .
N21 N11 C33 O1E 85(2) 5_665 .
Fe10 N11 C33 O1E 0(3) . .
C3 C23 C33 N11 -5(4) . .
C3 C23 C33 C22 -179(2) . .
C3 C23 C33 O1E -146(10) . .
O1E C22 C33 N11 -3(2) . .
C1V C22 C33 N11 173(3) . .
C2 C22 C33 N11 -1(3) . .
C24 C22 C33 N11 -177(3) . .
O1E C22 C33 C23 170(3) . .
C1V C22 C33 C23 -13(3) . .
C2 C22 C33 C23 172(2) . .
C24 C22 C33 C23 -3(3) . .
C1V C22 C33 O1E 176(2) . .
C2 C22 C33 O1E 2.2(18) . .
C24 C22 C33 O1E -173(2) . .
O1E N19 C34 C32 -11(5) . .
C2 N19 C34 C32 -0.2(9) . .
Fe10 N19 C34 C32 -177.2(17) . .
O1E N19 C34 C1 168(4) . .
C2 N19 C34 C1 179(2) . .
Fe10 N19 C34 C1 2(3) . .
O1E N19 C34 C49 123(5) . 5_665
C2 N19 C34 C49 133.8(19) . 5_665
Fe10 N19 C34 C49 -43(2) . 5_665
O1E N19 C34 C37 -151(5) . .
C2 N19 C34 C37 -140.1(16) . .
Fe10 N19 C34 C37 42.9(17) . .
C8 C32 C34 N19 0.2(12) . .
C8 C32 C34 C1 -179(3) . .
C8 C32 C34 C49 -116(2) . 5_665
C8 C32 C34 C37 119(2) . .
C20 C1 C34 N19 11(3) 5_665 .
C49 C1 C34 N19 -67(2) 5_665 .
C37 C1 C34 N19 63(2) . .
C6 C1 C34 N19 178.8(17) . .
C20 C1 C34 C32 -170(2) 5_665 .
C49 C1 C34 C32 112(2) 5_665 .
C37 C1 C34 C32 -119(2) . .
C6 C1 C34 C32 -3(3) . .
C20 C1 C34 C49 78(2) 5_665 5_665
C37 C1 C34 C49 129.8(17) . 5_665
C6 C1 C34 C49 -114(2) . 5_665
C20 C1 C34 C37 -52(2) 5_665 .
C49 C1 C34 C37 -129.8(17) 5_665 .
C6 C1 C34 C37 116.1(18) . .
C33 C23 C3 C20 7(3) . .
N11 C20 C3 C23 -8(4) . .
C1 C20 C3 C23 -170(3) 5_665 .
C37 C20 C3 C23 112(3) 5_665 .
C49 C20 C3 C23 -110(3) . .
C4 N4 C7 O1B -175.3(15) . .
C12 N4 C7 O1B 3(2) . .
C4 N4 C7 C9 2(3) . .
C12 N4 C7 C9 -179.8(12) . .
C34 C32 C8 C2 -0.1(9) . .
O1E C2 C8 C32 41(17) . .
N19 C2 C8 C32 0.0(5) . .
C22 C2 C8 C32 177(2) . .
O24 Zn4 O1C S6 141.5(19) 8_575 .
O24 Zn4 O1C S6 -65(2) . .
O32 Zn4 O1C S6 38(2) 5_665 .
O1D Zn4 O1C S6 -142(2) . .
O24 Zn4 O1C S6 65(2) 8_575 8_575
O24 Zn4 O1C S6 -141.5(19) . 8_575
O32 Zn4 O1C S6 -38(2) 5_665 8_575
O1D Zn4 O1C S6 142(2) . 8_575
O24 Zn4 O1C S1K -143.3(12) 8_575 .
O24 Zn4 O1C S1K 10.2(14) . .
O32 Zn4 O1C S1K 113.5(13) 5_665 .
O1D Zn4 O1C S1K -66.5(13) . .
O24 Zn4 O1C S1K -10.2(14) 8_575 8_575
O24 Zn4 O1C S1K 143.3(12) . 8_575
O32 Zn4 O1C S1K -113.5(13) 5_665 8_575
O1D Zn4 O1C S1K 66.5(13) . 8_575
O1C Zn4 O1D C105 140(2) . .
O24 Zn4 O1D C105 -107(2) 8_575 .
O24 Zn4 O1D C105 27(2) . .
O32 Zn4 O1D C105 140(2) 5_665 .
O1C Zn4 O1D C105 -140(2) . 8_575
O24 Zn4 O1D C105 -27(2) 8_575 8_575
O24 Zn4 O1D C105 107(2) . 8_575
O32 Zn4 O1D C105 -140(2) 5_665 8_575
S1K O1C S6 S6 136.6(9) . 8_575
S1K O1C S6 S6 32.1(7) 8_575 8_575
Zn4 O1C S6 S6 -126(2) . 8_575
S6 O1C S6 O98 86(5) 8_575 8_575
S1K O1C S6 O98 -137(5) . 8_575
S1K O1C S6 O98 119(5) 8_575 8_575
Zn4 O1C S6 O98 -39(6) . 8_575
S6 O1C S6 O67 -114(3) 8_575 .
S1K O1C S6 O67 22(3) . .
S1K O1C S6 O67 -82(3) 8_575 .
Zn4 O1C S6 O67 120(3) . .
S6 O1C S6 O98 31(3) 8_575 .
S1K O1C S6 O98 167(3) . .
S1K O1C S6 O98 63(3) 8_575 .
Zn4 O1C S6 O98 -95(3) . .
S6 O1C S6 O1K -72.2(11) 8_575 .
S1K O1C S6 O1K 64.4(13) . .
S1K O1C S6 O1K -40.0(13) 8_575 .
Zn4 O1C S6 O1K 162.0(18) . .
S6 O1C S6 C14 146.0(9) 8_575 .
S1K O1C S6 C14 -77.4(13) . .
S1K O1C S6 C14 178.1(12) 8_575 .
Zn4 O1C S6 C14 20(2) . .
S6 O1C S6 O67 -34.7(17) 8_575 8_575
S1K O1C S6 O67 101.9(18) . 8_575
S1K O1C S6 O67 -2.6(18) 8_575 8_575
Zn4 O1C S6 O67 -160(2) . 8_575
C10 C14 S6 S6 143.1(16) . 8_575
C11 C14 S6 S6 -27(2) . 8_575
O98 C14 S6 S6 -70(3) 8_575 8_575
C10 C14 S6 O98 -147(4) . 8_575
C11 C14 S6 O98 43(4) . 8_575
C10 C14 S6 O67 -60(2) . .
C11 C14 S6 O67 129(2) . .
O98 C14 S6 O67 86(3) 8_575 .
C10 C14 S6 O1C 66.5(17) . .
C11 C14 S6 O1C -103.5(17) . .
O98 C14 S6 O1C -147(3) 8_575 .
C10 C14 S6 O98 -172(2) . .
C11 C14 S6 O98 18(3) . .
O98 C14 S6 O98 -25(3) 8_575 .
C10 C14 S6 O1K -48(3) . .
C11 C14 S6 O1K 142(3) . .
O98 C14 S6 O1K 99(4) 8_575 .
C10 C14 S6 O67 -111(6) . 8_575
C11 C14 S6 O67 79(6) . 8_575
O98 C14 S6 O67 36(7) 8_575 8_575
N11 Fe10 O11 C25 145(2) 5_665 .
N11 Fe10 O11 C25 -35(2) . .
N21 Fe10 O11 C25 -174(3) . .
N21 Fe10 O11 C25 6(3) 5_665 .
N19 Fe10 O11 C25 -127(2) . .
N19 Fe10 O11 C25 53(2) 5_665 .
N1B Fe10 O11 C25 -175.4(15) 5_665 .
N1B Fe10 O11 C25 4.6(15) . .
O1E Fe10 O11 C25 -88(2) . .
O1E Fe10 O11 C25 92(2) 5_665 .
O11 Fe10 O11 C25 154(5) 5_665 .
N11 Fe10 O11 C1B -61(8) 5_665 .
N11 Fe10 O11 C1B 119(8) . .
N21 Fe10 O11 C1B -20(7) . .
N21 Fe10 O11 C1B 160(7) 5_665 .
N19 Fe10 O11 C1B 27(8) . .
N19 Fe10 O11 C1B -153(8) 5_665 .
N1B Fe10 O11 C1B -21(9) 5_665 .
N1B Fe10 O11 C1B 159(9) . .
O1E Fe10 O11 C1B 66(8) . .
O1E Fe10 O11 C1B -114(8) 5_665 .
O11 Fe10 O11 C1B -52(9) 5_665 .
N11 Fe10 O11 N1B 140.6(16) 5_665 .
N11 Fe10 O11 N1B -39.4(16) . .
N21 Fe10 O11 N1B -179(2) . .
N21 Fe10 O11 N1B 1(2) 5_665 .
N19 Fe10 O11 N1B -131.3(16) . .
N19 Fe10 O11 N1B 48.7(16) 5_665 .
N1B Fe10 O11 N1B 179.998(2) 5_665 .
O1E Fe10 O11 N1B -92.3(17) . .
O1E Fe10 O11 N1B 87.7(17) 5_665 .
O11 Fe10 O11 N1B 150(5) 5_665 .
N11 Fe10 O11 C1A -40.7(18) 5_665 .
N11 Fe10 O11 C1A 139.3(18) . .
N21 Fe10 O11 C1A 0.2(17) . .
N21 Fe10 O11 C1A -179.8(17) 5_665 .
N19 Fe10 O11 C1A 47.5(18) . .
N19 Fe10 O11 C1A -132.5(18) 5_665 .
N1B Fe10 O11 C1A -1(3) 5_665 .
N1B Fe10 O11 C1A 179(3) . .
O1E Fe10 O11 C1A 86.4(18) . .
O1E Fe10 O11 C1A -93.6(18) 5_665 .
O11 Fe10 O11 C1A -32(6) 5_665 .
N11 Fe10 O11 N21 -40.9(13) 5_665 .
N11 Fe10 O11 N21 139.1(13) . .
N21 Fe10 O11 N21 179.998(2) 5_665 .
N19 Fe10 O11 N21 47.3(13) . .
N19 Fe10 O11 N21 -132.7(13) 5_665 .
N1B Fe10 O11 N21 -1(2) 5_665 .
N1B Fe10 O11 N21 179(2) . .
O1E Fe10 O11 N21 86.2(14) . .
O1E Fe10 O11 N21 -93.8(14) 5_665 .
O11 Fe10 O11 N21 -32(5) 5_665 .
C8 C2 O1E N19 -43(18) . .
C22 C2 O1E N19 177.6(18) . .
N19 C2 O1E C22 -177.6(18) . .
C8 C2 O1E C22 139(17) . .
N19 C2 O1E C33 -175(3) . .
C8 C2 O1E C33 141(16) . .
C22 C2 O1E C33 2.1(17) . .
N19 C2 O1E N11 -157(12) . .
C8 C2 O1E N11 160(12) . .
C22 C2 O1E N11 21(11) . .
N19 C2 O1E Fe10 -1.9(18) . .
C8 C2 O1E Fe10 -45(19) . .
C22 C2 O1E Fe10 176(3) . .
C34 N19 O1E C2 13(5) . .
Fe10 N19 O1E C2 -178.4(15) . .
C2 N19 O1E C22 3(2) . .
C34 N19 O1E C22 15(7) . .
Fe10 N19 O1E C22 -176(3) . .
C2 N19 O1E C33 145(21) . .
C34 N19 O1E C33 157(18) . .
Fe10 N19 O1E C33 -34(20) . .
C2 N19 O1E N11 174(3) . .
C34 N19 O1E N11 -174(3) . .
Fe10 N19 O1E N11 -4(2) . .
C2 N19 O1E Fe10 178.4(15) . .
C34 N19 O1E Fe10 -169(5) . .
C1V C22 O1E C2 13(10) . .
C33 C22 O1E C2 177.9(17) . .
C24 C22 O1E C2 -26(9) . .
C1V C22 O1E N19 10(11) . .
C2 C22 O1E N19 -3(2) . .
C33 C22 O1E N19 175(3) . .
C24 C22 O1E N19 -29(10) . .
C1V C22 O1E C33 -165(9) . .
C2 C22 O1E C33 -177.9(17) . .
C24 C22 O1E C33 156(8) . .
C1V C22 O1E N11 -163(9) . .
C2 C22 O1E N11 -176(2) . .
C33 C22 O1E N11 2.2(16) . .
C24 C22 O1E N11 159(8) . .
C1V C22 O1E Fe10 -156(7) . .
C2 C22 O1E Fe10 -169(7) . .
C33 C22 O1E Fe10 9(6) . .
C24 C22 O1E Fe10 165(6) . .
N11 C33 O1E C2 175(3) . .
C23 C33 O1E C2 -41(12) . .
C22 C33 O1E C2 -2.3(19) . .
N11 C33 O1E N19 32(20) . .
C23 C33 O1E N19 177(100) . .
C22 C33 O1E N19 -145(21) . .
N11 C33 O1E C22 177(2) . .
C23 C33 O1E C22 -38(10) . .
C23 C33 O1E N11 145(11) . .
C22 C33 O1E N11 -177(2) . .
N11 C33 O1E Fe10 0(2) . .
C23 C33 O1E Fe10 145(10) . .
C22 C33 O1E Fe10 -177.2(19) . .
C20 N11 O1E C2 -49(15) . .
C33 N11 O1E C2 -22(11) . .
N21 N11 O1E C2 -151(11) 5_665 .
Fe10 N11 O1E C2 158(11) . .
C20 N11 O1E N19 157(6) . .
C33 N11 O1E N19 -176(3) . .
N21 N11 O1E N19 55(3) 5_665 .
Fe10 N11 O1E N19 5(2) . .
C20 N11 O1E C22 -30(7) . .
C33 N11 O1E C22 -2.6(19) . .
N21 N11 O1E C22 -131.6(18) 5_665 .
Fe10 N11 O1E C22 177.7(18) . .
C20 N11 O1E C33 -27(6) . .
N21 N11 O1E C33 -129(2) 5_665 .
Fe10 N11 O1E C33 -180(2) . .
C20 N11 O1E Fe10 153(7) . .
C33 N11 O1E Fe10 180(2) . .
N21 N11 O1E Fe10 50.7(12) 5_665 .
N11 Fe10 O1E C2 6(3) 5_665 .
N11 Fe10 O1E C2 -174(3) . .
N21 Fe10 O1E C2 -39(3) . .
N21 Fe10 O1E C2 141(3) 5_665 .
N19 Fe10 O1E C2 1.8(18) . .
N19 Fe10 O1E C2 -178.2(18) 5_665 .
N1B Fe10 O1E C2 50(3) 5_665 .
N1B Fe10 O1E C2 -130(3) . .
O1E Fe10 O1E C2 -126(6) 5_665 .
O11 Fe10 O1E C2 -89(3) . .
O11 Fe10 O1E C2 91(3) 5_665 .
N11 Fe10 O1E N19 4(2) 5_665 .
N11 Fe10 O1E N19 -176(2) . .
N21 Fe10 O1E N19 -40.7(14) . .
N21 Fe10 O1E N19 139.3(14) 5_665 .
N19 Fe10 O1E N19 180.002(3) 5_665 .
N1B Fe10 O1E N19 48.3(14) 5_665 .
N1B Fe10 O1E N19 -131.7(14) . .
O1E Fe10 O1E N19 -128(6) 5_665 .
O11 Fe10 O1E N19 -91.0(14) . .
O11 Fe10 O1E N19 89.0(14) 5_665 .
N11 Fe10 O1E C22 172(6) 5_665 .
N11 Fe10 O1E C22 -8(6) . .
N21 Fe10 O1E C22 128(6) . .
N21 Fe10 O1E C22 -52(6) 5_665 .
N19 Fe10 O1E C22 168(7) . .
N19 Fe10 O1E C22 -12(7) 5_665 .
N1B Fe10 O1E C22 -143(6) 5_665 .
N1B Fe10 O1E C22 37(6) . .
O1E Fe10 O1E C22 40(8) 5_665 .
O11 Fe10 O1E C22 77(6) . .
O11 Fe10 O1E C22 -103(6) 5_665 .
N11 Fe10 O1E C33 -179.8(16) 5_665 .
N11 Fe10 O1E C33 0.2(16) . .
N21 Fe10 O1E C33 135.5(17) . .
N21 Fe10 O1E C33 -44.5(17) 5_665 .
N19 Fe10 O1E C33 176(3) . .
N19 Fe10 O1E C33 -4(3) 5_665 .
N1B Fe10 O1E C33 -135.5(17) 5_665 .
N1B Fe10 O1E C33 44.5(17) . .
O1E Fe10 O1E C33 48(6) 5_665 .
O11 Fe10 O1E C33 85.2(17) . .
O11 Fe10 O1E C33 -94.8(17) 5_665 .
N11 Fe10 O1E N11 179.995(2) 5_665 .
N21 Fe10 O1E N11 135.3(12) . .
N21 Fe10 O1E N11 -44.7(12) 5_665 .
N19 Fe10 O1E N11 176(2) . .
N19 Fe10 O1E N11 -4(2) 5_665 .
N1B Fe10 O1E N11 -135.7(12) 5_665 .
N1B Fe10 O1E N11 44.3(12) . .
O1E Fe10 O1E N11 48(6) 5_665 .
O11 Fe10 O1E N11 85.0(12) . .
O11 Fe10 O1E N11 -95.0(12) 5_665 .
C25 O11 C1A N21 174(3) . .
C1B O11 C1A N21 174(2) . .
N1B O11 C1A N21 11(25) . .
Fe10 O11 C1A N21 0(2) . .
C25 O11 C1A C17 -25(20) . .
C1B O11 C1A C17 -25(19) . .
N1B O11 C1A C17 172(20) . .
N21 O11 C1A C17 161(20) . .
Fe10 O11 C1A C17 161(18) . .
C25 O11 C1A C1B 0(2) . .
N1B O11 C1A C1B -163(25) . .
N21 O11 C1A C1B -174(2) . .
Fe10 O11 C1A C1B -174(2) . .
C1B O11 C25 N1B -178.2(16) . .
C1A O11 C25 N1B -178(3) . .
N21 O11 C25 N1B -143(19) . .
Fe10 O11 C25 N1B -4.9(15) . .
C1B O11 C25 C1C 93(23) . .
N1B O11 C25 C1C -88(23) . .
C1A O11 C25 C1C 94(23) . .
N21 O11 C25 C1C 129(22) . .
Fe10 O11 C25 C1C -93(23) . .
N1B O11 C25 C1B 178.2(16) . .
C1A O11 C25 C1B 0.2(19) . .
N21 O11 C25 C1B 35(17) . .
Fe10 O11 C25 C1B 173(3) . .
O11 C25 N1B C49 -173(3) . .
C1C C25 N1B C49 0(3) . .
C1B C25 N1B C49 -175(2) . .
C1C C25 N1B O11 173(3) . .
C1B C25 N1B O11 -1.8(16) . .
O11 C25 N1B Fe10 5.4(17) . .
C1C C25 N1B Fe10 179(2) . .
C1B C25 N1B Fe10 3.7(17) . .
C1B O11 N1B C25 2.1(19) . .
C1A O11 N1B C25 164(25) . .
N21 O11 N1B C25 174(3) . .
Fe10 O11 N1B C25 175.6(14) . .
C25 O11 N1B C49 17(7) . .
C1B O11 N1B C49 19(9) . .
C1A O11 N1B C49 -179(100) . .
N21 O11 N1B C49 -169(6) . .
Fe10 O11 N1B C49 -168(7) . .
C25 O11 N1B Fe10 -175.6(14) . .
C1B O11 N1B Fe10 -173(3) . .
C1A O11 N1B Fe10 -12(25) . .
N21 O11 N1B Fe10 -2(2) . .
N11 Fe10 N1B C25 -53(2) 5_665 .
N11 Fe10 N1B C25 127(2) . .
N21 Fe10 N1B C25 -4(2) . .
N21 Fe10 N1B C25 176(2) 5_665 .
N19 Fe10 N1B C25 53(2) . .
N19 Fe10 N1B C25 -127(2) 5_665 .
N1B Fe10 N1B C25 -107(17) 5_665 .
O1E Fe10 N1B C25 85.4(18) . .
O1E Fe10 N1B C25 -94.6(18) 5_665 .
O11 Fe10 N1B C25 -4.7(15) . .
O11 Fe10 N1B C25 175.3(15) 5_665 .
N11 Fe10 N1B C49 125(3) 5_665 .
N11 Fe10 N1B C49 -55(3) . .
N21 Fe10 N1B C49 175(3) . .
N21 Fe10 N1B C49 -5(3) 5_665 .
N19 Fe10 N1B C49 -128(3) . .
N19 Fe10 N1B C49 52(3) 5_665 .
N1B Fe10 N1B C49 71(18) 5_665 .
O1E Fe10 N1B C49 -96(3) . .
O1E Fe10 N1B C49 84(3) 5_665 .
O11 Fe10 N1B C49 173(4) . .
O11 Fe10 N1B C49 -7(4) 5_665 .
N11 Fe10 N1B O11 -48.6(18) 5_665 .
N11 Fe10 N1B O11 131.4(18) . .
N21 Fe10 N1B O11 1.1(17) . .
N21 Fe10 N1B O11 -178.9(17) 5_665 .
N19 Fe10 N1B O11 58.1(18) . .
N19 Fe10 N1B O11 -121.9(18) 5_665 .
N1B Fe10 N1B O11 -103(17) 5_665 .
O1E Fe10 N1B O11 90.1(16) . .
O1E Fe10 N1B O11 -89.9(16) 5_665 .
O11 Fe10 N1B O11 180.002(2) 5_665 .
N21 C1A C17 C29 -1(4) . .
C1B C1A C17 C29 177(2) . .
O11 C1A C17 C29 -161(18) . .
C17 C1A N21 C37 -1(4) . .
C1B C1A N21 C37 -179(2) . .
O11 C1A N21 C37 176(2) . .
C17 C1A N21 O11 -177(3) . .
C1B C1A N21 O11 5(2) . .
C17 C1A N21 N11 -88(3) . 5_665
C1B C1A N21 N11 95(3) . 5_665
O11 C1A N21 N11 89(2) . 5_665
C17 C1A N21 Fe10 -177(2) . .
C1B C1A N21 Fe10 6(4) . .
O11 C1A N21 Fe10 0(3) . .
C25 O11 N21 C37 -50(21) . .
C1B O11 N21 C37 -16(8) . .
N1B O11 N21 C37 171(6) . .
C1A O11 N21 C37 -11(7) . .
Fe10 O11 N21 C37 169(7) . .
C25 O11 N21 C1A -39(18) . .
C1B O11 N21 C1A -5(2) . .
N1B O11 N21 C1A -179(3) . .
Fe10 O11 N21 C1A 180(2) . .
C25 O11 N21 N11 -172(17) . 5_665
C1B O11 N21 N11 -137.9(19) . 5_665
N1B O11 N21 N11 49(3) . 5_665
C1A O11 N21 N11 -133(3) . 5_665
Fe10 O11 N21 N11 47.1(13) . 5_665
C25 O11 N21 Fe10 141(18) . .
C1B O11 N21 Fe10 175(2) . .
N1B O11 N21 Fe10 2(3) . .
C1A O11 N21 Fe10 -180(2) . .
N11 Fe10 N21 C37 -46(3) 5_665 .
N11 Fe10 N21 C37 134(3) . .
N21 Fe10 N21 C37 39(12) 5_665 .
N19 Fe10 N21 C37 63(3) . .
N19 Fe10 N21 C37 -117(3) 5_665 .
N1B Fe10 N21 C37 5(3) 5_665 .
N1B Fe10 N21 C37 -175(3) . .
O1E Fe10 N21 C37 91(3) . .
O1E Fe10 N21 C37 -89(3) 5_665 .
O11 Fe10 N21 C37 -175(4) . .
O11 Fe10 N21 C37 5(4) 5_665 .
N11 Fe10 N21 C1A 128(3) 5_665 .
N11 Fe10 N21 C1A -52(3) . .
N21 Fe10 N21 C1A -147(12) 5_665 .
N19 Fe10 N21 C1A -123(3) . .
N19 Fe10 N21 C1A 57(3) 5_665 .
N1B Fe10 N21 C1A 179(3) 5_665 .
N1B Fe10 N21 C1A -1(3) . .
O1E Fe10 N21 C1A -95(3) . .
O1E Fe10 N21 C1A 85(3) 5_665 .
O11 Fe10 N21 C1A 0(3) . .
O11 Fe10 N21 C1A 180(3) 5_665 .
N11 Fe10 N21 O11 128.0(16) 5_665 .
N11 Fe10 N21 O11 -52.0(16) . .
N21 Fe10 N21 O11 -147(10) 5_665 .
N19 Fe10 N21 O11 -122.7(15) . .
N19 Fe10 N21 O11 57.3(15) 5_665 .
N1B Fe10 N21 O11 179.0(15) 5_665 .
N1B Fe10 N21 O11 -1.0(15) . .
O1E Fe10 N21 O11 -94.7(13) . .
O1E Fe10 N21 O11 85.3(13) 5_665 .
O11 Fe10 N21 O11 179.998(2) 5_665 .
N11 Fe10 N21 N11 180.0 . 5_665
N21 Fe10 N21 N11 85(9) 5_665 5_665
N19 Fe10 N21 N11 109.3(11) . 5_665
N19 Fe10 N21 N11 -70.7(11) 5_665 5_665
N1B Fe10 N21 N11 51.0(12) 5_665 5_665
N1B Fe10 N21 N11 -129.0(12) . 5_665
O1E Fe10 N21 N11 137.3(12) . 5_665
O1E Fe10 N21 N11 -42.7(12) 5_665 5_665
O11 Fe10 N21 N11 -128.0(16) . 5_665
O11 Fe10 N21 N11 52.0(16) 5_665 5_665
C1A C17 C29 C37 2(4) . .
C1A N21 C37 C29 2(4) . .
O11 N21 C37 C29 12(9) . .
N11 N21 C37 C29 138(3) 5_665 .
Fe10 N21 C37 C29 178(2) . .
C1A N21 C37 C1 171(3) . .
O11 N21 C37 C1 -179(6) . .
N11 N21 C37 C1 -53(3) 5_665 .
Fe10 N21 C37 C1 -13(4) . .
C1A N21 C37 C20 -136(2) . 5_665
O11 N21 C37 C20 -126(6) . 5_665
N11 N21 C37 C20 0.0(19) 5_665 5_665
Fe10 N21 C37 C20 40(3) . 5_665
C1A N21 C37 C34 133(2) . .
O11 N21 C37 C34 142(7) . .
N11 N21 C37 C34 -91.7(14) 5_665 .
Fe10 N21 C37 C34 -52(3) . .
C17 C29 C37 N21 -3(4) . .
C17 C29 C37 C1 -171(3) . .
C17 C29 C37 C20 121(3) . 5_665
C17 C29 C37 C34 -112(3) . .
C20 C1 C37 N21 77(3) 5_665 .
C49 C1 C37 N21 14(4) 5_665 .
C34 C1 C37 N21 -57(3) . .
C6 C1 C37 N21 -169(2) . .
C20 C1 C37 C29 -115(3) 5_665 .
C49 C1 C37 C29 -177(3) 5_665 .
C34 C1 C37 C29 112(3) . .
C6 C1 C37 C29 -1(4) . .
C49 C1 C37 C20 -63(3) 5_665 5_665
C34 C1 C37 C20 -133.7(16) . 5_665
C6 C1 C37 C20 113.6(18) . 5_665
C20 C1 C37 C34 133.7(16) 5_665 .
C49 C1 C37 C34 71(3) 5_665 .
C6 C1 C37 C34 -112.8(17) . .
N19 C34 C37 N21 2.2(18) . .
C32 C34 C37 N21 -124(2) . .
C1 C34 C37 N21 133(2) . .
C49 C34 C37 N21 96.9(17) 5_665 .
N19 C34 C37 C29 125(2) . .
C32 C34 C37 C29 -1(3) . .
C1 C34 C37 C29 -104(3) . .
C49 C34 C37 C29 -140(2) 5_665 .
N19 C34 C37 C1 -130.6(16) . .
C32 C34 C37 C1 103(2) . .
C49 C34 C37 C1 -36.0(12) 5_665 .
N19 C34 C37 C20 -94.4(14) . 5_665
C32 C34 C37 C20 139.6(19) . 5_665
C1 C34 C37 C20 36.3(12) . 5_665
C49 C34 C37 C20 0.3(13) 5_665 5_665
C25 O11 C1B C1A 179.8(18) . .
N1B O11 C1B C1A 178(3) . .
N21 O11 C1B C1A 4.6(17) . .
Fe10 O11 C1B C1A 22(7) . .
N1B O11 C1B C25 -1.9(17) . .
C1A O11 C1B C25 -179.8(18) . .
N21 O11 C1B C25 -175(2) . .
Fe10 O11 C1B C25 -157(8) . .
C25 O11 C1B C1F -39(16) . .
N1B O11 C1B C1F -41(17) . .
C1A O11 C1B C1F 141(15) . .
N21 O11 C1B C1F 146(15) . .
Fe10 O11 C1B C1F 164(12) . .
C25 O11 C1B C1L 40(9) . .
N1B O11 C1B C1L 39(10) . .
C1A O11 C1B C1L -139(8) . .
N21 O11 C1B C1L -135(8) . .
Fe10 O11 C1B C1L -117(9) . .
N21 C1A C1B O11 -7(2) . .
C17 C1A C1B O11 176(3) . .
N21 C1A C1B C25 -6(3) . .
C17 C1A C1B C25 176(2) . .
O11 C1A C1B C25 0.2(18) . .
N21 C1A C1B C1F 180(3) . .
C17 C1A C1B C1F 2(3) . .
O11 C1A C1B C1F -174(2) . .
N21 C1A C1B C1L 162(3) . .
C17 C1A C1B C1L -15(3) . .
O11 C1A C1B C1L 169(3) . .
N1B C25 C1B O11 1.9(17) . .
C1C C25 C1B O11 -173(3) . .
O11 C25 C1B C1A 0(2) . .
N1B C25 C1B C1A 1.6(15) . .
C1C C25 C1B C1A -173(2) . .
O11 C25 C1B C1F 174(3) . .
N1B C25 C1B C1F 176(2) . .
C1C C25 C1B C1F 1(3) . .
O11 C25 C1B C1L -170(3) . .
N1B C25 C1B C1L -168(2) . .
C1C C25 C1B C1L 18(3) . .
O99 Zn9 O1F S4 50(2) 8_565 .
O99 Zn9 O1F S4 -9.6(18) . .
O18 Zn9 O1F S4 134.1(9) 8_565 .
O18 Zn9 O1F S4 -93.6(10) . .
O9 Zn9 O1F S4 20.2(9) . .
O1P Zn9 O1F S4 -159.8(9) . .
O99 Zn9 O1F S4 9.6(18) 8_565 8_565
O99 Zn9 O1F S4 -50(2) . 8_565
O18 Zn9 O1F S4 93.6(10) 8_565 8_565
O18 Zn9 O1F S4 -134.1(9) . 8_565
O9 Zn9 O1F S4 -20.2(9) . 8_565
O1P Zn9 O1F S4 159.8(9) . 8_565
O99 Zn9 O1F O1P -150.2(18) 8_565 .
O99 Zn9 O1F O1P 150.2(18) . .
O18 Zn9 O1F O1P -66.2(3) 8_565 .
O18 Zn9 O1F O1P 66.2(3) . .
O9 Zn9 O1F O1P 180.000(2) . .
O11 C25 C1C C1D 86(23) . .
N1B C25 C1C C1D 0.6(18) . .
C1B C25 C1C C1D 175.4(16) . .
C25 N1B C49 C1D -1(3) . .
O11 N1B C49 C1D -15(8) . .
Fe10 N1B C49 C1D -179(2) . .
C25 N1B C49 C1 -176(3) . 5_665
O11 N1B C49 C1 170(6) . 5_665
Fe10 N1B C49 C1 5(5) . 5_665
C25 N1B C49 C34 136.9(17) . 5_665
O11 N1B C49 C34 123(7) . 5_665
Fe10 N1B C49 C34 -42(3) . 5_665
C25 N1B C49 C20 -139.4(17) . .
O11 N1B C49 C20 -154(6) . .
Fe10 N1B C49 C20 42(3) . .
N11 C20 C49 N1B 5(2) . .
C1 C20 C49 N1B -134(3) 5_665 .
C3 C20 C49 N1B 119(2) . .
C37 C20 C49 N1B -94(2) 5_665 .
N11 C20 C49 C1D -119(3) . .
C1 C20 C49 C1D 102(3) 5_665 .
C3 C20 C49 C1D -5(4) . .
C37 C20 C49 C1D 142(3) 5_665 .
N11 C20 C49 C1 138(2) . 5_665
C3 C20 C49 C1 -108(2) . 5_665
C37 C20 C49 C1 39.3(15) 5_665 5_665
N11 C20 C49 C34 98.7(16) . 5_665
C1 C20 C49 C34 -39.6(12) 5_665 5_665
C3 C20 C49 C34 -147.4(19) . 5_665
C37 C20 C49 C34 -0.3(14) 5_665 5_665
C25 C1C C1D C49 -0.9(19) . .
N1B C49 C1D C1C 1(3) . .
C1 C49 C1D C1C 176(3) 5_665 .
C34 C49 C1D C1C -116(3) 5_665 .
C20 C49 C1D C1C 118(3) . .
O1P O1F S4 S4 125(2) . 8_565
Zn9 O1F S4 S4 -101.0(9) . 8_565
S4 O1F S4 O1T 94(6) 8_565 8_565
O1P O1F S4 O1T -141(6) . 8_565
Zn9 O1F S4 O1T -7(7) . 8_565
S4 O1F S4 O1T 23(2) 8_565 .
O1P O1F S4 O1T 148(3) . .
Zn9 O1F S4 O1T -78(2) . .
S4 O1F S4 C26 138.3(16) 8_565 .
O1P O1F S4 C26 -96(3) . .
Zn9 O1F S4 C26 37.3(19) . .
O11 C1B C1F C1E -53(16) . .
C1A C1B C1F C1E 86(2) . .
C25 C1B C1F C1E -88(2) . .
C1L C1B C1F C1E -165(8) . .
O11 C1B C1F C1H 139(15) . .
C1A C1B C1F C1H -82(2) . .
C25 C1B C1F C1H 103.0(18) . .
C1L C1B C1F C1H 26(7) . .
C1H C1F C1E C46 0.0 . .
C1B C1F C1E C46 -169(2) . .
C1F C1E C46 C26 0.0 . .
C1E C46 C26 O1T -165(2) . 8_565
C1E C46 C26 C1G 0.0 . .
C1E C46 C26 S4 179.4(7) . .
S4 S4 C26 O1T -59(5) 8_565 8_565
O1T S4 C26 O1T -33(4) . 8_565
O1F S4 C26 O1T -147(5) . 8_565
S4 S4 C26 C1G 151.5(17) 8_565 .
O1T S4 C26 C1G -150(5) 8_565 .
O1T S4 C26 C1G 177(3) . .
O1F S4 C26 C1G 63.7(18) . .
S4 S4 C26 C46 -28.0(18) 8_565 .
O1T S4 C26 C46 31(5) 8_565 .
O1T S4 C26 C46 -2(3) . .
O1F S4 C26 C46 -115.7(18) . .
O1T C26 C1G C1H 152(4) 8_565 .
C46 C26 C1G C1H 0.0 . .
S4 C26 C1G C1H -179.4(7) . .
C26 C1G C1H C1F 0.0 . .
C1E C1F C1H C1G 0.0 . .
C1B C1F C1H C1G 169(2) . .
O1I S2 O1G O1G -8(4) . 8_565
O1H S2 O1G O1G 122(3) . 8_565
C65 S2 O1G O1G -119(3) . 8_565
O1G S2 O1I O3 124(6) . .
O1H S2 O1I O3 -4(7) . .
C65 S2 O1I O3 -120(7) . .
O11 C1B C1L C1I -153(8) . .
C1A C1B C1L C1I 72(2) . .
C25 C1B C1L C1I -117.7(19) . .
C1F C1B C1L C1I -7(7) . .
O11 C1B C1L C1K 32(9) . .
C1A C1B C1L C1K -103(2) . .
C25 C1B C1L C1K 67(2) . .
C1F C1B C1L C1K 178(8) . .
C1K C1L C1I C86 0.0 . .
C1B C1L C1I C86 -175(2) . .
C1L C1I C86 C65 0.0 . .
C1L C1I C86 O1T -163(4) . 8_565
C1I C86 C65 C1J 0.0 . .
O1T C86 C65 C1J 168(2) 8_565 .
C1I C86 C65 S2 179.6(7) . .
O1T C86 C65 S2 -12(2) 8_565 .
O1G S2 C65 C86 15.5(19) . .
O1I S2 C65 C86 -103(2) . .
O1H S2 C65 C86 137(2) . .
O1G S2 C65 C1J -164.9(19) . .
O1I S2 C65 C1J 77(2) . .
O1H S2 C65 C1J -43(2) . .
C86 C65 C1J C1K 0.0 . .
S2 C65 C1J C1K -179.6(7) . .
C65 C1J C1K C1L 0.0 . .
C1I C1L C1K C1J 0.0 . .
C1B C1L C1K C1J 175(2) . .
Zn2 O2 C1N N20 -115.7(15) . .
Zn2 O2 C1N C1M 64(2) . .
O2 C1N N20 C1O -180.0(7) . .
C1M C1N N20 C1O 0.3(9) . .
O2 C1N N20 C1P -0.1(11) . .
C1M C1N N20 C1P -179.8(5) . .
O8 Zn8 O1M O1J -0.003(8) . 2_665
Zn1N Zn8 O1M O1J 179.996(8) 2_665 2_665
O25 Zn8 O1M O1J -115.8(2) 8_575 2_665
O25 Zn8 O1M O1J 115.8(2) . 2_665
O39 Zn8 O1M O1J 179.98(3) 2_665 2_665
O8 Zn8 O1M C1R 127(3) . 8_575
Zn1N Zn8 O1M C1R -53(3) 2_665 8_575
O25 Zn8 O1M C1R 11(3) 8_575 8_575
O25 Zn8 O1M C1R -117(3) . 8_575
O1J Zn8 O1M C1R 127(3) 2_665 8_575
O39 Zn8 O1M C1R -53(3) 2_665 8_575
O8 Zn8 O1M C1R -127(3) . .
Zn1N Zn8 O1M C1R 53(3) 2_665 .
O25 Zn8 O1M C1R 117(3) 8_575 .
O25 Zn8 O1M C1R -11(3) . .
O1J Zn8 O1M C1R -127(3) 2_665 .
O39 Zn8 O1M C1R 53(3) 2_665 .
N1L C1Q N7 C1R -121(2) . .
N1L C1Q N7 C21 60.1(19) . .
C1R N7 C21 C1W 126(4) . .
C1Q N7 C21 C1W -55(4) . .
N1L N7 C21 C1W -8(3) . .
O1J O1M C1R N7 22(12) 2_665 .
C1R O1M C1R N7 -117(2) 8_575 .
Zn8 O1M C1R N7 111(3) . .
O1J O1M C1R C1R 139(12) 2_665 8_575
Zn8 O1M C1R C1R -132(4) . 8_575
O1J O1M C1R C1S -160(11) 2_665 .
C1R O1M C1R C1S 60(3) 8_575 .
Zn8 O1M C1R C1S -72(3) . .
C1R O1M C1R O1J -139(12) 8_575 2_665
Zn8 O1M C1R O1J 88(10) . 2_665
O1J O1M C1R C1S 175(11) 2_665 8_575
C1R O1M C1R C1S 36(2) 8_575 8_575
Zn8 O1M C1R C1S -96(3) . 8_575
C21 N7 C1R O1M -1(3) . .
C1Q N7 C1R O1M -180(3) . .
N1L N7 C1R O1M 105(3) . .
C21 N7 C1R C1R -74(2) . 8_575
C1Q N7 C1R C1R 107(2) . 8_575
N1L N7 C1R C1R 32(4) . 8_575
C21 N7 C1R C1S -179(2) . .
C1Q N7 C1R C1S 2(3) . .
N1L N7 C1R C1S -73(3) . .
C21 N7 C1R O1J 5(3) . 2_665
C1Q N7 C1R O1J -174(3) . 2_665
N1L N7 C1R O1J 111(3) . 2_665
C21 N7 C1R C1S -142(3) . 8_575
C1Q N7 C1R C1S 39(3) . 8_575
N1L N7 C1R C1S -37(4) . 8_575
O1M C1R C1S C1S -45(2) . 8_575
N7 C1R C1S C1S 132.9(16) . 8_575
C1R C1R C1S C1S -0.002(7) 8_575 8_575
O1J C1R C1S C1S -52(3) 2_665 8_575
O1M C1R C1S C1R -45(2) . 8_575
N7 C1R C1S C1R 132.9(16) . 8_575
O1J C1R C1S C1R -52(3) 2_665 8_575
C1S C1R C1S C1R 0.002(18) 8_575 8_575
S4 O1F O1P O107 -39(2) . .
S4 O1F O1P O107 39(2) 8_565 .
Zn9 O1F O1P O107 180.00(4) . .
S4 O1F O1P Zn9 141(2) . .
S4 O1F O1P Zn9 -141(2) 8_565 .
O99 Zn9 O1P O107 -166.4(7) 8_565 .
O99 Zn9 O1P O107 166.4(7) . .
O18 Zn9 O1P O107 -66.5(3) 8_565 .
O18 Zn9 O1P O107 66.5(3) . .
O9 Zn9 O1P O107 180.000(5) . .
O1F Zn9 O1P O107 180.000(4) . .
O99 Zn9 O1P O1F 13.6(7) 8_565 .
O99 Zn9 O1P O1F -13.6(7) . .
O18 Zn9 O1P O1F 113.5(3) 8_565 .
O18 Zn9 O1P O1F -113.5(3) . .
O9 Zn9 O1P O1F 0.000(5) . .
O1T S4 O1T S4 179.991(8) 8_565 8_565
O1F S4 O1T S4 -37(3) . 8_565
C26 S4 O1T S4 -154(2) . 8_565
S4 S4 O1T O2F -116(5) 8_565 .
O1T S4 O1T O2F 64(5) 8_565 .
O1F S4 O1T O2F -153(3) . .
C26 S4 O1T O2F 90(3) . .
S4 S4 O1T C26 45(6) 8_565 8_565
O1T S4 O1T C26 -135(6) 8_565 8_565
O1F S4 O1T C26 8(8) . 8_565
C26 S4 O1T C26 -110(7) . 8_565
S4 S4 O1T O1T -179.991(13) 8_565 8_565
O1F S4 O1T O1T 143(3) . 8_565
C26 S4 O1T O1T 26(2) . 8_565
S4 S4 O1T O99 53(3) 8_565 8_565
O1T S4 O1T O99 -127(3) 8_565 8_565
O1F S4 O1T O99 15.8(17) . 8_565
C26 S4 O1T O99 -101.6(15) . 8_565
S4 S4 O1T C86 42(7) 8_565 8_565
O1T S4 O1T C86 -138(7) 8_565 8_565
O1F S4 O1T C86 5(9) . 8_565
C26 S4 O1T C86 -112(8) . 8_565
S6 O1C S1K O97 -169(3) . .
S6 O1C S1K O97 -148(3) 8_575 .
S1K O1C S1K O97 -103(3) 8_575 .
Zn4 O1C S1K O97 44(3) . .
S6 O1C S1K O1K -58(2) . .
S6 O1C S1K O1K -37(2) 8_575 .
S1K O1C S1K O1K 8(2) 8_575 .
Zn4 O1C S1K O1K 155(2) . .
S6 O1C S1K C90 84.4(14) . .
S6 O1C S1K C90 105.3(13) 8_575 .
S1K O1C S1K C90 150.2(11) 8_575 .
Zn4 O1C S1K C90 -62.9(17) . .
S6 O1C S1K S1K -65.7(12) . 8_575
S6 O1C S1K S1K -44.9(9) 8_575 8_575
Zn4 O1C S1K S1K 146.9(18) . 8_575
O1E C22 C1V C104 -117(9) . .
C2 C22 C1V C104 -105.7(19) . .
C33 C22 C1V C104 79(2) . .
C24 C22 C1V C104 -16(17) . .
O1E C22 C1V C1T 78(10) . .
C2 C22 C1V C1T 89(2) . .
C33 C22 C1V C1T -86(3) . .
C24 C22 C1V C1T 178(19) . .
C1T C1V C104 C68 0.0 . .
C22 C1V C104 C68 -166(3) . .
C1V C104 C68 C90 0.0 . .
C104 C68 C90 C1U 0.0 . .
C104 C68 C90 S1K 177.4(19) . .
O97 S1K C90 C1U 25(3) . .
O1K S1K C90 C1U -120(3) . .
O1C S1K C90 C1U 135.4(18) . .
S1K S1K C90 C1U 166.9(14) 8_575 .
O97 S1K C90 C68 -153(3) . .
O1K S1K C90 C68 63(3) . .
O1C S1K C90 C68 -41.9(18) . .
S1K S1K C90 C68 -10(2) 8_575 .
C68 C90 C1U C1T 0.0 . .
S1K C90 C1U C1T -177(2) . .
C90 C1U C1T C1V 0.0 . .
C104 C1V C1T C1U 0.0 . .
C22 C1V C1T C1U 165(3) . .
S6 S6 O67 O1K -26(4) 8_575 .
O98 S6 O67 O1K -126(4) 8_575 .
O1C S6 O67 O1K 66(4) . .
O98 S6 O67 O1K -81(4) . .
C14 S6 O67 O1K 169(3) . .
O67 S6 O67 O1K -26(4) 8_575 .
S6 S6 O67 O98 100(2) 8_575 8_575
O1C S6 O67 O98 -168(3) . 8_575
O98 S6 O67 O98 45(4) . 8_575
O1K S6 O67 O98 126(4) . 8_575
C14 S6 O67 O98 -66(3) . 8_575
O67 S6 O67 O98 100(2) 8_575 8_575
O98 S6 O67 S6 -100(2) 8_575 8_575
O1C S6 O67 S6 92(2) . 8_575
O98 S6 O67 S6 -55(3) . 8_575
O1K S6 O67 S6 26(4) . 8_575
C14 S6 O67 S6 -165.4(14) . 8_575
O67 S6 O67 S6 0.01(2) 8_575 8_575
S6 O67 O1K O67 72(5) . 8_575
O98 O67 O1K O67 41(6) 8_575 8_575
S6 O67 O1K O67 61(5) 8_575 8_575
S6 O67 O1K S6 11.2(15) . 8_575
O98 O67 O1K S6 -20(3) 8_575 8_575
O98 O67 O1K S6 -31(2) 8_575 .
S6 O67 O1K S6 -11.2(15) 8_575 .
S6 O67 O1K S1K -52.6(12) . .
O98 O67 O1K S1K -83(2) 8_575 .
S6 O67 O1K S1K -64(2) 8_575 .
S6 O67 O1K S1K -11(6) . 8_575
O98 O67 O1K S1K -42(7) 8_575 8_575
S6 O67 O1K S1K -22(5) 8_575 8_575
S6 S6 O1K O67 21(3) 8_575 8_575
O98 S6 O1K O67 -73(4) 8_575 8_575
O67 S6 O1K O67 -135(6) . 8_575
O1C S6 O1K O67 94(3) . 8_575
O98 S6 O1K O67 -25(4) . 8_575
C14 S6 O1K O67 -152(3) . 8_575
S6 S6 O1K O67 156(3) 8_575 .
O98 S6 O1K O67 62(5) 8_575 .
O1C S6 O1K O67 -131(3) . .
O98 S6 O1K O67 110(3) . .
C14 S6 O1K O67 -17(5) . .
O67 S6 O1K O67 135(6) 8_575 .
O98 S6 O1K S6 -95(3) 8_575 8_575
O67 S6 O1K S6 -156(3) . 8_575
O1C S6 O1K S6 72.1(9) . 8_575
O98 S6 O1K S6 -46(2) . 8_575
C14 S6 O1K S6 -174(2) . 8_575
O67 S6 O1K S6 -21(3) 8_575 8_575
S6 S6 O1K S1K -137.0(12) 8_575 .
O98 S6 O1K S1K 128(4) 8_575 .
O67 S6 O1K S1K 66(3) . .
O1C S6 O1K S1K -64.9(10) . .
O98 S6 O1K S1K 177(2) . .
C14 S6 O1K S1K 49(3) . .
O67 S6 O1K S1K -159(4) 8_575 .
S6 S6 O1K S1K -31.9(9) 8_575 8_575
O98 S6 O1K S1K -126(3) 8_575 8_575
O67 S6 O1K S1K 172(4) . 8_575
O1C S6 O1K S1K 40.3(15) . 8_575
O98 S6 O1K S1K -78(2) . 8_575
C14 S6 O1K S1K 154.5(19) . 8_575
O67 S6 O1K S1K -53(3) 8_575 8_575
O97 S1K O1K O67 136(7) . 8_575
O1C S1K O1K O67 26(7) . 8_575
C90 S1K O1K O67 -80(7) . 8_575
S1K S1K O1K O67 34(5) 8_575 8_575
O97 S1K O1K O67 -105(4) . .
O1C S1K O1K O67 145(3) . .
C90 S1K O1K O67 39(4) . .
S1K S1K O1K O67 153(5) 8_575 .
O97 S1K O1K S6 147(3) . 8_575
O1C S1K O1K S6 37.1(16) . 8_575
C90 S1K O1K S6 -69(2) . 8_575
S1K S1K O1K S6 44.8(13) 8_575 8_575
O97 S1K O1K S6 168(3) . .
O1C S1K O1K S6 57.6(11) . .
C90 S1K O1K S6 -49(2) . .
S1K S1K O1K S6 65(2) 8_575 .
O97 S1K O1K S1K 102(3) . 8_575
O1C S1K O1K S1K -8(2) . 8_575
C90 S1K O1K S1K -114(2) . 8_575
O1K S1K O97 C1W -51(16) . .
O1C S1K O97 C1W 49(15) . .
C90 S1K O97 C1W 152(15) . .
S1K S1K O97 C1W -1(16) 8_575 .
S6 S6 O98 O98 180.003(8) 8_575 8_575
O67 S6 O98 O98 -69(3) . 8_575
O1C S6 O98 O98 141(3) . 8_575
O1K S6 O98 O98 -115(2) . 8_575
C14 S6 O98 O98 30.6(15) . 8_575
O67 S6 O98 O98 -131(2) 8_575 8_575
O98 S6 O98 S6 179.997(8) 8_575 8_575
O67 S6 O98 S6 111(3) . 8_575
O1C S6 O98 S6 -39(3) . 8_575
O1K S6 O98 S6 65(2) . 8_575
C14 S6 O98 S6 -149.4(15) . 8_575
O67 S6 O98 S6 48(2) 8_575 8_575
S6 S6 O98 C14 32(3) 8_575 8_575
O98 S6 O98 C14 -148(3) 8_575 8_575
O67 S6 O98 C14 143(4) . 8_575
O1C S6 O98 C14 -8(5) . 8_575
O1K S6 O98 C14 97(4) . 8_575
C14 S6 O98 C14 -118(4) . 8_575
O67 S6 O98 C14 80(4) 8_575 8_575
S6 S6 O98 O67 -48(2) 8_575 8_575
O98 S6 O98 O67 131(2) 8_575 8_575
O67 S6 O98 O67 62(4) . 8_575
O1C S6 O98 O67 -88(3) . 8_575
O1K S6 O98 O67 16(3) . 8_575
C14 S6 O98 O67 162.1(19) . 8_575
O18 Zn9 O99 O99 20.5(4) 8_565 8_565
O18 Zn9 O99 O99 162.2(4) . 8_565
O9 Zn9 O99 O99 -92.4(2) . 8_565
O1F Zn9 O99 O99 62.8(17) . 8_565
O1P Zn9 O99 O99 85.0(4) . 8_565
O99 Zn9 O99 O1T 87(4) 8_565 8_565
O18 Zn9 O99 O1T 107(4) 8_565 8_565
O18 Zn9 O99 O1T -111(4) . 8_565
O9 Zn9 O99 O1T -6(4) . 8_565
O1F Zn9 O99 O1T 150(5) . 8_565
O1P Zn9 O99 O1T 172(4) . 8_565
O1F O1P O107 O108 180.00(4) . .
Zn9 O1P O107 O108 0.000(6) . .
N7 C1Q N1L C105 125(2) . .
N7 C1Q N1L C1W -59(2) . .
C1R N7 N1L C105 7(5) . .
C21 N7 N1L C105 131(4) . .
C1Q N7 N1L C105 -105(4) . .
C1R N7 N1L C1Q 112(3) . .
C21 N7 N1L C1Q -124.6(19) . .
C1R N7 N1L C1W -117(3) . .
C21 N7 N1L C1W 7(3) . .
C1Q N7 N1L C1W 131(2) . .
O1 S1 O102 O10 70(8) . .
O5 S1 O102 O10 137.5(15) . .
C5 S1 O102 O10 -112.1(11) . .
O10 S1 O102 O5 -137.5(15) . .
O1 S1 O102 O5 -68(8) . .
C5 S1 O102 O5 110.4(9) . .
S1 O10 O102 O5 38.1(14) . .
Zn5 O5 O102 S1 -119(3) 5_666 .
S1 O5 O102 O10 -37.7(14) . .
Zn5 O5 O102 O10 -156.3(17) 5_666 .
C1Q N1L C105 O1D -176.0(19) . .
C1W N1L C105 O1D 8(3) . .
N7 N1L C105 O1D -103(3) . .
C1Q N1L C105 C105 -113(2) . 8_575
C1W N1L C105 C105 71(3) . 8_575
N7 N1L C105 C105 -41(4) . 8_575
C1Q N1L C105 C103 5(3) . .
C1W N1L C105 C103 -170(3) . .
N7 N1L C105 C103 78(4) . .
C1Q N1L C105 C103 -39(5) . 8_575
C1W N1L C105 C103 145(5) . 8_575
N7 N1L C105 C103 34(7) . 8_575
C105 O1D C105 N1L 126.2(16) 8_575 .
Zn4 O1D C105 N1L -117.6(19) . .
Zn4 O1D C105 C105 116(2) . 8_575
C105 O1D C105 C103 -55(3) 8_575 .
Zn4 O1D C105 C103 61(3) . .
C105 O1D C105 C103 -33(2) 8_575 8_575
Zn4 O1D C105 C103 84(2) . 8_575
C103 C103 C105 N1L -137(2) 8_575 .
C105 C103 C105 N1L -137(2) 8_575 .
C103 C103 C105 O1D 45(2) 8_575 .
C105 C103 C105 O1D 45(2) 8_575 .
C103 C103 C105 C105 -0.003(18) 8_575 8_575
C105 C103 C105 C103 0.00(2) 8_575 8_575
N7 C21 C1W O97 -172(6) . .
N7 C21 C1W N1L 9(4) . .
S1K O97 C1W C21 101(16) . .
S1K O97 C1W N1L -81(17) . .
C105 N1L C1W C21 -146(3) . .
C1Q N1L C1W C21 38(4) . .
N7 N1L C1W C21 -8(3) . .
C105 N1L C1W O97 35(7) . .
C1Q N1L C1W O97 -141(6) . .
N7 N1L C1W O97 174(7) . .
Zn7 O7 O106 O1O 96(6) . 8_565
Zn7 O7 O106 O1O -96(6) . .
O1L O1O O106 O7 164(8) . .
O1L O1O O106 O1O -25(6) . 8_565
O2D O21 O111 O1S -39(15) . .
O2H O21 O111 O1S 23(11) . .
O23 O1R O113 O113 166(14) . 8_565
O116 O1R O113 O113 -57(6) . 8_565
Zn3 O1R O113 O113 92(3) 2_665 8_565
O113 O1R O113 O116 57(6) 8_565 .
O23 O1R O113 O116 -137(13) . .
Zn3 O1R O113 O116 149(6) 2_665 .
O113 O1R O113 O23 -166(14) 8_565 .
O116 O1R O113 O23 137(13) . .
Zn3 O1R O113 O23 -74(12) 2_665 .
O113 O1R O113 Zn3 -92(3) 8_565 2_665
O23 O1R O113 Zn3 74(12) . 2_665
O116 O1R O113 Zn3 -149(6) . 2_665
O106 O1O O1L O1O 19(5) . 8_565
O1R O113 O116 O113 -53(6) . 8_565
O23 O113 O116 O113 -66(6) . 8_565
Zn3 O113 O116 O113 -6(15) 2_665 8_565
O113 O113 O116 O1R 53(6) 8_565 .
O23 O113 O116 O1R -13(3) . .
Zn3 O113 O116 O1R 48(11) 2_665 .
O1R O113 O116 O2A 175(15) . .
O113 O113 O116 O2A -132(18) 8_565 .
O23 O113 O116 O2A 162(14) . .
Zn3 O113 O116 O2A -137(10) 2_665 .
O113 O1R O116 O113 90(10) . 8_565
O23 O1R O116 O113 -135(5) . 8_565
Zn3 O1R O116 O113 45(5) 2_665 8_565
O113 O1R O116 O113 -90(10) 8_565 .
O23 O1R O116 O113 135(5) . .
Zn3 O1R O116 O113 -45(5) 2_665 .
O113 O1R O116 O2A -135(5) . .
O113 O1R O116 O2A 135(5) 8_565 .
O23 O1R O116 O2A 0.00(12) . .
Zn3 O1R O116 O2A 180.00(10) 2_665 .
O1V O1U O117 O1U -4(8) . 8_575
O1V O1U O117 O1U -2(4) 8_575 8_575
O21 O111 O1S O3 5(17) . .
O21 O111 O1S O1X 83(10) . .
O3 O1X O1S O111 -123(10) . .
O1Y Zn6 Zn1N Zn8 179.99(14) . 2_664
O37 Zn6 Zn1N Zn8 179.993(3) . 2_664
O28 Zn6 Zn1N Zn8 -61.5(2) 2_664 2_664
O28 Zn6 Zn1N Zn8 61.5(2) 7_755 2_664
O1Y Zn6 Zn1N O39 0.00(14) . .
O37 Zn6 Zn1N O39 0.0 . .
O28 Zn6 Zn1N O39 118.5(2) 2_664 .
O28 Zn6 Zn1N O39 -118.5(2) 7_755 .
O1Y Zn6 Zn1N O37 0.00(14) . .
O28 Zn6 Zn1N O37 118.5(2) 2_664 .
O28 Zn6 Zn1N O37 -118.5(2) 7_755 .
O1Y Zn6 Zn1N O28 -118.5(2) . 2_664
O37 Zn6 Zn1N O28 -118.5(2) . 2_664
O28 Zn6 Zn1N O28 123.1(5) 7_755 2_664
O1Y Zn6 Zn1N O28 118.5(3) . 7_755
O37 Zn6 Zn1N O28 118.5(2) . 7_755
O28 Zn6 Zn1N O28 -123.1(5) 2_664 7_755
O1Y Zn6 Zn1N O25 -113.1(5) . 2_664
O37 Zn6 Zn1N O25 -113.1(5) . 2_664
O28 Zn6 Zn1N O25 5.3(5) 2_664 2_664
O28 Zn6 Zn1N O25 128.4(6) 7_755 2_664
O1Y Zn6 Zn1N O25 113.1(6) . 7_755
O37 Zn6 Zn1N O25 113.1(5) . 7_755
O28 Zn6 Zn1N O25 -128.4(6) 2_664 7_755
O28 Zn6 Zn1N O25 -5.3(5) 7_755 7_755
O1Y Zn6 Zn1N C43 0.00(14) . .
O37 Zn6 Zn1N C43 0.0 . .
O28 Zn6 Zn1N C43 118.5(2) 2_664 .
O28 Zn6 Zn1N C43 -118.5(2) 7_755 .
O1Y Zn6 Zn1N C87 115.4(3) . 7_755
O37 Zn6 Zn1N C87 115.4(3) . 7_755
O28 Zn6 Zn1N C87 -126.2(4) 2_664 7_755
O28 Zn6 Zn1N C87 -3.1(3) 7_755 7_755
O1Y Zn6 Zn1N C87 -115.4(3) . 2_664
O37 Zn6 Zn1N C87 -115.4(3) . 2_664
O28 Zn6 Zn1N C87 3.1(3) 2_664 2_664
O28 Zn6 Zn1N C87 126.2(4) 7_755 2_664
C43 O39 Zn1N Zn6 0.0 . .
Zn8 O39 Zn1N Zn6 180.0 2_664 .
C43 O39 Zn1N Zn8 180.0 . 2_664
C43 O39 Zn1N O37 0.0 . .
Zn8 O39 Zn1N O37 180.0 2_664 .
C43 O39 Zn1N O28 77.5(6) . 2_664
Zn8 O39 Zn1N O28 -102.5(6) 2_664 2_664
C43 O39 Zn1N O28 -77.5(6) . 7_755
Zn8 O39 Zn1N O28 102.5(6) 2_664 7_755
C43 O39 Zn1N O25 128.8(2) . 2_664
Zn8 O39 Zn1N O25 -51.2(2) 2_664 2_664
C43 O39 Zn1N O25 -128.8(2) . 7_755
Zn8 O39 Zn1N O25 51.2(2) 2_664 7_755
Zn8 O39 Zn1N C43 180.0 2_664 .
C43 O39 Zn1N C87 -105.7(4) . 7_755
Zn8 O39 Zn1N C87 74.3(4) 2_664 7_755
C43 O39 Zn1N C87 105.7(4) . 2_664
Zn8 O39 Zn1N C87 -74.3(4) 2_664 2_664
C43 O37 Zn1N Zn6 180.0 . .
C43 O37 Zn1N Zn8 0.0 . 2_664
Zn6 O37 Zn1N Zn8 180.0 . 2_664
C43 O37 Zn1N O39 0.0 . .
Zn6 O37 Zn1N O39 180.0 . .
C43 O37 Zn1N O28 -129.7(2) . 2_664
Zn6 O37 Zn1N O28 50.3(2) . 2_664
C43 O37 Zn1N O28 129.7(2) . 7_755
Zn6 O37 Zn1N O28 -50.3(2) . 7_755
C43 O37 Zn1N O25 -69.0(4) . 2_664
Zn6 O37 Zn1N O25 111.0(4) . 2_664
C43 O37 Zn1N O25 69.0(4) . 7_755
Zn6 O37 Zn1N O25 -111.0(4) . 7_755
Zn6 O37 Zn1N C43 180.0 . .
C43 O37 Zn1N C87 102.6(4) . 7_755
Zn6 O37 Zn1N C87 -77.4(4) . 7_755
C43 O37 Zn1N C87 -102.6(4) . 2_664
Zn6 O37 Zn1N C87 77.4(4) . 2_664
O39 C43 Zn1N Zn6 180.0 . .
O37 C43 Zn1N Zn6 0.0 . .
C44 C43 Zn1N Zn6 0.000(4) . .
O39 C43 Zn1N Zn8 0.0 . 2_664
O37 C43 Zn1N Zn8 180.0 . 2_664
C44 C43 Zn1N Zn8 180.001(4) . 2_664
O37 C43 Zn1N O39 180.0 . .
C44 C43 Zn1N O39 180.000(4) . .
O39 C43 Zn1N O37 180.0 . .
C44 C43 Zn1N O37 0.000(4) . .
O39 C43 Zn1N O28 -121.5(4) . 2_664
O37 C43 Zn1N O28 58.5(4) . 2_664
C44 C43 Zn1N O28 58.5(4) . 2_664
O39 C43 Zn1N O28 121.5(4) . 7_755
O37 C43 Zn1N O28 -58.5(4) . 7_755
C44 C43 Zn1N O28 -58.5(4) . 7_755
O39 C43 Zn1N O25 -54.8(3) . 2_664
O37 C43 Zn1N O25 125.2(3) . 2_664
C44 C43 Zn1N O25 125.2(3) . 2_664
O39 C43 Zn1N O25 54.8(3) . 7_755
O37 C43 Zn1N O25 -125.2(3) . 7_755
C44 C43 Zn1N O25 -125.2(3) . 7_755
O39 C43 Zn1N C87 87.6(4) . 7_755
O37 C43 Zn1N C87 -92.4(4) . 7_755
C44 C43 Zn1N C87 -92.4(4) . 7_755
O39 C43 Zn1N C87 -87.6(4) . 2_664
O37 C43 Zn1N C87 92.4(4) . 2_664
C44 C43 Zn1N C87 92.4(4) . 2_664
O1U O1U O1V O1V 0.003(19) 8_575 8_575
O117 O1U O1V O1V 3(7) . 8_575
O1U O1U O1V O1Y 19(26) 8_575 5_665
O117 O1U O1V O1Y 22(30) . 5_665
O1V O1U O1V O1Y 19(26) 8_575 5_665
O1U O1U O1V O1N -75(3) 8_575 5_665
O117 O1U O1V O1N -72(7) . 5_665
O1V O1U O1V O1N -75(3) 8_575 5_665
O117 O1U O1V O1U 3(7) . 8_575
O1V O1U O1V O1U 0.00(2) 8_575 8_575
Zn1N Zn6 O1Y O1V 112(6) . 4_645
O37 Zn6 O1Y O1V 112(6) . 4_645
O28 Zn6 O1Y O1V -6(6) 2_664 4_645
O28 Zn6 O1Y O1V -130(6) 7_755 4_645
Zn1N Zn6 O1Y O1V -112(6) . 5_665
O37 Zn6 O1Y O1V -112(6) . 5_665
O28 Zn6 O1Y O1V 130(6) 2_664 5_665
O28 Zn6 O1Y O1V 6(6) 7_755 5_665
Zn1N Zn6 O1Y O1N 0.0(2) . .
O37 Zn6 O1Y O1N 0.000(3) . .
O28 Zn6 O1Y O1N -118.4(3) 2_664 .
O28 Zn6 O1Y O1N 118.4(3) 7_755 .
O111 O1S O3 O1X 86(10) . .
O111 O1S O3 O1I 24(37) . .
O1X O1S O3 O1I -63(29) . .
O1S O1X O3 O1I 160(12) . .
S2 O1I O3 O1S -76(32) . .
S2 O1I O3 O1X -134(6) . .
O1V O1Y O1N O1V -54(5) 5_665 4_645
Zn6 O1Y O1N O1V 153(2) . 4_645
O1V O1Y O1N O1V 54(5) 4_645 5_665
Zn6 O1Y O1N O1V -153(2) . 5_665
O113 O1R O23 O2B -78(12) . .
O113 O1R O23 O2B 78(12) 8_565 .
O116 O1R O23 O2B 180.000(6) . .
Zn3 O1R O23 O2B 0.001(7) 2_665 .
O113 O1R O23 O113 156(24) 8_565 .
O116 O1R O23 O113 -102(12) . .
Zn3 O1R O23 O113 78(12) 2_665 .
O113 O1R O23 O113 -156(24) . 8_565
O116 O1R O23 O113 102(12) . 8_565
Zn3 O1R O23 O113 -78(12) 2_665 8_565
O113 O1R O23 Zn3 -78(12) . 2_665
O113 O1R O23 Zn3 78(12) 8_565 2_665
O116 O1R O23 Zn3 179.999(8) . 2_665
O113 O113 O23 O1R -12(12) 8_565 .
O116 O113 O23 O1R 44(13) . .
Zn3 O113 O23 O1R -97(12) 2_665 .
O1R O113 O23 O2B 123(14) . .
O113 O113 O23 O2B 110(4) 8_565 .
O116 O113 O23 O2B 167(6) . .
Zn3 O113 O23 O2B 25(4) 2_665 .
O1R O113 O23 O113 12(12) . 8_565
O116 O113 O23 O113 57(5) . 8_565
Zn3 O113 O23 O113 -85.1(7) 2_665 8_565
O1R O113 O23 Zn3 97(12) . 2_665
O113 O113 O23 Zn3 85.1(7) 8_565 2_665
O116 O113 O23 Zn3 142(6) . 2_665
O113 O116 O2A O2G -112(13) 8_565 .
O113 O116 O2A O2G -14(21) . .
O1R O116 O2A O2G 117(10) . .
O113 O116 O2A O2G 14(21) 8_565 8_565
O113 O116 O2A O2G 112(13) . 8_565
O1R O116 O2A O2G -117(10) . 8_565
O113 O116 O2A O1Q -49(15) 8_565 6_656
O113 O116 O2A O1Q 49(15) . 6_656
O1R O116 O2A O1Q 180.00(10) . 6_656
Zn3 O112 O2B O112 91(5) 2_665 8_565
O112 O112 O2B O23 -154(13) 8_565 .
Zn3 O112 O2B O23 -63(9) 2_665 .
O112 O112 O2B Zn3 -91(5) 8_565 2_665
O1R O23 O2B O112 70(10) . .
O113 O23 O2B O112 46(12) . .
O113 O23 O2B O112 95(8) 8_565 .
Zn3 O23 O2B O112 70(10) 2_665 .
O1R O23 O2B O112 -70(10) . 8_565
O113 O23 O2B O112 -95(8) . 8_565
O113 O23 O2B O112 -46(12) 8_565 8_565
Zn3 O23 O2B O112 -70(10) 2_665 8_565
O1R O23 O2B Zn3 -0.001(8) . 2_665
O113 O23 O2B Zn3 -25(4) . 2_665
O113 O23 O2B Zn3 25(4) 8_565 2_665
O111 O21 O2D O2D -121(6) . 8_565
O2H O21 O2D O2D 156(10) . 8_565
O111 O21 O2D O2H 83(7) . .
S4 O1T O2F O1T -75(4) 8_565 8_565
C26 O1T O2F O1T -176(18) 8_565 8_565
S4 O1T O2F O1T -44(3) . 8_565
O99 O1T O2F O1T -54(6) 8_565 8_565
C86 O1T O2F O1T 167(12) 8_565 8_565
O2G O2A O2G O1Q 32(13) 8_565 6_656
O116 O2A O2G O1Q 152(14) . 6_656
O2D O2D O2H O21 -124(21) 8_565 .
O111 O21 O2H O2D -94(12) . .
